data_4107495
loop_
_publ_author_name
'Travis M. Anderson'
'Rui Cao'
'Elena Slonkina'
'Britt Hedman'
'Keith O. Hodgson'
'Kenneth I. Hardcastle'
'Wade A. Neiwert'
'Shaoxiong Wu'
'Martin L. Kirk'
'Sushilla Knottenbelt'
'Ezra C. Depperman'
'Bineta Keita'
'Louis Nadjo'
'Djamaladdin G. Musaev'
'Keiji Morokuma'
'Craig L. Hill'

_publ_section_title
;
 A Palladium-Oxo Complex. Stabilization of This Proposed Catalytic
 Intermediate by an Encapsulating Polytungstate Ligand [J. Am.
 Chem.Soc.2005,127, 11948-11949].
;
_journal_name_full 'Journal of the American Chemical Society'
_journal_page_first 2877
_journal_page_last 2877
_journal_paper_doi 10.1021/ja711078v
_journal_volume 130
_journal_year 2008
_chemical_formula_moiety 'H18.80 K9.80 Na3 O80.30 P2 Pd W19'
_chemical_formula_sum 'H18.8 K9.8 Na3 O80.3 P2 Pd W19'
_chemical_formula_weight 5417.39
_chemical_name_systematic
;
 ?
;
_space_group_IT_number 2
_symmetry_cell_setting triclinic
_symmetry_space_group_name_Hall '-P 1'
_symmetry_space_group_name_H-M 'P -1'
_atom_sites_solution_hydrogens geom
_atom_sites_solution_primary direct
_atom_sites_solution_secondary difmap
_audit_creation_method SHELXL-97
_cell_angle_alpha 90.536(2)
_cell_angle_beta 103.247(2)
_cell_angle_gamma 108.671(2)
_cell_formula_units_Z 2
_cell_length_a 11.8734(15)
_cell_length_b 17.225(2)
_cell_length_c 22.814(3)
_cell_measurement_reflns_used 9719
_cell_measurement_temperature 123(2)
_cell_measurement_theta_max 26.52
_cell_measurement_theta_min 2.36
_cell_volume 4285.4(9)
_computing_cell_refinement 'Bruker SMART'
_computing_data_collection 'Bruker SMART'
_computing_data_reduction 'Bruker SAINT'
_computing_molecular_graphics 'Bruker SHELXTL'
_computing_publication_material 'Bruker SHELXTL'
_computing_structure_refinement 'SHELXL-97 (Sheldrick, 1997)'
_computing_structure_solution 'SHELXS-97 (Sheldrick, 1990)'
_diffrn_ambient_temperature 123(2)
_diffrn_measured_fraction_theta_full 0.994
_diffrn_measured_fraction_theta_max 0.994
_diffrn_measurement_device_type 'CCD area detector'
_diffrn_measurement_method 'phi and omega scans'
_diffrn_radiation_monochromator graphite
_diffrn_radiation_source 'fine-focus sealed tube'
_diffrn_radiation_type MoK\a
_diffrn_radiation_wavelength 0.71073
_diffrn_reflns_av_R_equivalents 0.0741
_diffrn_reflns_av_sigmaI/netI 0.0615
_diffrn_reflns_limit_h_max 14
_diffrn_reflns_limit_h_min -14
_diffrn_reflns_limit_k_max 21
_diffrn_reflns_limit_k_min -21
_diffrn_reflns_limit_l_max 28
_diffrn_reflns_limit_l_min -27
_diffrn_reflns_number 82689
_diffrn_reflns_theta_full 26.68
_diffrn_reflns_theta_max 26.68
_diffrn_reflns_theta_min 1.93
_exptl_absorpt_coefficient_mu 26.222
_exptl_absorpt_correction_T_max 0.1605
_exptl_absorpt_correction_T_min 0.0209
_exptl_absorpt_correction_type multi-scan
_exptl_absorpt_process_details 'SADABS, sHELDRICK 2007'
_exptl_crystal_colour brown
_exptl_crystal_density_diffrn 4.198
_exptl_crystal_description prism
_exptl_crystal_F_000 4725
_exptl_crystal_size_max 0.65
_exptl_crystal_size_mid 0.28
_exptl_crystal_size_min 0.11
_refine_diff_density_max 5.637
_refine_diff_density_min -4.351
_refine_diff_density_rms 0.445
_refine_ls_extinction_method none
_refine_ls_goodness_of_fit_ref 1.054
_refine_ls_hydrogen_treatment undef
_refine_ls_matrix_type full
_refine_ls_number_parameters 1050
_refine_ls_number_reflns 17969
_refine_ls_number_restraints 0
_refine_ls_restrained_S_all 1.054
_refine_ls_R_factor_all 0.0502
_refine_ls_R_factor_gt 0.0448
_refine_ls_shift/su_max 0.003
_refine_ls_shift/su_mean 0.000
_refine_ls_structure_factor_coef Fsqd
_refine_ls_weighting_details 'calc w=1/[\s^2^(Fo^2^)+(0.1000P)^2^+0.0000P] where P=(Fo^2^+2Fc^2^)/3'
_refine_ls_weighting_scheme calc
_refine_ls_wR_factor_gt 0.1391
_refine_ls_wR_factor_ref 0.1439
_reflns_number_gt 15946
_reflns_number_total 17969
_reflns_threshold_expression >2sigma(I)
_cod_data_source_file ja711078v-file001.cif
_cod_data_source_block pdinnerfs
_cod_original_cell_volume 4285.3(9)
_cod_original_formula_sum 'H18.80 K9.80 Na3 O80.30 P2 Pd W19'
_cod_database_code 4107495

loop_
_symmetry_equiv_pos_as_xyz
'x, y, z'
'-x, -y, -z'

loop_
_atom_site_label
_atom_site_type_symbol
_atom_site_fract_x
_atom_site_fract_y
_atom_site_fract_z
_atom_site_U_iso_or_equiv
_atom_site_adp_type
_atom_site_occupancy
_atom_site_symmetry_multiplicity
_atom_site_calc_flag
_atom_site_refinement_flags
K1 K 0.2539(3) 0.32140(19) 0.86278(13) 0.0302(6) Uani 1 1 d .
K2 K 0.6664(3) 0.40157(19) 0.87593(16) 0.0326(7) Uani 1 1 d .
K3 K 0.7170(3) 0.6456(2) 0.95871(14) 0.0327(7) Uani 1 1 d .
K4 K 0.0611(3) 0.8628(2) 0.71948(17) 0.0418(8) Uani 1 1 d .
K5 K 0.6597(3) 0.9548(2) 0.79834(18) 0.0448(8) Uani 1 1 d .
K6 K 0.2757(3) 0.8359(2) 0.60202(15) 0.0363(7) Uani 1 1 d .
K7 K 0.4699(3) 0.1235(2) 0.49296(16) 0.0382(7) Uani 1 1 d .
K8 K 0.9320(3) 0.3266(2) 0.94647(15) 0.0285(7) Uani 0.90 1 d P
K9 K 0.9553(4) 0.3872(2) 0.79651(19) 0.0421(9) Uani 0.90 1 d P
K10 K 0.2867(4) 0.0931(3) 0.6092(3) 0.0734(15) Uani 1 1 d .
Na1 Na 0.0739(5) 0.4689(3) 0.5729(3) 0.0330(12) Uani 1 1 d .
Na2 Na 0.4377(10) 0.3724(7) 0.9634(5) 0.090(3) Uani 1 1 d .
Na3 Na 0.7123(5) 0.4670(4) 0.4586(3) 0.0334(12) Uani 1 1 d .
O1 O 0.8650(8) -0.0871(5) 0.6960(5) 0.026(2) Uani 1 1 d .
O2 O 0.7291(9) 0.0293(6) 0.4779(4) 0.0254(19) Uani 1 1 d .
O3 O 0.4369(8) -0.0131(5) 0.6376(4) 0.026(2) Uani 1 1 d .
O4 O 0.8176(8) 0.0004(5) 0.5955(4) 0.0234(19) Uani 1 1 d .
O5 O 0.6089(8) 0.0323(5) 0.5670(4) 0.0204(17) Uani 1 1 d .
O6 O 0.6723(8) -0.0263(5) 0.6707(4) 0.0238(19) Uani 1 1 d .
O7 O 0.8695(8) 0.0532(6) 0.7588(4) 0.0242(19) Uani 1 1 d .
O8 O 1.0086(8) 0.0747(5) 0.6842(4) 0.0208(18) Uani 1 1 d .
O9 O 0.9336(8) 0.1431(5) 0.5598(4) 0.0194(17) Uani 1 1 d .
O10 O 0.7309(7) 0.1750(5) 0.5319(4) 0.0170(16) Uani 1 1 d .
O11 O 0.5586(7) 0.1472(5) 0.6222(4) 0.0164(16) Uani 1 1 d .
O12 O 0.6225(7) 0.0920(5) 0.7267(4) 0.0208(17) Uani 1 1 d .
O13 O 0.9920(9) 0.0942(6) 0.8806(4) 0.030(2) Uani 1 1 d .
O14 O 1.2561(8) 0.1357(5) 0.7392(4) 0.0242(19) Uani 1 1 d .
O15 O 1.1203(8) 0.2497(6) 0.5197(4) 0.026(2) Uani 1 1 d .
O16 O 0.7420(8) 0.3103(5) 0.4695(4) 0.0200(17) Uani 1 1 d .
O17 O 0.4477(8) 0.2631(5) 0.6278(4) 0.0228(18) Uani 1 1 d .
O18 O 0.5585(8) 0.1609(6) 0.8195(4) 0.0259(19) Uani 1 1 d .
O19 O 1.0786(8) 0.1734(5) 0.7839(4) 0.0242(19) Uani 1 1 d .
O20 O 1.1528(7) 0.1893(5) 0.6338(4) 0.0184(17) Uani 1 1 d .
O21 O 0.9413(7) 0.2959(5) 0.5566(4) 0.0197(17) Uani 1 1 d .
O22 O 0.6175(7) 0.2728(4) 0.5593(4) 0.0153(16) Uani 1 1 d .
O23 O 0.6294(8) 0.2427(5) 0.7210(4) 0.0198(17) Uani 1 1 d .
O24 O 0.7802(8) 0.1304(5) 0.8309(4) 0.0211(18) Uani 1 1 d .
O25 O 0.7882(7) 0.1214(5) 0.6512(4) 0.0176(16) Uani 1 1 d .
O26 O 0.8591(7) 0.2152(5) 0.7453(3) 0.0157(16) Uani 1 1 d .
O27 O 0.9890(7) 0.2301(5) 0.6710(3) 0.0172(16) Uani 1 1 d .
O28 O 0.7953(7) 0.2669(5) 0.6445(4) 0.0163(16) Uani 1 1 d .
O29 O 1.0057(8) 0.2513(6) 0.8608(4) 0.026(2) Uani 1 1 d .
O30 O 1.2269(8) 0.2871(5) 0.7337(4) 0.0238(19) Uani 1 1 d .
O31 O 1.1641(7) 0.3436(5) 0.6264(4) 0.0184(17) Uani 1 1 d .
O32 O 0.8230(7) 0.4007(5) 0.5769(4) 0.0173(16) Uani 1 1 d .
O33 O 0.6779(8) 0.3773(5) 0.6576(4) 0.0196(17) Uani 1 1 d .
O34 O 0.7699(9) 0.2848(6) 0.8323(4) 0.0251(19) Uani 1 1 d .
O35 O 1.3516(8) 0.4406(5) 0.7825(4) 0.0184(17) Uani 1 1 d .
O36 O 1.2884(7) 0.4941(5) 0.6742(4) 0.0177(16) Uani 1 1 d .
O37 O 0.9580(8) 0.5559(5) 0.6260(4) 0.0218(18) Uani 1 1 d .
O38 O 0.8151(8) 0.5441(6) 0.7089(4) 0.027(2) Uani 1 1 d .
O39 O 0.9111(8) 0.4627(5) 0.8848(4) 0.0251(19) Uani 1 1 d .
O40 O 1.1441(8) 0.4178(5) 0.9172(4) 0.0253(19) Uani 1 1 d .
O41 O 1.5678(8) 0.5251(6) 0.8639(4) 0.0247(19) Uani 1 1 d .
O42 O 1.4407(8) 0.6390(5) 0.6435(4) 0.0203(17) Uani 1 1 d .
O43 O 1.0655(8) 0.7041(6) 0.5883(4) 0.0221(18) Uani 1 1 d .
O44 O 0.7854(9) 0.6825(6) 0.7498(5) 0.030(2) Uani 1 1 d .
O45 O 0.9053(8) 0.5936(6) 0.9482(4) 0.028(2) Uani 1 1 d .
O46 O 1.3264(8) 0.5127(5) 1.0082(4) 0.0218(18) Uani 1 1 d .
O47 O 1.4741(8) 0.5863(5) 0.7581(4) 0.0222(18) Uani 1 1 d .
O48 O 1.2044(8) 0.6155(6) 0.6566(4) 0.0242(19) Uani 1 1 d .
O49 O 0.9566(8) 0.6912(6) 0.6846(4) 0.0214(18) Uani 1 1 d .
O50 O 0.9113(7) 0.5972(5) 0.8271(4) 0.0211(18) Uani 1 1 d .
O51 O 1.1220(7) 0.5593(5) 0.9607(3) 0.0165(16) Uani 1 1 d .
O52 O 1.3447(8) 0.5095(5) 0.8861(4) 0.0197(17) Uani 1 1 d .
O53 O 1.2627(7) 0.5688(5) 0.7754(4) 0.0147(15) Uani 1 1 d .
O54 O 1.0672(7) 0.6016(5) 0.7479(3) 0.0167(16) Uani 1 1 d .
O55 O 1.1282(7) 0.5511(5) 0.8478(4) 0.0152(16) Uani 1 1 d .
O56 O 1.2464(7) 0.6904(5) 0.8245(4) 0.0165(16) Uani 1 1 d .
O57 O 1.3957(7) 0.7130(5) 0.7358(4) 0.0173(16) Uani 1 1 d .
O58 O 1.1991(8) 0.7512(5) 0.7068(4) 0.0181(17) Uani 1 1 d .
O59 O 1.0354(8) 0.7387(6) 0.8010(4) 0.0231(18) Uani 1 1 d .
O60 O 1.1001(7) 0.6901(5) 0.9078(4) 0.0178(16) Uani 1 1 d .
O61 O 1.3371(7) 0.6425(5) 0.9371(4) 0.0172(16) Uani 1 1 d .
O62 O 1.4743(7) 0.6519(5) 0.8618(3) 0.0151(15) Uani 1 1 d .
O63 O 1.2622(8) 0.8417(5) 0.8133(4) 0.0219(18) Uani 1 1 d .
O64 O 1.3297(8) 0.7941(5) 0.9176(4) 0.0230(18) Uani 1 1 d .
O65 O 1.4613(8) 0.7998(5) 0.8390(4) 0.0219(18) Uani 1 1 d .
O66 O 1.4181(9) 0.8817(5) 0.7374(5) 0.028(2) Uani 1 1 d .
O67 O 1.1340(9) 0.8550(6) 0.9015(4) 0.030(2) Uani 1 1 d .
O68 O 1.5572(8) 0.7741(6) 0.9585(4) 0.028(2) Uani 1 1 d .
O69 O 1.1083(9) 0.4009(5) 0.7250(4) 0.0200(19) Uani 0.90 1 d P
O70 O 0.919(3) 0.4450(17) 0.6962(10) 0.134(9) Uani 1 1 d .
O71 O 0.7041(18) 0.5077(12) 0.5875(9) 0.089(5) Uiso 1 1 d .
O1W O 1.4058(8) 0.3835(5) 0.6841(4) 0.0140(17) Uani 0.90 1 d P
O2W O 0.0525(13) 0.8632(8) 0.5967(6) 0.052(3) Uani 1 1 d .
O3W O 0.6889(10) 0.2856(7) 0.9541(5) 0.037(2) Uani 1 1 d .
O4W O 0.4485(10) 0.2895(7) 0.8241(6) 0.044(3) Uani 1 1 d .
O5W O 0.6202(10) 0.4616(8) 0.7580(6) 0.047(3) Uani 1 1 d .
O6W O 0.5070(11) 0.1889(8) 0.3872(6) 0.047(3) Uani 1 1 d .
O7W O 0.0489(9) 0.0092(6) 0.5605(5) 0.035(2) Uani 1 1 d .
O8W O 0.6502(9) 0.6212(8) 0.6136(5) 0.042(3) Uani 1 1 d .
O9W O 0.2629(14) 0.9842(12) 0.7041(7) 0.079(5) Uani 1 1 d .
O10W O 0.072(12) 1.005(7) 0.842(6) 0.33(7) Uani 0.50 1 d P
P1 P 0.8600(3) 0.21104(18) 0.67895(13) 0.0133(6) Uani 1 1 d .
P2 P 1.1734(3) 0.59985(17) 0.79810(12) 0.0122(5) Uani 1 1 d .
Pd1 Pd 0.82308(9) 0.46703(6) 0.64547(5) 0.0240(2) Uani 1 1 d .
W1 W 0.84481(4) 0.00530(3) 0.68330(2) 0.01901(11) Uani 1 1 d .
W2 W 0.76065(4) 0.07667(3) 0.54814(2) 0.01689(11) Uani 1 1 d .
W3 W 0.58249(4) 0.05201(3) 0.64809(2) 0.01705(11) Uani 1 1 d .
W4 W 1.13779(4) 0.17326(3) 0.71433(2) 0.01914(11) Uani 1 1 d .
W5 W 1.05742(4) 0.24291(3) 0.58069(2) 0.01675(11) Uani 1 1 d .
W6 W 0.77544(4) 0.29669(3) 0.54343(2) 0.01471(11) Uani 1 1 d .
W7 W 0.59865(4) 0.26953(3) 0.64074(2) 0.01528(11) Uani 1 1 d .
W8 W 0.68391(4) 0.19234(3) 0.78934(2) 0.01886(11) Uani 1 1 d .
W9 W 0.94689(4) 0.15181(3) 0.82403(2) 0.02036(12) Uani 1 1 d .
W10 W 1.43366(4) 0.54181(3) 0.82975(2) 0.01652(11) Uani 1 1 d .
W11 W 1.35907(4) 0.61113(3) 0.69600(2) 0.01660(11) Uani 1 1 d .
W12 W 1.07056(4) 0.65561(3) 0.65349(2) 0.01591(11) Uani 1 1 d .
W13 W 0.89981(4) 0.64272(3) 0.75225(2) 0.01797(11) Uani 1 1 d .
W14 W 0.98496(4) 0.56850(3) 0.90209(2) 0.01926(11) Uani 1 1 d .
W15 W 1.23925(4) 0.51948(3) 0.93812(2) 0.01766(11) Uani 1 1 d .
W16 W 1.33980(4) 0.79700(3) 0.76774(2) 0.01689(11) Uani 1 1 d .
W17 W 1.16407(4) 0.77690(3) 0.86849(2) 0.01826(11) Uani 1 1 d .
W18 W 1.42621(4) 0.72910(3) 0.90336(2) 0.01709(11) Uani 1 1 d .
W19 W 1.23287(4) 0.39359(3) 0.70655(2) 0.01526(11) Uani 0.90 1 d P
W19B W 0.9661(5) 0.3582(3) 0.8611(3) 0.0325(13) Uani 0.10 1 d P

loop_
_atom_site_aniso_label
_atom_site_aniso_U_11
_atom_site_aniso_U_22
_atom_site_aniso_U_33
_atom_site_aniso_U_23
_atom_site_aniso_U_13
_atom_site_aniso_U_12
K1 0.0269(14) 0.0352(16) 0.0219(14) -0.0011(12) 0.0018(11) 0.0041(12)
K2 0.0239(14) 0.0323(16) 0.0422(18) 0.0006(13) 0.0067(13) 0.0108(12)
K3 0.0366(17) 0.0362(17) 0.0293(16) 0.0034(13) 0.0120(13) 0.0147(14)
K4 0.0433(19) 0.0409(19) 0.045(2) 0.0097(15) 0.0126(16) 0.0183(16)
K5 0.0396(19) 0.0369(19) 0.049(2) 0.0079(16) 0.0049(16) 0.0044(15)
K6 0.0428(18) 0.0258(15) 0.0298(16) 0.0018(12) 0.0064(14) -0.0009(13)
K7 0.0384(17) 0.0302(16) 0.0366(18) -0.0005(13) 0.0031(14) 0.0028(13)
K8 0.0266(16) 0.0324(17) 0.0226(15) 0.0027(13) 0.0041(13) 0.0060(13)
K9 0.048(2) 0.0349(19) 0.040(2) -0.0048(16) 0.0235(18) 0.0016(17)
K10 0.053(3) 0.063(3) 0.097(4) -0.021(3) 0.001(3) 0.023(2)
Na1 0.031(3) 0.028(3) 0.040(3) -0.010(2) 0.014(2) 0.006(2)
Na2 0.077(6) 0.080(7) 0.090(8) 0.004(6) -0.009(5) 0.016(5)
Na3 0.037(3) 0.032(3) 0.030(3) 0.006(2) 0.005(2) 0.013(2)
O1 0.023(4) 0.016(4) 0.039(5) 0.001(4) 0.001(4) 0.009(4)
O2 0.031(5) 0.024(5) 0.019(4) -0.005(4) 0.005(4) 0.008(4)
O3 0.024(5) 0.023(5) 0.027(5) 0.012(4) 0.002(4) 0.005(4)
O4 0.028(5) 0.018(4) 0.025(5) 0.003(4) 0.000(4) 0.014(4)
O5 0.023(4) 0.018(4) 0.017(4) -0.002(3) -0.004(3) 0.008(3)
O6 0.020(4) 0.018(4) 0.030(5) 0.004(4) -0.002(4) 0.008(3)
O7 0.017(4) 0.027(5) 0.022(4) 0.008(4) 0.000(3) 0.001(3)
O8 0.021(4) 0.020(4) 0.020(4) 0.009(3) -0.001(3) 0.010(3)
O9 0.021(4) 0.017(4) 0.021(4) 0.004(3) 0.008(3) 0.006(3)
O10 0.018(4) 0.012(4) 0.020(4) -0.001(3) 0.002(3) 0.005(3)
O11 0.017(4) 0.017(4) 0.014(4) 0.004(3) 0.003(3) 0.006(3)
O12 0.017(4) 0.019(4) 0.023(4) 0.003(3) 0.003(3) 0.003(3)
O13 0.036(5) 0.034(5) 0.018(4) 0.014(4) -0.003(4) 0.016(4)
O14 0.023(4) 0.009(4) 0.036(5) 0.005(3) 0.000(4) 0.004(3)
O15 0.023(4) 0.032(5) 0.027(5) 0.012(4) 0.012(4) 0.008(4)
O16 0.020(4) 0.015(4) 0.020(4) -0.002(3) 0.004(3) -0.001(3)
O17 0.024(4) 0.025(5) 0.024(5) -0.001(4) 0.009(4) 0.013(4)
O18 0.026(5) 0.031(5) 0.019(4) 0.005(4) 0.008(4) 0.005(4)
O19 0.019(4) 0.020(4) 0.026(5) 0.004(4) -0.003(4) 0.002(3)
O20 0.013(4) 0.015(4) 0.028(5) 0.000(3) 0.006(3) 0.004(3)
O21 0.019(4) 0.018(4) 0.020(4) -0.003(3) 0.009(3) 0.001(3)
O22 0.016(4) 0.005(3) 0.025(4) 0.007(3) 0.003(3) 0.004(3)
O23 0.026(4) 0.024(4) 0.014(4) 0.004(3) 0.007(3) 0.012(4)
O24 0.022(4) 0.021(4) 0.019(4) 0.011(3) 0.008(3) 0.004(3)
O25 0.018(4) 0.017(4) 0.012(4) 0.000(3) 0.001(3) 0.001(3)
O26 0.011(4) 0.017(4) 0.011(4) -0.003(3) -0.005(3) 0.000(3)
O27 0.020(4) 0.014(4) 0.009(4) -0.005(3) -0.002(3) -0.002(3)
O28 0.014(4) 0.016(4) 0.018(4) 0.000(3) 0.004(3) 0.003(3)
O29 0.020(4) 0.041(5) 0.016(4) -0.001(4) -0.002(3) 0.011(4)
O30 0.017(4) 0.026(5) 0.026(5) 0.010(4) 0.004(4) 0.002(3)
O31 0.016(4) 0.020(4) 0.017(4) 0.003(3) 0.002(3) 0.004(3)
O32 0.021(4) 0.021(4) 0.013(4) 0.001(3) 0.007(3) 0.008(3)
O33 0.029(5) 0.016(4) 0.011(4) 0.000(3) 0.004(3) 0.006(3)
O34 0.033(5) 0.031(5) 0.011(4) -0.006(3) 0.005(4) 0.011(4)
O35 0.028(4) 0.018(4) 0.011(4) -0.002(3) 0.003(3) 0.011(3)
O36 0.018(4) 0.012(4) 0.022(4) 0.002(3) 0.003(3) 0.004(3)
O37 0.019(4) 0.019(4) 0.022(4) 0.003(3) 0.003(3) 0.002(3)
O38 0.023(5) 0.031(5) 0.017(4) -0.008(4) 0.006(4) -0.003(4)
O39 0.021(4) 0.022(4) 0.024(5) 0.007(4) 0.001(4) -0.001(4)
O40 0.028(5) 0.022(5) 0.023(5) 0.006(4) 0.007(4) 0.004(4)
O41 0.022(4) 0.031(5) 0.018(4) 0.004(4) 0.002(4) 0.007(4)
O42 0.034(5) 0.017(4) 0.018(4) 0.009(3) 0.016(4) 0.012(4)
O43 0.024(4) 0.032(5) 0.012(4) 0.007(3) 0.005(3) 0.011(4)
O44 0.024(5) 0.039(6) 0.029(5) -0.002(4) 0.007(4) 0.014(4)
O45 0.026(5) 0.039(5) 0.021(5) 0.008(4) 0.007(4) 0.014(4)
O46 0.020(4) 0.022(4) 0.017(4) 0.004(3) -0.002(3) 0.003(3)
O47 0.024(4) 0.023(4) 0.021(4) -0.003(4) 0.008(4) 0.007(4)
O48 0.017(4) 0.035(5) 0.023(5) 0.001(4) 0.007(4) 0.011(4)
O49 0.019(4) 0.041(5) 0.011(4) 0.005(4) 0.005(3) 0.018(4)
O50 0.014(4) 0.029(5) 0.017(4) 0.001(4) 0.003(3) 0.005(3)
O51 0.021(4) 0.018(4) 0.008(4) 0.004(3) 0.005(3) 0.001(3)
O52 0.021(4) 0.023(4) 0.018(4) 0.008(3) 0.005(3) 0.011(4)
O53 0.012(4) 0.016(4) 0.016(4) 0.000(3) 0.006(3) 0.004(3)
O54 0.015(4) 0.024(4) 0.009(4) -0.002(3) 0.004(3) 0.003(3)
O55 0.015(4) 0.018(4) 0.013(4) 0.005(3) 0.008(3) 0.003(3)
O56 0.020(4) 0.018(4) 0.010(4) 0.001(3) 0.005(3) 0.002(3)
O57 0.018(4) 0.017(4) 0.016(4) 0.003(3) 0.007(3) 0.003(3)
O58 0.023(4) 0.019(4) 0.018(4) 0.005(3) 0.011(3) 0.009(3)
O59 0.023(4) 0.030(5) 0.019(4) -0.004(4) 0.001(4) 0.015(4)
O60 0.022(4) 0.021(4) 0.011(4) -0.004(3) 0.001(3) 0.010(3)
O61 0.012(4) 0.016(4) 0.018(4) -0.002(3) -0.002(3) 0.002(3)
O62 0.016(4) 0.017(4) 0.011(4) -0.002(3) 0.005(3) 0.002(3)
O63 0.024(4) 0.023(4) 0.018(4) 0.002(3) 0.009(3) 0.004(4)
O64 0.024(4) 0.026(5) 0.017(4) -0.007(3) -0.004(3) 0.011(4)
O65 0.031(5) 0.017(4) 0.023(4) 0.006(3) 0.009(4) 0.014(4)
O66 0.032(5) 0.014(4) 0.038(6) 0.007(4) 0.013(4) 0.006(4)
O67 0.037(5) 0.037(5) 0.020(5) -0.006(4) 0.006(4) 0.017(4)
O68 0.025(5) 0.031(5) 0.017(4) -0.004(4) -0.005(4) 0.001(4)
O69 0.028(5) 0.012(4) 0.018(5) 0.001(4) 0.002(4) 0.006(4)
O70 0.20(3) 0.15(2) 0.061(13) 0.039(14) 0.027(15) 0.06(2)
O1W 0.011(4) 0.012(4) 0.017(4) -0.005(3) 0.005(3) -0.001(3)
O2W 0.080(9) 0.046(7) 0.040(7) 0.013(5) 0.019(6) 0.030(7)
O3W 0.049(6) 0.039(6) 0.024(5) 0.000(4) 0.012(5) 0.012(5)
O4W 0.032(6) 0.029(6) 0.060(8) -0.014(5) -0.007(5) 0.010(4)
O5W 0.036(6) 0.053(7) 0.046(7) -0.008(6) 0.021(5) 0.001(5)
O6W 0.044(7) 0.049(7) 0.049(7) 0.000(6) 0.015(6) 0.016(6)
O7W 0.028(5) 0.025(5) 0.050(7) -0.001(5) 0.005(5) 0.009(4)
O8W 0.024(5) 0.073(8) 0.036(6) 0.002(5) 0.005(4) 0.028(5)
O9W 0.062(9) 0.122(14) 0.038(8) 0.017(9) 0.008(7) 0.015(9)
O10W 0.41(15) 0.33(13) 0.42(17) 0.24(12) 0.18(13) 0.31(13)
P1 0.0123(13) 0.0140(14) 0.0117(13) 0.0015(11) -0.0006(11) 0.0043(11)
P2 0.0141(13) 0.0144(13) 0.0085(13) 0.0047(10) 0.0033(11) 0.0049(11)
Pd1 0.0257(5) 0.0208(5) 0.0240(5) -0.0009(4) 0.0095(4) 0.0032(4)
W1 0.0181(2) 0.0152(2) 0.0203(2) 0.00145(18) -0.00114(19) 0.00499(18)
W2 0.0178(2) 0.0146(2) 0.0154(2) -0.00201(17) -0.00082(18) 0.00495(18)
W3 0.0155(2) 0.0141(2) 0.0173(2) 0.00234(17) -0.00021(18) 0.00195(17)
W4 0.0163(2) 0.0181(2) 0.0206(2) 0.00061(18) -0.00116(19) 0.00644(18)
W5 0.0157(2) 0.0186(2) 0.0150(2) -0.00166(17) 0.00244(18) 0.00540(18)
W6 0.0157(2) 0.0149(2) 0.0122(2) 0.00059(17) 0.00272(17) 0.00388(17)
W7 0.0157(2) 0.0155(2) 0.0143(2) 0.00116(17) 0.00389(17) 0.00448(17)
W8 0.0196(2) 0.0215(2) 0.0136(2) 0.00235(18) 0.00334(18) 0.00480(19)
W9 0.0193(2) 0.0213(2) 0.0160(2) 0.00304(18) -0.00107(19) 0.00433(19)
W10 0.0148(2) 0.0177(2) 0.0150(2) 0.00119(17) 0.00048(17) 0.00478(18)
W11 0.0180(2) 0.0185(2) 0.0148(2) 0.00394(17) 0.00707(18) 0.00591(18)
W12 0.0167(2) 0.0192(2) 0.0112(2) 0.00270(17) 0.00376(17) 0.00476(18)
W13 0.0156(2) 0.0251(3) 0.0134(2) 0.00072(18) 0.00398(18) 0.00682(19)
W14 0.0189(2) 0.0239(3) 0.0144(2) 0.00274(18) 0.00550(19) 0.00523(19)
W15 0.0189(2) 0.0189(2) 0.0121(2) 0.00277(17) 0.00150(18) 0.00356(18)
W16 0.0191(2) 0.0154(2) 0.0160(2) 0.00299(17) 0.00548(18) 0.00461(18)
W17 0.0214(2) 0.0190(2) 0.0154(2) -0.00007(18) 0.00525(19) 0.00754(19)
W18 0.0177(2) 0.0170(2) 0.0136(2) 0.00032(17) 0.00153(18) 0.00328(18)
W19 0.0144(2) 0.0150(2) 0.0146(2) -0.00105(19) 0.00243(19) 0.00337(19)
W19B 0.030(3) 0.024(3) 0.032(3) -0.003(2) -0.014(2) 0.009(2)

loop_
_atom_type_symbol
_atom_type_description
_atom_type_scat_dispersion_real
_atom_type_scat_dispersion_imag
_atom_type_scat_source
O O 0.0106 0.0060 'International Tables Vol C Tables 4.2.6.8 and 6.1.1.4'
H H 0.0000 0.0000 'International Tables Vol C Tables 4.2.6.8 and 6.1.1.4'
Na Na 0.0362 0.0249 'International Tables Vol C Tables 4.2.6.8 and 6.1.1.4'
P P 0.1023 0.0942 'International Tables Vol C Tables 4.2.6.8 and 6.1.1.4'
K K 0.2009 0.2494 'International Tables Vol C Tables 4.2.6.8 and 6.1.1.4'
Pd Pd -0.9988 1.0072 'International Tables Vol C Tables 4.2.6.8 and 6.1.1.4'
W W -0.8490 6.8722 'International Tables Vol C Tables 4.2.6.8 and 6.1.1.4'

loop_
_geom_angle_atom_site_label_1
_geom_angle_atom_site_label_2
_geom_angle_atom_site_label_3
_geom_angle
_geom_angle_site_symmetry_1
_geom_angle_site_symmetry_3
Na2 K1 O29 125.1(4) . 1_455
Na2 K1 O40 84.8(3) . 1_455
O29 K1 O40 62.4(3) 1_455 1_455
Na2 K1 O4W 78.6(4) . .
O29 K1 O4W 142.3(3) 1_455 .
O40 K1 O4W 155.3(3) 1_455 .
Na2 K1 O35 100.0(3) . 1_455
O29 K1 O35 125.2(3) 1_455 1_455
O40 K1 O35 97.1(3) 1_455 1_455
O4W K1 O35 68.3(3) . 1_455
Na2 K1 O30 137.5(3) . 1_455
O29 K1 O30 96.5(3) 1_455 1_455
O40 K1 O30 127.3(3) 1_455 1_455
O4W K1 O30 61.0(3) . 1_455
O35 K1 O30 54.4(2) 1_455 1_455
Na2 K1 O19 144.0(3) . 1_455
O29 K1 O19 54.5(3) 1_455 1_455
O40 K1 O19 115.1(3) 1_455 1_455
O4W K1 O19 88.7(3) . 1_455
O35 K1 O19 106.4(3) 1_455 1_455
O30 K1 O19 53.3(2) 1_455 1_455
Na2 K1 O52 69.1(3) . 1_455
O29 K1 O52 112.4(3) 1_455 1_455
O40 K1 O52 53.3(2) 1_455 1_455
O4W K1 O52 103.2(3) . 1_455
O35 K1 O52 52.9(2) 1_455 1_455
O30 K1 O52 105.8(2) 1_455 1_455
O19 K1 O52 147.0(2) 1_455 1_455
Na2 K1 W19B 118.3(3) . 1_455
O29 K1 W19B 33.6(2) 1_455 1_455
O40 K1 W19B 35.3(2) 1_455 1_455
O4W K1 W19B 162.0(3) . 1_455
O35 K1 W19B 100.8(2) 1_455 1_455
O30 K1 W19B 101.0(2) 1_455 1_455
O19 K1 W19B 80.6(2) 1_455 1_455
O52 K1 W19B 79.25(19) 1_455 1_455
Na2 K1 W19 130.0(3) . 1_455
O29 K1 W19 100.8(2) 1_455 1_455
O40 K1 W19 102.61(19) 1_455 1_455
O4W K1 W19 75.2(3) . 1_455
O35 K1 W19 30.49(17) 1_455 1_455
O30 K1 W19 30.26(17) 1_455 1_455
O19 K1 W19 77.01(18) 1_455 1_455
O52 K1 W19 76.47(17) 1_455 1_455
W19B K1 W19 88.25(12) 1_455 1_455
Na2 K1 W9 134.0(3) . 1_455
O29 K1 W9 25.8(2) 1_455 1_455
O40 K1 W9 88.2(2) 1_455 1_455
O4W K1 W9 116.5(2) . 1_455
O35 K1 W9 126.06(19) 1_455 1_455
O30 K1 W9 80.10(18) 1_455 1_455
O19 K1 W9 30.31(19) 1_455 1_455
O52 K1 W9 136.30(18) 1_455 1_455
W19B K1 W9 57.34(10) 1_455 1_455
W19 K1 W9 95.93(7) 1_455 1_455
Na2 K1 W15 71.1(3) . 1_455
O29 K1 W15 86.6(2) 1_455 1_455
O40 K1 W15 24.44(18) 1_455 1_455
O4W K1 W15 130.9(2) . 1_455
O35 K1 W15 79.80(17) 1_455 1_455
O30 K1 W15 125.59(19) 1_455 1_455
O19 K1 W15 137.0(2) 1_455 1_455
O52 K1 W15 29.89(16) 1_455 1_455
W19B K1 W15 56.71(10) 1_455 1_455
W19 K1 W15 95.69(7) 1_455 1_455
W9 K1 W15 112.32(8) 1_455 1_455
O4W K2 O39 148.5(4) . .
O4W K2 O3W 84.5(4) . .
O39 K2 O3W 93.2(3) . .
O4W K2 O41 91.4(3) . 1_455
O39 K2 O41 110.3(3) . 1_455
O3W K2 O41 138.1(3) . 1_455
O4W K2 O5W 80.0(4) . .
O39 K2 O5W 89.9(3) . .
O3W K2 O5W 154.8(4) . .
O41 K2 O5W 62.5(3) 1_455 .
O4W K2 O34 85.1(3) . .
O39 K2 O34 65.4(3) . .
O3W K2 O34 67.2(3) . .
O41 K2 O34 154.1(3) 1_455 .
O5W K2 O34 91.7(3) . .
O4W K2 O46 114.1(3) . 2_767
O39 K2 O46 96.1(3) . 2_767
O3W K2 O46 79.1(3) . 2_767
O41 K2 O46 64.7(3) 1_455 2_767
O5W K2 O46 125.5(3) . 2_767
O34 K2 O46 139.5(3) . 2_767
O4W K2 Na2 65.6(3) . .
O39 K2 Na2 142.7(3) . .
O3W K2 Na2 71.3(3) . .
O41 K2 Na2 69.0(3) 1_455 .
O5W K2 Na2 118.7(3) . .
O34 K2 Na2 130.9(3) . .
O46 K2 Na2 48.6(2) 2_767 .
O4W K2 K8 118.5(3) . .
O39 K2 K8 47.12(19) . .
O3W K2 K8 47.0(2) . .
O41 K2 K8 149.1(2) 1_455 .
O5W K2 K8 126.6(3) . .
O34 K2 K8 46.65(18) . .
O46 K2 K8 93.88(18) 2_767 .
Na2 K2 K8 114.39(19) . .
O4W K2 W14 163.3(3) . .
O39 K2 W14 23.5(2) . .
O3W K2 W14 107.2(3) . .
O41 K2 W14 87.7(2) 1_455 .
O5W K2 W14 84.8(2) . .
O34 K2 W14 88.5(2) . .
O46 K2 W14 80.53(18) 2_767 .
Na2 K2 W14 128.93(19) . .
K8 K2 W14 66.05(7) . .
O4W K2 W19B 118.4(3) . .
O39 K2 W19B 32.4(2) . .
O3W K2 W19B 75.2(3) . .
O41 K2 W19B 139.9(2) 1_455 .
O5W K2 W19B 95.0(3) . .
O34 K2 W19B 33.4(2) . .
O46 K2 W19B 117.7(2) 2_767 .
Na2 K2 W19B 145.7(2) . .
K8 K2 W19B 31.67(10) . .
W14 K2 W19B 55.84(9) . .
O4W K2 K9 113.1(3) . .
O39 K2 K9 35.7(2) . .
O3W K2 K9 94.5(2) . .
O41 K2 K9 124.9(2) 1_455 .
O5W K2 K9 73.9(2) . .
O34 K2 K9 37.2(2) . .
O46 K2 K9 131.38(19) 2_767 .
Na2 K2 K9 165.8(2) . .
K8 K2 K9 52.78(9) . .
W14 K2 K9 55.20(7) . .
W19B K2 K9 21.11(10) . .
O45 K3 O46 70.5(3) . 2_767
O45 K3 Na2 137.2(3) . 2_667
O46 K3 Na2 74.5(3) 2_767 2_667
O45 K3 O41 87.1(3) . 1_455
O46 K3 O41 66.8(3) 2_767 1_455
Na2 K3 O41 101.0(3) 2_667 1_455
O45 K3 O62 132.6(3) . 1_455
O46 K3 O62 108.3(2) 2_767 1_455
Na2 K3 O62 81.4(3) 2_667 1_455
O41 K3 O62 53.3(2) 1_455 1_455
O45 K3 O40 64.4(3) . 2_767
O46 K3 O40 51.8(2) 2_767 2_767
Na2 K3 O40 74.9(3) 2_667 2_767
O41 K3 O40 117.5(3) 1_455 2_767
O62 K3 O40 152.4(2) 1_455 2_767
O45 K3 O68 158.4(3) . 1_455
O46 K3 O68 131.0(3) 2_767 1_455
Na2 K3 O68 60.1(3) 2_667 1_455
O41 K3 O68 103.0(3) 1_455 1_455
O62 K3 O68 50.4(2) 1_455 1_455
O40 K3 O68 124.1(2) 2_767 1_455
O45 K3 W15 66.2(2) . 2_767
O46 K3 W15 24.48(18) 2_767 2_767
Na2 K3 W15 71.7(2) 2_667 2_767
O41 K3 W15 91.0(2) 1_455 2_767
O62 K3 W15 129.95(17) 1_455 2_767
O40 K3 W15 27.35(16) 2_767 2_767
O68 K3 W15 131.47(19) 1_455 2_767
O45 K3 W10 110.3(2) . 1_455
O46 K3 W10 82.77(19) 2_767 1_455
Na2 K3 W10 88.5(2) 2_667 1_455
O41 K3 W10 24.36(18) 1_455 1_455
O62 K3 W10 29.58(14) 1_455 1_455
O40 K3 W10 134.12(19) 2_767 1_455
O68 K3 W10 78.67(17) 1_455 1_455
W15 K3 W10 106.90(8) 2_767 1_455
O45 K3 K1 106.2(2) . 2_667
O46 K3 K1 78.2(2) 2_767 2_667
Na2 K3 K1 41.8(2) 2_667 2_667
O41 K3 K1 135.8(2) 1_455 2_667
O62 K3 K1 120.17(17) 1_455 2_667
O40 K3 K1 44.26(17) 2_767 2_667
O68 K3 K1 79.84(17) 1_455 2_667
W15 K3 K1 59.34(6) 2_767 2_667
W10 K3 K1 129.88(9) 1_455 2_667
O45 K3 W18 157.3(2) . 1_455
O46 K3 W18 119.0(2) 2_767 1_455
Na2 K3 W18 64.0(2) 2_667 1_455
O41 K3 W18 79.2(2) 1_455 1_455
O62 K3 W18 27.34(14) 1_455 1_455
O40 K3 W18 138.23(19) 2_767 1_455
O68 K3 W18 23.88(15) 1_455 1_455
W15 K3 W18 131.40(8) 2_767 1_455
W10 K3 W18 54.81(4) 1_455 1_455
K1 K3 W18 96.17(8) 2_667 1_455
O45 K3 K8 41.4(2) . 2_767
O46 K3 K8 82.48(19) 2_767 2_767
Na2 K3 K8 110.8(2) 2_667 2_767
O41 K3 K8 127.4(2) 1_455 2_767
O62 K3 K8 165.95(17) 1_455 2_767
O40 K3 K8 41.68(17) 2_767 2_767
O68 K3 K8 128.89(19) 1_455 2_767
W15 K3 K8 62.69(7) 2_767 2_767
W10 K3 K8 151.44(10) 1_455 2_767
K1 K3 K8 70.11(8) 2_667 2_767
W18 K3 K8 152.53(10) 1_455 2_767
O1 K4 O9W 110.6(5) 1_465 .
O1 K4 O2W 87.7(4) 1_465 .
O9W K4 O2W 71.5(4) . .
O1 K4 O59 110.9(3) 1_465 1_455
O9W K4 O59 131.3(4) . 1_455
O2W K4 O59 134.0(3) . 1_455
O1 K4 O49 102.8(3) 1_465 1_455
O9W K4 O49 134.6(5) . 1_455
O2W K4 O49 80.2(3) . 1_455
O59 K4 O49 55.3(2) 1_455 1_455
O1 K4 O63 146.0(3) 1_465 1_455
O9W K4 O63 76.5(4) . 1_455
O2W K4 O63 125.0(4) . 1_455
O59 K4 O63 54.8(3) 1_455 1_455
O49 K4 O63 92.6(3) 1_455 1_455
O1 K4 O58 155.2(3) 1_465 1_455
O9W K4 O58 85.2(5) . 1_455
O2W K4 O58 79.1(3) . 1_455
O59 K4 O58 66.6(2) 1_455 1_455
O49 K4 O58 54.5(2) 1_455 1_455
O63 K4 O58 54.4(2) 1_455 1_455
O1 K4 W16 174.7(3) 1_465 1_455
O9W K4 W16 70.3(4) . 1_455
O2W K4 W16 97.4(3) . 1_455
O59 K4 W16 66.15(19) 1_455 1_455
O49 K4 W16 79.31(18) 1_455 1_455
O63 K4 W16 28.66(17) 1_455 1_455
O58 K4 W16 28.76(18) 1_455 1_455
O1 K4 W17 122.2(2) 1_465 1_455
O9W K4 W17 106.1(3) . 1_455
O2W K4 W17 146.8(3) . 1_455
O59 K4 W17 27.40(19) 1_455 1_455
O49 K4 W17 79.44(18) 1_455 1_455
O63 K4 W17 31.38(17) 1_455 1_455
O58 K4 W17 67.79(17) 1_455 1_455
W16 K4 W17 53.11(5) 1_455 1_455
O1 K4 W13 97.7(2) 1_465 1_455
O9W K4 W13 151.6(4) . 1_455
O2W K4 W13 108.4(3) . 1_455
O59 K4 W13 30.57(19) 1_455 1_455
O49 K4 W13 28.86(17) 1_455 1_455
O63 K4 W13 81.40(19) 1_455 1_455
O58 K4 W13 67.40(17) 1_455 1_455
W16 K4 W13 81.78(7) 1_455 1_455
W17 K4 W13 57.78(5) 1_455 1_455
O1 K4 W12 125.2(2) 1_465 1_455
O9W K4 W12 107.2(4) . 1_455
O2W K4 W12 68.4(3) . 1_455
O59 K4 W12 66.59(19) 1_455 1_455
O49 K4 W12 27.68(17) 1_455 1_455
O63 K4 W12 80.40(19) 1_455 1_455
O58 K4 W12 30.12(18) 1_455 1_455
W16 K4 W12 58.39(5) 1_455 1_455
W17 K4 W12 81.62(7) 1_455 1_455
W13 K4 W12 50.91(5) 1_455 1_455
O1 K4 W1 17.59(19) 1_465 1_465
O9W K4 W1 93.2(4) . 1_465
O2W K4 W1 84.5(3) . 1_465
O59 K4 W1 124.7(2) 1_455 1_465
O49 K4 W1 118.99(19) 1_455 1_465
O63 K4 W1 141.4(2) 1_455 1_465
O58 K4 W1 163.1(2) 1_455 1_465
W16 K4 W1 161.57(11) 1_455 1_465
W17 K4 W1 128.41(10) 1_455 1_465
W13 K4 W1 115.13(9) 1_455 1_465
W12 K4 W1 137.64(10) 1_455 1_465
O66 K5 O7 131.7(3) 1_455 1_565
O66 K5 O24 125.1(3) 1_455 1_565
O7 K5 O24 55.6(3) 1_565 1_565
O66 K5 O6 78.2(3) 1_455 1_565
O7 K5 O6 54.4(3) 1_565 1_565
O24 K5 O6 91.7(3) 1_565 1_565
O66 K5 O12 80.5(3) 1_455 1_565
O7 K5 O12 64.9(2) 1_565 1_565
O24 K5 O12 52.3(2) 1_565 1_565
O6 K5 O12 53.7(2) 1_565 1_565
O66 K5 O65 53.9(3) 1_455 1_455
O7 K5 O65 162.0(3) 1_565 1_455
O24 K5 O65 139.3(3) 1_565 1_455
O6 K5 O65 122.9(3) 1_565 1_455
O12 K5 O65 130.1(3) 1_565 1_455
O66 K5 W1 107.6(2) 1_455 1_565
O7 K5 W1 28.4(2) 1_565 1_565
O24 K5 W1 80.16(19) 1_565 1_565
O6 K5 W1 30.16(17) 1_565 1_565
O12 K5 W1 66.32(19) 1_565 1_565
O65 K5 W1 140.5(2) 1_455 1_565
O66 K5 W16 24.06(19) 1_455 1_455
O7 K5 W16 151.7(2) 1_565 1_455
O24 K5 W16 139.0(2) 1_565 1_455
O6 K5 W16 97.5(2) 1_565 1_455
O12 K5 W16 103.46(19) 1_565 1_455
O65 K5 W16 29.97(16) 1_455 1_455
W1 K5 W16 123.85(11) 1_565 1_455
O66 K5 W3 68.6(2) 1_455 1_565
O7 K5 W3 65.37(18) 1_565 1_565
O24 K5 W3 76.18(18) 1_565 1_565
O6 K5 W3 29.96(16) 1_565 1_565
O12 K5 W3 26.78(18) 1_565 1_565
O65 K5 W3 122.47(19) 1_455 1_565
W1 K5 W3 52.78(5) 1_565 1_565
W16 K5 W3 92.50(8) 1_455 1_565
O66 K5 W9 145.8(2) 1_455 1_565
O7 K5 W9 31.2(2) 1_565 1_565
O24 K5 W9 28.76(17) 1_565 1_565
O6 K5 W9 81.35(19) 1_565 1_565
O12 K5 W9 65.36(18) 1_565 1_565
O65 K5 W9 155.5(2) 1_455 1_565
W1 K5 W9 59.34(6) 1_565 1_565
W16 K5 W9 166.98(11) 1_455 1_565
W3 K5 W9 80.02(7) 1_565 1_565
O66 K5 W8 99.4(2) 1_455 1_565
O7 K5 W8 66.4(2) 1_565 1_565
O24 K5 W8 26.24(17) 1_565 1_565
O6 K5 W8 80.08(18) 1_565 1_565
O12 K5 W8 29.72(18) 1_565 1_565
O65 K5 W8 131.62(18) 1_455 1_565
W1 K5 W8 81.77(7) 1_565 1_565
W16 K5 W8 117.10(10) 1_455 1_565
W3 K5 W8 56.28(5) 1_565 1_565
W9 K5 W8 49.89(5) 1_565 1_565
O3 K6 O6W 77.6(3) 1_565 2_666
O3 K6 O43 159.3(3) 1_565 1_455
O6W K6 O43 119.8(3) 2_666 1_455
O3 K6 O2W 101.4(4) 1_565 .
O6W K6 O2W 177.3(4) 2_666 .
O43 K6 O2W 60.7(3) 1_455 .
O3 K6 O16 137.6(3) 1_565 2_666
O6W K6 O16 66.3(3) 2_666 2_666
O43 K6 O16 63.1(3) 1_455 2_666
O2W K6 O16 115.5(3) . 2_666
O3 K6 O2 60.5(3) 1_565 2_666
O6W K6 O2 107.7(3) 2_666 2_666
O43 K6 O2 118.1(3) 1_455 2_666
O2W K6 O2 73.7(3) . 2_666
O16 K6 O2 109.4(3) 2_666 2_666
O3 K6 O58 111.1(3) 1_565 1_455
O6W K6 O58 100.0(3) 2_666 1_455
O43 K6 O58 57.7(2) 1_455 1_455
O2W K6 O58 78.0(3) . 1_455
O16 K6 O58 97.0(2) 2_666 1_455
O2 K6 O58 147.5(3) 2_666 1_455
O3 K6 O10 100.7(3) 1_565 2_666
O6W K6 O10 82.5(3) 2_666 2_666
O43 K6 O10 93.1(3) 1_455 2_666
O2W K6 O10 100.1(3) . 2_666
O16 K6 O10 54.4(2) 2_666 2_666
O2 K6 O10 55.0(2) 2_666 2_666
O58 K6 O10 147.9(3) 1_455 2_666
O3 K6 O66 60.1(3) 1_565 1_455
O6W K6 O66 73.1(3) 2_666 1_455
O43 K6 O66 111.8(3) 1_455 1_455
O2W K6 O66 104.3(3) . 1_455
O16 K6 O66 124.1(3) 2_666 1_455
O2 K6 O66 118.7(3) 2_666 1_455
O58 K6 O66 54.0(2) 1_455 1_455
O10 K6 O66 151.4(3) 2_666 1_455
O3 K6 W12 143.8(2) 1_565 1_455
O6W K6 W12 107.5(3) 2_666 1_455
O43 K6 W12 26.09(17) 1_455 1_455
O2W K6 W12 71.8(3) . 1_455
O16 K6 W12 71.61(18) 2_666 1_455
O2 K6 W12 141.5(2) 2_666 1_455
O58 K6 W12 33.06(17) 1_455 1_455
O10 K6 W12 115.49(18) 2_666 1_455
O66 K6 W12 86.47(18) 1_455 1_455
O3 K6 W2 82.0(2) 1_565 2_666
O6W K6 W2 100.6(3) 2_666 2_666
O43 K6 W2 103.78(19) 1_455 2_666
O2W K6 W2 81.6(3) . 2_666
O16 K6 W2 83.38(19) 2_666 2_666
O2 K6 W2 26.19(17) 2_666 2_666
O58 K6 W2 157.6(2) 1_455 2_666
O10 K6 W2 29.59(15) 2_666 2_666
O66 K6 W2 142.09(19) 1_455 2_666
W12 K6 W2 129.85(9) 1_455 2_666
O3 K6 W16 86.2(2) 1_565 1_455
O6W K6 W16 81.2(3) 2_666 1_455
O43 K6 W16 85.84(19) 1_455 1_455
O2W K6 W16 96.3(3) . 1_455
O16 K6 W16 108.61(19) 2_666 1_455
O2 K6 W16 141.3(2) 2_666 1_455
O58 K6 W16 28.60(17) 1_455 1_455
O10 K6 W16 160.47(18) 2_666 1_455
O66 K6 W16 26.39(16) 1_455 1_455
W12 K6 W16 60.19(5) 1_455 1_455
W2 K6 W16 167.31(10) 2_666 1_455
O6W K7 O5 88.8(3) . 2_656
O6W K7 O22 90.9(3) . .
O5 K7 O22 162.7(3) 2_656 .
O6W K7 O10 85.5(3) . .
O5 K7 O10 107.4(3) 2_656 .
O22 K7 O10 55.3(2) . .
O6W K7 O11 144.0(3) . .
O5 K7 O11 120.5(3) 2_656 .
O22 K7 O11 54.7(2) . .
O10 K7 O11 67.0(2) . .
O6W K7 O5 127.0(3) . .
O5 K7 O5 74.1(3) 2_656 .
O22 K7 O5 92.4(2) . .
O10 K7 O5 54.9(2) . .
O11 K7 O5 54.1(2) . .
O6W K7 O2 133.0(3) . 2_656
O5 K7 O2 55.2(3) 2_656 2_656
O22 K7 O2 132.7(3) . 2_656
O10 K7 O2 130.3(3) . 2_656
O11 K7 O2 82.9(2) . 2_656
O5 K7 O2 75.5(3) . 2_656
O6W K7 W2 106.7(3) . 2_656
O5 K7 W2 30.73(19) 2_656 2_656
O22 K7 W2 160.7(2) . 2_656
O10 K7 W2 132.26(19) . 2_656
O11 K7 W2 108.95(19) . 2_656
O5 K7 W2 83.33(19) . 2_656
O2 K7 W2 28.09(17) 2_656 2_656
O6W K7 W2 100.2(3) . .
O5 K7 W2 82.73(19) 2_656 .
O22 K7 W2 80.24(17) . .
O10 K7 W2 29.07(16) . .
O11 K7 W2 66.84(17) . .
O5 K7 W2 29.47(18) . .
O2 K7 W2 103.42(19) 2_656 .
W2 K7 W2 103.65(9) 2_656 .
O6W K7 K10 147.1(3) . .
O5 K7 K10 102.6(2) 2_656 .
O22 K7 K10 86.8(2) . .
O10 K7 K10 119.0(2) . .
O11 K7 K10 52.02(19) . .
O5 K7 K10 85.9(2) . .
O2 K7 K10 47.40(19) 2_656 .
W2 K7 K10 74.09(10) 2_656 .
W2 K7 K10 111.74(12) . .
O6W K7 W6 76.7(3) . .
O5 K7 W6 135.4(2) 2_656 .
O22 K7 W6 28.73(17) . .
O10 K7 W6 30.76(16) . .
O11 K7 W6 67.75(17) . .
O5 K7 W6 81.57(19) . .
O2 K7 W6 149.9(2) 2_656 .
W2 K7 W6 163.02(11) 2_656 .
W2 K7 W6 59.47(5) . .
K10 K7 W6 112.38(12) . .
O6W K7 W3 152.3(3) . .
O5 K7 W3 94.07(19) 2_656 .
O22 K7 W3 78.33(17) . .
O10 K7 W3 67.34(18) . .
O11 K7 W3 27.00(16) . .
O5 K7 W3 30.41(18) . .
O2 K7 W3 68.27(18) 2_656 .
W2 K7 W3 88.85(7) 2_656 .
W2 K7 W3 53.12(5) . .
K10 K7 W3 58.62(10) . .
W6 K7 W3 82.05(7) . .
O45 K8 O40 72.8(3) 2_767 .
O45 K8 O29 121.1(3) 2_767 .
O40 K8 O29 63.8(3) . .
O45 K8 O34 165.8(3) 2_767 .
O40 K8 O34 100.9(3) . .
O29 K8 O34 64.4(3) . .
O45 K8 O3W 112.3(3) 2_767 .
O40 K8 O3W 156.6(3) . .
O29 K8 O3W 123.5(3) . .
O34 K8 O3W 68.5(3) . .
O45 K8 O39 99.4(3) 2_767 .
O40 K8 O39 66.6(3) . .
O29 K8 O39 97.9(3) . .
O34 K8 O39 66.4(3) . .
O3W K8 O39 90.0(3) . .
O45 K8 O51 55.3(2) 2_767 2_767
O40 K8 O51 107.0(3) . 2_767
O29 K8 O51 170.4(3) . 2_767
O34 K8 O51 116.9(3) . 2_767
O3W K8 O51 63.6(3) . 2_767
O39 K8 O51 74.9(3) . 2_767
O45 K8 K9 124.5(2) 2_767 .
O40 K8 K9 55.0(2) . .
O29 K8 K9 52.2(2) . .
O34 K8 K9 46.4(2) . .
O3W K8 K9 109.6(2) . .
O39 K8 K9 46.0(2) . .
O51 K8 K9 120.86(18) 2_767 .
O45 K8 W14 26.2(2) 2_767 2_767
O40 K8 W14 94.7(2) . 2_767
O29 K8 W14 146.9(2) . 2_767
O34 K8 W14 148.3(2) . 2_767
O3W K8 W14 86.4(2) . 2_767
O39 K8 W14 95.6(2) . 2_767
O51 K8 W14 31.42(14) 2_767 2_767
K9 K8 W14 136.15(12) . 2_767
O45 K8 K2 119.6(2) 2_767 .
O40 K8 K2 111.4(2) . .
O29 K8 K2 112.4(2) . .
O34 K8 K2 50.0(2) . .
O3W K8 K2 45.6(2) . .
O39 K8 K2 45.32(19) . .
O51 K8 K2 67.17(16) 2_767 .
K9 K8 K2 70.54(10) . .
W14 K8 K2 98.55(10) 2_767 .
O45 K8 K3 41.0(2) 2_767 2_767
O40 K8 K3 53.6(2) . 2_767
O29 K8 K3 80.6(2) . 2_767
O34 K8 K3 144.1(2) . 2_767
O3W K8 K3 144.5(2) . 2_767
O39 K8 K3 113.7(2) . 2_767
O51 K8 K3 96.28(17) 2_767 2_767
K9 K8 K3 105.81(11) . 2_767
W14 K8 K3 66.23(7) 2_767 2_767
K2 K8 K3 154.87(12) . 2_767
O45 K8 W15 60.8(2) 2_767 .
O40 K8 W15 18.4(2) . .
O29 K8 W15 82.1(2) . .
O34 K8 W15 109.6(2) . .
O3W K8 W15 144.0(2) . .
O39 K8 W15 59.20(19) . .
O51 K8 W15 88.63(16) 2_767 .
K9 K8 W15 63.82(8) . .
W14 K8 W15 79.14(6) 2_767 .
K2 K8 W15 104.00(9) . .
K3 K8 W15 54.99(6) 2_767 .
O70 K9 O39 115.2(7) . .
O70 K9 O34 120.2(8) . .
O39 K9 O34 71.0(3) . .
O70 K9 O69 59.0(7) . .
O39 K9 O69 144.1(3) . .
O34 K9 O69 144.6(3) . .
O70 K9 O29 145.9(7) . .
O39 K9 O29 98.4(3) . .
O34 K9 O29 64.2(3) . .
O69 K9 O29 97.1(3) . .
O70 K9 O26 94.7(7) . .
O39 K9 O26 132.2(3) . .
O34 K9 O26 61.7(3) . .
O69 K9 O26 83.0(3) . .
O29 K9 O26 55.9(2) . .
O70 K9 O55 88.3(7) . .
O39 K9 O55 61.4(3) . .
O34 K9 O55 131.8(3) . .
O69 K9 O55 82.6(3) . .
O29 K9 O55 114.2(3) . .
O26 K9 O55 161.1(3) . .
O70 K9 O40 141.3(7) . .
O39 K9 O40 64.3(3) . .
O34 K9 O40 96.9(3) . .
O69 K9 O40 97.6(3) . .
O29 K9 O40 58.5(3) . .
O26 K9 O40 113.9(3) . .
O55 K9 O40 56.4(2) . .
O70 K9 K8 162.2(7) . .
O39 K9 K8 50.0(2) . .
O34 K9 K8 49.8(2) . .
O69 K9 K8 138.5(3) . .
O29 K9 K8 48.7(2) . .
O26 K9 K8 91.74(19) . .
O55 K9 K8 91.01(19) . .
O40 K9 K8 47.47(19) . .
O70 K9 P1 73.6(7) . .
O39 K9 P1 150.2(2) . .
O34 K9 P1 80.0(2) . .
O69 K9 P1 65.6(2) . .
O29 K9 P1 74.3(2) . .
O26 K9 P1 22.48(16) . .
O55 K9 P1 148.1(2) . .
O40 K9 P1 127.8(2) . .
K8 K9 P1 114.18(13) . .
O70 K9 P2 67.7(7) . .
O39 K9 P2 79.7(2) . .
O34 K9 P2 150.2(2) . .
O69 K9 P2 65.1(2) . .
O29 K9 P2 127.5(2) . .
O26 K9 P2 148.0(2) . .
O55 K9 P2 22.34(15) . .
O40 K9 P2 74.63(19) . .
K8 K9 P2 113.28(13) . .
P1 K9 P2 128.01(12) . .
O70 K9 W14 100.7(7) . .
O39 K9 W14 23.61(19) . .
O34 K9 W14 94.3(2) . .
O69 K9 W14 121.0(2) . .
O29 K9 W14 113.0(2) . .
O26 K9 W14 155.8(2) . .
O55 K9 W14 39.32(16) . .
O40 K9 W14 63.22(19) . .
K8 K9 W14 68.42(9) . .
P1 K9 W14 167.88(14) . .
P2 K9 W14 56.16(7) . .
O7W K10 O20 72.7(3) . 1_455
O7W K10 O2 71.4(3) . 2_656
O20 K10 O2 139.7(3) 1_455 2_656
O7W K10 O9W 85.4(4) . 1_545
O20 K10 O9W 100.4(5) 1_455 1_545
O2 K10 O9W 94.4(5) 2_656 1_545
O7W K10 O17 137.8(3) . .
O20 K10 O17 72.5(3) 1_455 .
O2 K10 O17 127.4(3) 2_656 .
O9W K10 O17 123.9(4) 1_545 .
O7W K10 O3 113.1(3) . .
O20 K10 O3 155.8(4) 1_455 .
O2 K10 O3 59.7(3) 2_656 .
O9W K10 O3 58.2(4) 1_545 .
O17 K10 O3 108.5(3) . .
O7W K10 O11 157.1(4) . .
O20 K10 O11 126.8(3) 1_455 .
O2 K10 O11 86.1(3) 2_656 .
O9W K10 O11 100.6(4) 1_545 .
O17 K10 O11 55.2(2) . .
O3 K10 O11 55.2(2) . .
O7W K10 O14 96.5(3) . 1_455
O20 K10 O14 54.6(3) 1_455 1_455
O2 K10 O14 147.4(3) 2_656 1_455
O9W K10 O14 53.8(4) 1_545 1_455
O17 K10 O14 82.2(3) . 1_455
O3 K10 O14 101.2(3) . 1_455
O11 K10 O14 104.9(3) . 1_455
O7W K10 W3 138.1(3) . .
O20 K10 W3 146.9(2) 1_455 .
O2 K10 W3 73.1(2) 2_656 .
O9W K10 W3 75.7(4) 1_545 .
O17 K10 W3 82.5(2) . .
O3 K10 W3 26.24(18) . .
O11 K10 W3 29.29(15) . .
O14 K10 W3 101.6(2) 1_455 .
O7W K10 K7 111.4(3) . .
O20 K10 K7 126.6(3) 1_455 .
O2 K10 K7 54.7(2) 2_656 .
O9W K10 K7 132.6(4) 1_545 .
O17 K10 K7 72.7(2) . .
O3 K10 K7 74.7(2) . .
O11 K10 K7 48.95(18) . .
O14 K10 K7 151.3(2) 1_455 .
W3 K10 K7 62.15(10) . .
O7W K10 W4 79.1(3) . 1_455
O20 K10 W4 28.93(19) 1_455 1_455
O2 K10 W4 148.8(3) 2_656 1_455
O9W K10 W4 72.8(4) 1_545 1_455
O17 K10 W4 81.9(2) . 1_455
O3 K10 W4 127.0(3) . 1_455
O11 K10 W4 123.7(2) . 1_455
O14 K10 W4 26.85(16) 1_455 1_455
W3 K10 W4 127.73(16) . 1_455
K7 K10 W4 151.51(17) . 1_455
O7W K10 W7 159.4(3) . .
O20 K10 W7 95.9(2) 1_455 .
O2 K10 W7 111.9(3) 2_656 .
O9W K10 W7 113.9(4) 1_545 .
O17 K10 W7 24.35(17) . .
O3 K10 W7 84.4(2) . .
O11 K10 W7 31.05(16) . .
O14 K10 W7 90.2(2) 1_455 .
W3 K10 W7 58.27(7) . .
K7 K10 W7 61.24(10) . .
W4 K10 W7 99.31(12) 1_455 .
Na3 Na1 O37 126.0(3) 2_666 1_455
Na3 Na1 O32 166.6(3) 2_666 1_455
O37 Na1 O32 57.6(3) 1_455 1_455
Na3 Na1 O21 122.2(3) 2_666 1_455
O37 Na1 O21 111.8(3) 1_455 1_455
O32 Na1 O21 56.6(3) 1_455 1_455
Na3 Na1 O31 88.0(3) 2_666 1_455
O37 Na1 O31 125.4(3) 1_455 1_455
O32 Na1 O31 99.6(3) 1_455 1_455
O21 Na1 O31 54.4(3) 1_455 1_455
Na3 Na1 O48 76.0(3) 2_666 1_455
O37 Na1 O48 56.5(3) 1_455 1_455
O32 Na1 O48 112.1(3) 1_455 1_455
O21 Na1 O48 147.6(3) 1_455 1_455
O31 Na1 O48 104.9(3) 1_455 1_455
Na3 Na1 O36 66.9(2) 2_666 1_455
O37 Na1 O36 97.8(3) 1_455 1_455
O32 Na1 O36 126.4(3) 1_455 1_455
O21 Na1 O36 106.6(3) 1_455 1_455
O31 Na1 O36 53.6(3) 1_455 1_455
O48 Na1 O36 52.6(2) 1_455 1_455
Na3 Na1 W19 89.7(2) 2_666 1_455
O37 Na1 W19 100.8(2) 1_455 1_455
O32 Na1 W19 102.5(2) 1_455 1_455
O21 Na1 W19 77.7(2) 1_455 1_455
O31 Na1 W19 30.54(18) 1_455 1_455
O48 Na1 W19 75.7(2) 1_455 1_455
O36 Na1 W19 30.21(16) 1_455 1_455
Na3 Na1 W12 98.9(2) 2_666 1_455
O37 Na1 W12 27.85(18) 1_455 1_455
O32 Na1 W12 85.5(2) 1_455 1_455
O21 Na1 W12 138.1(2) 1_455 1_455
O31 Na1 W12 126.4(3) 1_455 1_455
O48 Na1 W12 30.74(17) 1_455 1_455
O36 Na1 W12 80.5(2) 1_455 1_455
W19 Na1 W12 96.04(14) 1_455 1_455
Na3 Na1 Pd1 156.6(2) 2_666 1_455
O37 Na1 Pd1 31.21(18) 1_455 1_455
O32 Na1 Pd1 30.72(17) 1_455 1_455
O21 Na1 Pd1 80.8(2) 1_455 1_455
O31 Na1 Pd1 104.6(2) 1_455 1_455
O48 Na1 Pd1 81.7(2) 1_455 1_455
O36 Na1 Pd1 104.5(2) 1_455 1_455
W19 Na1 Pd1 91.50(14) 1_455 1_455
W12 Na1 Pd1 57.76(8) 1_455 1_455
Na3 Na1 Na1 86.9(2) 2_666 2_566
O37 Na1 Na1 85.7(3) 1_455 2_566
O32 Na1 Na1 80.5(3) 1_455 2_566
O21 Na1 Na1 99.5(3) 1_455 2_566
O31 Na1 Na1 143.6(3) 1_455 2_566
O48 Na1 Na1 108.7(3) 1_455 2_566
O36 Na1 Na1 150.0(3) 1_455 2_566
W19 Na1 Na1 173.5(2) 1_455 2_566
W12 Na1 Na1 89.97(19) 1_455 2_566
Pd1 Na1 Na1 93.9(2) 1_455 2_566
K1 Na2 K3 94.6(4) . 2_667
K1 Na2 O46 135.2(5) . 2_767
K3 Na2 O46 121.5(5) 2_667 2_767
K1 Na2 K2 91.4(4) . .
K3 Na2 K2 174.0(4) 2_667 .
O46 Na2 K2 53.4(3) 2_767 .
Na1 Na3 O42 103.5(3) 2_666 2_766
Na1 Na3 O16 92.3(3) 2_666 .
O42 Na3 O16 71.2(3) 2_766 .
Na1 Na3 W11 76.63(19) 2_666 2_766
O42 Na3 W11 27.48(17) 2_766 2_766
O16 Na3 W11 77.9(2) . 2_766
Na1 Na3 W6 99.5(2) 2_666 .
O42 Na3 W6 93.4(2) 2_766 .
O16 Na3 W6 25.54(18) . .
W11 Na3 W6 103.44(15) 2_766 .
W1 O1 K4 134.0(5) . 1_645
W2 O2 K10 156.7(5) . 2_656
W2 O2 K6 103.2(4) . 2_666
K10 O2 K6 98.7(3) 2_656 2_666
W2 O2 K7 92.0(4) . 2_656
K10 O2 K7 77.9(3) 2_656 2_656
K6 O2 K7 134.7(3) 2_666 2_656
W3 O3 K6 148.4(5) . 1_545
W3 O3 K10 104.1(4) . .
K6 O3 K10 103.3(3) 1_545 .
W2 O4 W1 123.1(5) . .
W2 O5 W3 123.0(4) . .
W2 O5 K7 100.0(4) . 2_656
W3 O5 K7 122.6(4) . 2_656
W2 O5 K7 100.5(3) . .
W3 O5 K7 101.8(3) . .
K7 O5 K7 105.9(3) 2_656 .
W1 O6 W3 122.0(4) . .
W1 O6 K5 98.0(3) . 1_545
W3 O6 K5 101.5(4) . 1_545
W1 O7 W9 152.2(5) . .
W1 O7 K5 103.1(4) . 1_545
W9 O7 K5 102.7(4) . 1_545
W4 O8 W1 147.8(5) . .
W5 O9 W2 149.9(5) . .
W2 O10 W6 152.5(5) . .
W2 O10 K7 102.8(3) . .
W6 O10 K7 102.1(3) . .
W2 O10 K6 96.7(3) . 2_666
W6 O10 K6 96.9(3) . 2_666
K7 O10 K6 85.4(2) . 2_666
W3 O11 W7 147.0(5) . .
W3 O11 K7 107.7(4) . .
W7 O11 K7 103.5(3) . .
W3 O11 K10 97.5(3) . .
W7 O11 K10 99.0(3) . .
K7 O11 K10 79.0(2) . .
W3 O12 W8 148.5(5) . .
W3 O12 K5 105.5(4) . 1_545
W8 O12 K5 104.5(3) . 1_545
W4 O14 K10 96.3(4) . 1_655
W6 O16 Na3 107.7(4) . .
W6 O16 K6 110.0(4) . 2_666
Na3 O16 K6 142.2(4) . 2_666
W7 O17 K10 111.4(4) . .
W4 O19 W9 151.9(5) . .
W4 O19 K1 105.2(4) . 1_655
W9 O19 K1 98.4(4) . 1_655
W4 O20 W5 121.8(4) . .
W4 O20 K10 106.3(4) . 1_655
W5 O20 K10 130.5(4) . 1_655
W5 O21 W6 150.3(5) . .
W5 O21 Na1 106.6(4) . 1_655
W6 O21 Na1 100.6(3) . 1_655
W6 O22 W7 120.8(4) . .
W6 O22 K7 106.5(3) . .
W7 O22 K7 109.4(3) . .
W7 O23 W8 160.1(5) . .
W8 O24 W9 120.3(4) . .
W8 O24 K5 111.5(4) . 1_545
W9 O24 K5 105.1(4) . 1_545
P1 O25 W3 124.8(5) . .
P1 O25 W1 124.3(4) . .
W3 O25 W1 91.9(3) . .
P1 O25 W2 123.5(4) . .
W3 O25 W2 91.9(3) . .
W1 O25 W2 90.7(3) . .
P1 O26 W9 129.8(5) . .
P1 O26 W8 128.3(4) . .
W9 O26 W8 89.0(3) . .
P1 O26 K9 109.9(4) . .
W9 O26 K9 101.2(3) . .
W8 O26 K9 89.9(3) . .
P1 O27 W4 129.2(5) . .
P1 O27 W5 129.1(4) . .
W4 O27 W5 90.6(3) . .
P1 O28 W7 128.0(4) . .
P1 O28 W6 129.1(5) . .
W7 O28 W6 90.8(3) . .
W9 O29 W19B 140.4(5) . .
W9 O29 K8 132.0(5) . .
W19B O29 K8 49.3(3) . .
W9 O29 K1 110.3(4) . 1_655
W19B O29 K1 97.2(4) . 1_655
K8 O29 K1 113.9(3) . 1_655
W9 O29 K9 119.5(4) . .
W19B O29 K9 30.2(2) . .
K8 O29 K9 79.0(3) . .
K1 O29 K9 89.8(3) 1_655 .
W4 O30 W19 141.9(5) . .
W4 O30 K1 106.7(3) . 1_655
W19 O30 K1 99.9(4) . 1_655
W19 O31 W5 142.4(5) . .
W19 O31 Na1 99.2(3) . 1_655
W5 O31 Na1 105.3(3) . 1_655
W6 O32 Pd1 143.7(5) . .
W6 O32 Na1 104.5(3) . 1_655
Pd1 O32 Na1 100.2(3) . 1_655
W7 O33 Pd1 142.1(5) . .
W8 O34 W19B 135.7(5) . .
W8 O34 K9 119.4(4) . .
W19B O34 K9 35.9(2) . .
W8 O34 K8 134.0(5) . .
W19B O34 K8 48.5(3) . .
K9 O34 K8 83.8(3) . .
W8 O34 K2 124.7(4) . .
W19B O34 K2 99.2(4) . .
K9 O34 K2 100.6(3) . .
K8 O34 K2 83.3(2) . .
W10 O35 W19 141.0(4) . .
W10 O35 K1 106.8(3) . 1_655
W19 O35 K1 100.1(3) . 1_655
W19 O36 W11 142.4(5) . .
W19 O36 Na1 97.7(3) . 1_655
W11 O36 Na1 106.7(3) . 1_655
W12 O37 Pd1 143.6(5) . .
W12 O37 Na1 106.4(4) . 1_655
Pd1 O37 Na1 102.1(4) . 1_655
W13 O38 Pd1 142.4(5) . .
W14 O39 W19B 135.2(5) . .
W14 O39 K9 119.4(4) . .
W19B O39 K9 36.1(2) . .
W14 O39 K2 118.3(4) . .
W19B O39 K2 106.4(4) . .
K9 O39 K2 107.3(3) . .
W14 O39 K8 132.6(4) . .
W19B O39 K8 48.4(2) . .
K9 O39 K8 84.1(3) . .
K2 O39 K8 87.6(3) . .
W15 O40 W19B 135.7(5) . .
W15 O40 K8 132.0(5) . .
W19B O40 K8 49.7(3) . .
W15 O40 K1 113.2(4) . 1_655
W19B O40 K1 93.9(4) . 1_655
K8 O40 K1 113.5(3) . 1_655
W15 O40 K9 115.9(4) . .
W19B O40 K9 28.4(2) . .
K8 O40 K9 77.6(2) . .
K1 O40 K9 86.5(3) 1_655 .
W15 O40 K3 91.8(3) . 2_767
W19B O40 K3 127.9(4) . 2_767
K8 O40 K3 84.7(2) . 2_767
K1 O40 K3 81.3(2) 1_655 2_767
K9 O40 K3 152.3(3) . 2_767
W10 O41 K2 140.0(5) . 1_655
W10 O41 K3 113.1(4) . 1_655
K2 O41 K3 104.9(3) 1_655 1_655
W11 O42 Na3 102.2(4) . 2_766
W12 O43 K6 109.2(4) . 1_655
W14 O45 K3 147.9(5) . .
W14 O45 K8 108.4(4) . 2_767
K3 O45 K8 97.5(3) . 2_767
W15 O46 K3 114.0(4) . 2_767
W15 O46 Na2 113.9(4) . 2_767
K3 O46 Na2 121.2(4) 2_767 2_767
W15 O46 K2 125.4(4) . 2_767
K3 O46 K2 99.8(3) 2_767 2_767
Na2 O46 K2 78.0(4) 2_767 2_767
W11 O47 W10 122.2(4) . .
W11 O48 W12 150.6(5) . .
W11 O48 Na1 109.1(4) . 1_655
W12 O48 Na1 98.2(4) . 1_655
W12 O49 W13 120.2(4) . .
W12 O49 K4 108.8(4) . 1_655
W13 O49 K4 105.5(4) . 1_655
W13 O50 W14 158.5(5) . .
W15 O51 W14 121.4(4) . .
W15 O51 K8 147.2(4) . 2_767
W14 O51 K8 88.1(3) . 2_767
W10 O52 W15 155.4(5) . .
W10 O52 K1 102.3(4) . 1_655
W15 O52 K1 98.6(3) . 1_655
P2 O53 W10 129.2(5) . .
P2 O53 W11 129.7(4) . .
W10 O53 W11 90.7(3) . .
P2 O54 W13 129.5(5) . .
P2 O54 W12 128.7(5) . .
W13 O54 W12 90.2(3) . .
P2 O55 W15 129.9(4) . .
P2 O55 W14 128.4(4) . .
W15 O55 W14 88.5(3) . .
P2 O55 K9 109.9(4) . .
W15 O55 K9 101.5(3) . .
W14 O55 K9 89.9(2) . .
P2 O56 W17 124.4(5) . .
P2 O56 W18 123.8(4) . .
W17 O56 W18 92.2(3) . .
P2 O56 W16 124.4(4) . .
W17 O56 W16 91.5(3) . .
W18 O56 W16 90.8(3) . .
W11 O57 W16 149.4(5) . .
W16 O58 W12 152.6(4) . .
W16 O58 K4 101.1(3) . 1_655
W12 O58 K4 102.4(3) . 1_655
W16 O58 K6 100.9(3) . 1_655
W12 O58 K6 92.8(3) . 1_655
K4 O58 K6 90.6(2) 1_655 1_655
W17 O59 W13 147.9(5) . .
W17 O59 K4 107.6(4) . 1_655
W13 O59 K4 103.3(3) . 1_655
W17 O60 W14 147.5(4) . .
W18 O61 W15 153.1(5) . .
W10 O62 W18 146.6(4) . .
W10 O62 K3 92.8(3) . 1_655
W18 O62 K3 102.1(3) . 1_655
W16 O63 W17 123.0(5) . .
W16 O63 K4 101.5(4) . 1_655
W17 O63 K4 99.2(3) . 1_655
W18 O64 W17 122.7(4) . .
W16 O65 W18 122.4(5) . .
W16 O65 K5 91.3(3) . 1_655
W18 O65 K5 146.0(4) . 1_655
W16 O66 K5 114.9(5) . 1_655
W16 O66 K6 99.4(4) . 1_655
K5 O66 K6 135.4(4) 1_655 1_655
W18 O68 K3 103.7(4) . 1_655
W19 O69 K9 155.0(5) . .
Pd1 O70 K9 145.6(17) . .
K4 O2W K6 97.8(4) . .
K2 O3W K8 87.4(3) . .
K2 O4W K1 111.7(4) . .
K6 O6W K7 94.5(4) 2_666 .
K4 O9W K10 129.5(6) . 1_565
O27 P1 O26 111.4(4) . .
O27 P1 O28 111.8(5) . .
O26 P1 O28 111.2(5) . .
O27 P1 O25 106.4(5) . .
O26 P1 O25 108.1(5) . .
O28 P1 O25 107.7(5) . .
O27 P1 K9 92.7(3) . .
O26 P1 K9 47.6(3) . .
O28 P1 K9 79.8(3) . .
O25 P1 K9 154.3(3) . .
O54 P2 O53 112.3(5) . .
O54 P2 O55 110.6(5) . .
O53 P2 O55 111.9(4) . .
O54 P2 O56 107.3(5) . .
O53 P2 O56 105.8(5) . .
O55 P2 O56 108.7(5) . .
O54 P2 K9 79.6(3) . .
O53 P2 K9 92.9(3) . .
O55 P2 K9 47.7(3) . .
O56 P2 K9 155.1(3) . .
O70 Pd1 O32 100.5(10) . .
O70 Pd1 O37 89.4(11) . .
O32 Pd1 O37 88.1(4) . .
O70 Pd1 O33 95.4(11) . .
O32 Pd1 O33 89.1(3) . .
O37 Pd1 O33 174.8(3) . .
O70 Pd1 O38 86.2(11) . .
O32 Pd1 O38 172.9(4) . .
O37 Pd1 O38 89.3(4) . .
O33 Pd1 O38 93.0(4) . .
O70 Pd1 O71 172.8(12) . .
O32 Pd1 O71 86.4(6) . .
O37 Pd1 O71 88.6(6) . .
O33 Pd1 O71 86.9(6) . .
O38 Pd1 O71 86.9(6) . .
O70 Pd1 Na1 75.7(10) . 1_655
O32 Pd1 Na1 49.1(3) . 1_655
O37 Pd1 Na1 46.7(3) . 1_655
O33 Pd1 Na1 132.8(3) . 1_655
O38 Pd1 Na1 131.4(3) . 1_655
O71 Pd1 Na1 107.7(6) . 1_655
O70 Pd1 K9 21.2(10) . .
O32 Pd1 K9 110.8(2) . .
O37 Pd1 K9 107.8(3) . .
O33 Pd1 K9 77.3(2) . .
O38 Pd1 K9 76.3(3) . .
O71 Pd1 K9 156.1(6) . .
Na1 Pd1 K9 96.18(12) 1_655 .
O1 W1 O7 103.9(4) . .
O1 W1 O6 100.0(4) . .
O7 W1 O6 91.9(4) . .
O1 W1 O8 101.7(4) . .
O7 W1 O8 87.1(4) . .
O6 W1 O8 157.9(3) . .
O1 W1 O4 100.1(4) . .
O7 W1 O4 155.8(4) . .
O6 W1 O4 86.9(4) . .
O8 W1 O4 85.1(4) . .
O1 W1 O25 170.1(4) . .
O7 W1 O25 83.8(3) . .
O6 W1 O25 73.2(3) . .
O8 W1 O25 84.8(3) . .
O4 W1 O25 72.7(3) . .
O1 W1 K5 84.5(3) . 1_545
O7 W1 K5 48.5(3) . 1_545
O6 W1 K5 51.9(3) . 1_545
O8 W1 K5 134.8(3) . 1_545
O4 W1 K5 138.4(3) . 1_545
O25 W1 K5 96.4(2) . 1_545
O1 W1 K4 28.4(3) . 1_645
O7 W1 K4 100.4(3) . 1_645
O6 W1 K4 128.4(3) . 1_645
O8 W1 K4 73.3(2) . 1_645
O4 W1 K4 99.2(2) . 1_645
O25 W1 K4 157.4(2) . 1_645
K5 W1 K4 103.06(8) 1_545 1_645
O2 W2 O10 102.5(4) . .
O2 W2 O5 100.7(4) . .
O10 W2 O5 90.9(4) . .
O2 W2 O4 100.1(4) . .
O10 W2 O4 157.0(4) . .
O5 W2 O4 89.2(4) . .
O2 W2 O9 101.4(4) . .
O10 W2 O9 84.9(3) . .
O5 W2 O9 157.9(4) . .
O4 W2 O9 86.5(4) . .
O2 W2 O25 170.6(4) . .
O10 W2 O25 84.7(3) . .
O5 W2 O25 72.9(3) . .
O4 W2 O25 73.4(3) . .
O9 W2 O25 85.1(3) . .
O2 W2 K7 59.9(3) . 2_656
O10 W2 K7 123.9(3) . 2_656
O5 W2 K7 49.3(3) . 2_656
O4 W2 K7 72.1(3) . 2_656
O9 W2 K7 147.0(2) . 2_656
O25 W2 K7 111.1(2) . 2_656
O2 W2 K7 85.7(3) . .
O10 W2 K7 48.1(3) . .
O5 W2 K7 50.0(2) . .
O4 W2 K7 138.9(3) . .
O9 W2 K7 132.6(2) . .
O25 W2 K7 94.9(2) . .
K7 W2 K7 76.35(9) 2_656 .
O2 W2 K6 50.6(3) . 2_666
O10 W2 K6 53.7(3) . 2_666
O5 W2 K6 110.8(2) . 2_666
O4 W2 K6 146.0(3) . 2_666
O9 W2 K6 84.0(2) . 2_666
O25 W2 K6 137.7(2) . 2_666
K7 W2 K6 99.79(8) 2_656 2_666
K7 W2 K6 64.61(8) . 2_666
O3 W3 O12 103.5(4) . .
O3 W3 O11 102.2(4) . .
O12 W3 O11 91.6(4) . .
O3 W3 O6 99.5(4) . .
O12 W3 O6 90.1(4) . .
O11 W3 O6 157.2(4) . .
O3 W3 O5 99.0(4) . .
O12 W3 O5 157.3(4) . .
O11 W3 O5 86.9(3) . .
O6 W3 O5 82.9(4) . .
O3 W3 O25 168.7(4) . .
O12 W3 O25 85.2(3) . .
O11 W3 O25 84.7(3) . .
O6 W3 O25 72.8(3) . .
O5 W3 O25 72.1(3) . .
O3 W3 K10 49.7(3) . .
O12 W3 K10 94.9(3) . .
O11 W3 K10 53.2(3) . .
O6 W3 K10 149.1(3) . .
O5 W3 K10 102.2(3) . .
O25 W3 K10 138.0(2) . .
O3 W3 K7 85.9(3) . .
O12 W3 K7 136.8(3) . .
O11 W3 K7 45.3(3) . .
O6 W3 K7 130.5(3) . .
O5 W3 K7 47.8(2) . .
O25 W3 K7 92.9(2) . .
K10 W3 K7 59.23(12) . .
O3 W3 K5 87.3(3) . 1_545
O12 W3 K5 47.7(3) . 1_545
O11 W3 K5 139.2(3) . 1_545
O6 W3 K5 48.5(3) . 1_545
O5 W3 K5 131.3(2) . 1_545
O25 W3 K5 93.4(2) . 1_545
K10 W3 K5 117.40(12) . 1_545
K7 W3 K5 172.71(8) . 1_545
O14 W4 O19 101.6(4) . .
O14 W4 O8 100.3(4) . .
O19 W4 O8 88.8(4) . .
O14 W4 O30 98.5(4) . .
O19 W4 O30 89.0(4) . .
O8 W4 O30 161.2(3) . .
O14 W4 O20 98.9(4) . .
O19 W4 O20 159.5(3) . .
O8 W4 O20 88.3(4) . .
O30 W4 O20 87.3(4) . .
O14 W4 O27 172.9(4) . .
O19 W4 O27 85.2(3) . .
O8 W4 O27 81.9(3) . .
O30 W4 O27 79.2(3) . .
O20 W4 O27 74.3(3) . .
O14 W4 K10 56.8(3) . 1_655
O19 W4 K10 154.2(3) . 1_655
O8 W4 K10 82.3(3) . 1_655
O30 W4 K10 107.0(3) . 1_655
O20 W4 K10 44.8(2) . 1_655
O27 W4 K10 117.2(2) . 1_655
O14 W4 K1 89.3(3) . 1_655
O19 W4 K1 47.2(3) . 1_655
O8 W4 K1 136.0(3) . 1_655
O30 W4 K1 45.6(3) . 1_655
O20 W4 K1 132.9(2) . 1_655
O27 W4 K1 93.8(2) . 1_655
K10 W4 K1 135.64(9) 1_655 1_655
O15 W5 O9 100.6(4) . .
O15 W5 O21 101.8(4) . .
O9 W5 O21 89.2(4) . .
O15 W5 O31 99.1(4) . .
O9 W5 O31 160.3(4) . .
O21 W5 O31 87.6(3) . .
O15 W5 O20 101.1(4) . .
O9 W5 O20 88.7(4) . .
O21 W5 O20 157.0(4) . .
O31 W5 O20 86.7(3) . .
O15 W5 O27 173.8(4) . .
O9 W5 O27 81.1(3) . .
O21 W5 O27 84.1(3) . .
O31 W5 O27 79.3(3) . .
O20 W5 O27 72.9(3) . .
O16 W6 O32 101.3(4) . .
O16 W6 O22 100.3(4) . .
O32 W6 O22 91.5(3) . .
O16 W6 O21 101.6(4) . .
O32 W6 O21 93.3(4) . .
O22 W6 O21 156.1(3) . .
O16 W6 O10 95.6(4) . .
O32 W6 O10 163.1(3) . .
O22 W6 O10 84.5(3) . .
O21 W6 O10 84.2(3) . .
O16 W6 O28 172.5(3) . .
O32 W6 O28 82.4(3) . .
O22 W6 O28 72.9(3) . .
O21 W6 O28 84.5(3) . .
O10 W6 O28 80.7(3) . .
O16 W6 Na3 46.7(3) . .
O32 W6 Na3 56.9(3) . .
O22 W6 Na3 87.0(2) . .
O21 W6 Na3 115.1(3) . .
O10 W6 Na3 138.8(3) . .
O28 W6 Na3 134.2(2) . .
O16 W6 K7 80.8(3) . .
O32 W6 K7 134.8(3) . .
O22 W6 K7 44.7(2) . .
O21 W6 K7 131.0(3) . .
O10 W6 K7 47.2(2) . .
O28 W6 K7 92.0(2) . .
Na3 W6 K7 102.01(11) . .
O16 W6 K6 45.6(3) . 2_666
O32 W6 K6 144.3(3) . 2_666
O22 W6 K6 105.6(3) . 2_666
O21 W6 K6 83.6(3) . 2_666
O10 W6 K6 52.1(2) . 2_666
O28 W6 K6 132.2(2) . 2_666
Na3 W6 K6 92.37(11) . 2_666
K7 W6 K6 63.19(8) . 2_666
O17 W7 O33 102.9(4) . .
O17 W7 O23 101.1(4) . .
O33 W7 O23 95.9(4) . .
O17 W7 O22 99.9(4) . .
O33 W7 O22 92.3(3) . .
O23 W7 O22 155.1(3) . .
O17 W7 O11 93.7(4) . .
O33 W7 O11 163.3(4) . .
O23 W7 O11 82.9(3) . .
O22 W7 O11 82.6(3) . .
O17 W7 O28 171.5(4) . .
O33 W7 O28 82.5(3) . .
O23 W7 O28 84.8(3) . .
O22 W7 O28 73.0(3) . .
O11 W7 O28 80.8(3) . .
O17 W7 K10 44.2(3) . .
O33 W7 K10 146.8(3) . .
O23 W7 K10 88.4(3) . .
O22 W7 K10 97.5(2) . .
O11 W7 K10 49.9(2) . .
O28 W7 K10 130.7(2) . .
O17 W7 K7 81.2(3) . .
O33 W7 K7 134.1(3) . .
O23 W7 K7 128.7(3) . .
O22 W7 K7 42.8(2) . .
O11 W7 K7 46.1(2) . .
O28 W7 K7 90.3(2) . .
K10 W7 K7 57.66(11) . .
O18 W8 O34 101.7(4) . .
O18 W8 O23 103.0(4) . .
O34 W8 O23 94.2(4) . .
O18 W8 O24 101.0(4) . .
O34 W8 O24 95.5(4) . .
O23 W8 O24 151.6(4) . .
O18 W8 O12 94.6(4) . .
O34 W8 O12 163.7(4) . .
O23 W8 O12 81.6(4) . .
O24 W8 O12 81.6(4) . .
O18 W8 O26 171.4(4) . .
O34 W8 O26 85.2(4) . .
O23 W8 O26 81.5(3) . .
O24 W8 O26 72.9(3) . .
O12 W8 O26 78.7(3) . .
O18 W8 K9 137.5(3) . .
O34 W8 K9 37.2(3) . .
O23 W8 K9 77.1(3) . .
O24 W8 K9 95.1(3) . .
O12 W8 K9 126.8(2) . .
O26 W8 K9 50.4(2) . .
O18 W8 K5 82.3(3) . 1_545
O34 W8 K5 136.7(3) . 1_545
O23 W8 K5 127.4(3) . 1_545
O24 W8 K5 42.3(3) . 1_545
O12 W8 K5 45.8(2) . 1_545
O26 W8 K5 89.2(2) . 1_545
K9 W8 K5 131.98(9) . 1_545
O13 W9 O29 102.1(4) . .
O13 W9 O19 101.2(4) . .
O29 W9 O19 92.1(4) . .
O13 W9 O24 98.3(4) . .
O29 W9 O24 96.1(4) . .
O19 W9 O24 156.7(4) . .
O13 W9 O7 94.3(4) . .
O29 W9 O7 163.3(4) . .
O19 W9 O7 81.6(4) . .
O24 W9 O7 84.5(4) . .
O13 W9 O26 171.9(4) . .
O29 W9 O26 83.3(3) . .
O19 W9 O26 84.4(3) . .
O24 W9 O26 75.0(3) . .
O7 W9 O26 80.6(3) . .
O13 W9 K1 93.2(3) . 1_655
O29 W9 K1 44.0(3) . 1_655
O19 W9 K1 51.3(3) . 1_655
O24 W9 K1 140.0(3) . 1_655
O7 W9 K1 132.8(3) . 1_655
O26 W9 K1 94.9(2) . 1_655
O13 W9 K5 78.0(3) . 1_545
O29 W9 K5 140.7(3) . 1_545
O19 W9 K5 126.8(3) . 1_545
O24 W9 K5 46.2(3) . 1_545
O7 W9 K5 46.1(3) . 1_545
O26 W9 K5 94.0(2) . 1_545
K1 W9 K5 170.59(7) 1_655 1_545
O13 W9 K9 140.6(4) . .
O29 W9 K9 38.6(3) . .
O19 W9 K9 86.5(3) . .
O24 W9 K9 86.4(2) . .
O7 W9 K9 125.1(2) . .
O26 W9 K9 44.8(2) . .
K1 W9 K9 61.66(8) 1_655 .
K5 W9 K9 127.53(8) 1_545 .
O41 W10 O52 101.1(4) . .
O41 W10 O35 99.1(4) . .
O52 W10 O35 91.8(4) . .
O41 W10 O62 98.7(4) . .
O52 W10 O62 88.1(4) . .
O35 W10 O62 161.8(3) . .
O41 W10 O47 100.1(4) . .
O52 W10 O47 158.7(4) . .
O35 W10 O47 86.8(4) . .
O62 W10 O47 86.8(3) . .
O41 W10 O53 173.9(4) . .
O52 W10 O53 85.0(3) . .
O35 W10 O53 80.5(3) . .
O62 W10 O53 81.4(3) . .
O47 W10 O53 73.8(3) . .
O41 W10 K3 42.5(3) . 1_655
O52 W10 K3 88.7(3) . 1_655
O35 W10 K3 140.6(2) . 1_655
O62 W10 K3 57.6(2) . 1_655
O47 W10 K3 105.7(3) . 1_655
O53 W10 K3 138.7(2) . 1_655
O41 W10 K1 88.7(3) . 1_655
O52 W10 K1 50.4(3) . 1_655
O35 W10 K1 45.6(3) . 1_655
O62 W10 K1 138.4(2) . 1_655
O47 W10 K1 132.4(3) . 1_655
O53 W10 K1 95.2(2) . 1_655
K3 W10 K1 111.61(6) 1_655 1_655
O42 W11 O57 99.3(4) . .
O42 W11 O48 103.0(4) . .
O57 W11 O48 89.6(4) . .
O42 W11 O47 100.9(4) . .
O57 W11 O47 90.4(4) . .
O48 W11 O47 155.8(4) . .
O42 W11 O36 100.1(4) . .
O57 W11 O36 160.6(4) . .
O48 W11 O36 85.7(4) . .
O47 W11 O36 86.4(4) . .
O42 W11 O53 173.9(3) . .
O57 W11 O53 81.4(3) . .
O48 W11 O53 83.0(3) . .
O47 W11 O53 73.0(3) . .
O36 W11 O53 79.3(3) . .
O42 W11 Na3 50.3(3) . 2_766
O57 W11 Na3 135.2(3) . 2_766
O48 W11 Na3 71.0(3) . 2_766
O47 W11 Na3 123.5(3) . 2_766
O36 W11 Na3 60.2(3) . 2_766
O53 W11 Na3 132.6(2) . 2_766
O43 W12 O37 100.8(4) . .
O43 W12 O48 102.1(4) . .
O37 W12 O48 92.6(4) . .
O43 W12 O49 99.4(4) . .
O37 W12 O49 92.2(4) . .
O48 W12 O49 156.6(4) . .
O43 W12 O58 95.9(4) . .
O37 W12 O58 163.3(4) . .
O48 W12 O58 83.8(4) . .
O49 W12 O58 85.0(4) . .
O43 W12 O54 172.4(4) . .
O37 W12 O54 82.4(3) . .
O48 W12 O54 84.5(3) . .
O49 W12 O54 73.5(3) . .
O58 W12 O54 81.0(3) . .
O43 W12 K6 44.7(3) . 1_655
O37 W12 K6 141.6(3) . 1_655
O48 W12 K6 82.0(3) . 1_655
O49 W12 K6 107.6(3) . 1_655
O58 W12 K6 54.1(2) . 1_655
O54 W12 K6 134.2(2) . 1_655
O43 W12 Na1 90.6(3) . 1_655
O37 W12 Na1 45.8(3) . 1_655
O48 W12 Na1 51.0(3) . 1_655
O49 W12 Na1 138.0(3) . 1_655
O58 W12 Na1 134.7(2) . 1_655
O54 W12 Na1 96.5(2) . 1_655
K6 W12 Na1 108.01(11) 1_655 1_655
O43 W12 K4 82.6(3) . 1_655
O37 W12 K4 134.8(3) . 1_655
O48 W12 K4 131.2(3) . 1_655
O49 W12 K4 43.5(3) . 1_655
O58 W12 K4 47.5(2) . 1_655
O54 W12 K4 90.3(2) . 1_655
K6 W12 K4 67.47(8) 1_655 1_655
Na1 W12 K4 173.11(11) 1_655 1_655
O44 W13 O38 100.8(5) . .
O44 W13 O50 102.1(4) . .
O38 W13 O50 93.8(4) . .
O44 W13 O49 98.9(4) . .
O38 W13 O49 92.5(4) . .
O50 W13 O49 156.5(3) . .
O44 W13 O59 96.6(4) . .
O38 W13 O59 162.6(4) . .
O50 W13 O59 82.8(4) . .
O49 W13 O59 84.4(4) . .
O44 W13 O54 172.5(4) . .
O38 W13 O54 82.2(4) . .
O50 W13 O54 84.5(3) . .
O49 W13 O54 74.0(3) . .
O59 W13 O54 80.5(3) . .
O44 W13 K4 80.5(4) . 1_655
O38 W13 K4 137.0(3) . 1_655
O50 W13 K4 128.3(3) . 1_655
O49 W13 K4 45.6(3) . 1_655
O59 W13 K4 46.1(3) . 1_655
O54 W13 K4 92.6(2) . 1_655
O45 W14 O39 102.8(5) . .
O45 W14 O50 101.6(4) . .
O39 W14 O50 94.9(4) . .
O45 W14 O51 100.3(4) . .
O39 W14 O51 95.6(4) . .
O50 W14 O51 152.9(3) . .
O45 W14 O60 92.1(4) . .
O39 W14 O60 165.1(4) . .
O50 W14 O60 81.5(3) . .
O51 W14 O60 82.0(3) . .
O45 W14 O55 170.0(4) . .
O39 W14 O55 85.4(4) . .
O50 W14 O55 83.0(3) . .
O51 W14 O55 73.0(3) . .
O60 W14 O55 79.8(3) . .
O45 W14 K8 45.3(3) . 2_767
O39 W14 K8 124.2(3) . 2_767
O50 W14 K8 130.2(3) . 2_767
O51 W14 K8 60.4(3) . 2_767
O60 W14 K8 67.2(2) . 2_767
O55 W14 K8 125.2(2) . 2_767
O45 W14 K9 138.5(4) . .
O39 W14 K9 37.0(3) . .
O50 W14 K9 78.7(3) . .
O51 W14 K9 95.1(3) . .
O60 W14 K9 128.3(2) . .
O55 W14 K9 50.8(2) . .
K8 W14 K9 151.10(9) 2_767 .
O45 W14 K2 70.7(3) . .
O39 W14 K2 38.2(3) . .
O50 W14 K2 81.6(3) . .
O51 W14 K2 120.9(2) . .
O60 W14 K2 152.8(2) . .
O55 W14 K2 119.0(2) . .
K8 W14 K2 109.29(7) 2_767 .
K9 W14 K2 68.29(8) . .
O46 W15 O40 102.3(4) . .
O46 W15 O51 100.5(4) . .
O40 W15 O51 97.2(4) . .
O46 W15 O52 101.2(4) . .
O40 W15 O52 91.6(4) . .
O51 W15 O52 154.2(3) . .
O46 W15 O61 93.1(4) . .
O40 W15 O61 163.8(4) . .
O51 W15 O61 84.7(3) . .
O52 W15 O61 80.4(3) . .
O46 W15 O55 170.7(4) . .
O40 W15 O55 86.3(4) . .
O51 W15 O55 74.5(3) . .
O52 W15 O55 82.0(3) . .
O61 W15 O55 78.8(3) . .
O46 W15 K3 41.6(3) . 2_767
O40 W15 K3 60.8(3) . 2_767
O51 W15 K3 107.4(2) . 2_767
O52 W15 K3 98.1(2) . 2_767
O61 W15 K3 133.9(2) . 2_767
O55 W15 K3 147.1(2) . 2_767
O46 W15 K1 95.5(3) . 1_655
O40 W15 K1 42.4(3) . 1_655
O51 W15 K1 139.1(2) . 1_655
O52 W15 K1 51.5(3) . 1_655
O61 W15 K1 131.8(2) . 1_655
O55 W15 K1 93.2(2) . 1_655
K3 W15 K1 63.30(7) 2_767 1_655
O46 W15 K9 143.9(3) . .
O40 W15 K9 41.7(3) . .
O51 W15 K9 85.7(2) . .
O52 W15 K9 84.9(3) . .
O61 W15 K9 122.9(2) . .
O55 W15 K9 44.5(2) . .
K3 W15 K9 102.56(8) 2_767 .
K1 W15 K9 60.55(7) 1_655 .
O46 W15 K8 96.3(3) . .
O40 W15 K8 29.6(3) . .
O51 W15 K8 69.6(2) . .
O52 W15 K8 121.2(3) . .
O61 W15 K8 153.9(2) . .
O55 W15 K8 89.3(2) . .
K3 W15 K8 62.32(7) 2_767 .
K1 W15 K8 71.42(7) 1_655 .
K9 W15 K8 52.34(7) . .
O66 W16 O63 101.5(4) . .
O66 W16 O58 102.5(4) . .
O63 W16 O58 93.5(4) . .
O66 W16 O65 99.6(4) . .
O63 W16 O65 89.3(4) . .
O58 W16 O65 156.7(4) . .
O66 W16 O57 100.4(4) . .
O63 W16 O57 157.9(4) . .
O58 W16 O57 84.5(3) . .
O65 W16 O57 84.2(3) . .
O66 W16 O56 171.3(4) . .
O63 W16 O56 73.8(3) . .
O58 W16 O56 85.2(3) . .
O65 W16 O56 73.4(3) . .
O57 W16 O56 84.1(3) . .
O66 W16 K4 87.5(3) . 1_655
O63 W16 K4 49.8(3) . 1_655
O58 W16 K4 50.1(3) . 1_655
O65 W16 K4 139.0(3) . 1_655
O57 W16 K4 134.5(2) . 1_655
O56 W16 K4 94.5(2) . 1_655
O66 W16 K6 54.3(4) . 1_655
O63 W16 K6 114.7(3) . 1_655
O58 W16 K6 50.5(2) . 1_655
O65 W16 K6 146.2(3) . 1_655
O57 W16 K6 80.9(2) . 1_655
O56 W16 K6 134.2(2) . 1_655
K4 W16 K6 67.73(8) 1_655 1_655
O66 W16 K5 41.1(3) . 1_655
O63 W16 K5 103.2(3) . 1_655
O58 W16 K5 141.9(3) . 1_655
O65 W16 K5 58.7(3) . 1_655
O57 W16 K5 91.4(2) . 1_655
O56 W16 K5 132.1(2) . 1_655
K4 W16 K5 120.40(8) 1_655 1_655
K6 W16 K5 91.42(8) 1_655 1_655
O67 W17 O60 103.2(4) . .
O67 W17 O59 103.9(4) . .
O60 W17 O59 91.7(4) . .
O67 W17 O64 99.3(4) . .
O60 W17 O64 91.9(4) . .
O59 W17 O64 155.1(4) . .
O67 W17 O63 98.9(4) . .
O60 W17 O63 157.4(3) . .
O59 W17 O63 87.0(4) . .
O64 W17 O63 80.4(4) . .
O67 W17 O56 167.9(4) . .
O60 W17 O56 85.8(3) . .
O59 W17 O56 83.7(3) . .
O64 W17 O56 72.0(3) . .
O63 W17 O56 71.7(3) . .
O67 W17 K4 85.4(3) . 1_655
O60 W17 K4 136.3(3) . 1_655
O59 W17 K4 45.0(3) . 1_655
O64 W17 K4 129.5(3) . 1_655
O63 W17 K4 49.4(3) . 1_655
O56 W17 K4 93.7(2) . 1_655
O68 W18 O61 104.6(4) . .
O68 W18 O64 100.2(4) . .
O61 W18 O64 91.6(4) . .
O68 W18 O62 100.9(4) . .
O61 W18 O62 87.8(4) . .
O64 W18 O62 158.3(3) . .
O68 W18 O65 99.8(4) . .
O61 W18 O65 155.6(4) . .
O64 W18 O65 85.4(4) . .
O62 W18 O65 86.3(3) . .
O68 W18 O56 170.1(4) . .
O61 W18 O56 82.7(3) . .
O64 W18 O56 72.6(3) . .
O62 W18 O56 85.8(3) . .
O65 W18 O56 73.2(3) . .
O68 W18 K3 52.5(3) . 1_655
O61 W18 K3 87.3(2) . 1_655
O64 W18 K3 151.0(3) . 1_655
O62 W18 K3 50.6(2) . 1_655
O65 W18 K3 106.8(3) . 1_655
O56 W18 K3 135.7(2) . 1_655
O69 W19 O36 101.0(4) . .
O69 W19 O31 100.6(4) . .
O36 W19 O31 88.1(4) . .
O69 W19 O30 99.1(4) . .
O36 W19 O30 159.9(4) . .
O31 W19 O30 89.0(4) . .
O69 W19 O35 98.6(4) . .
O36 W19 O35 89.2(4) . .
O31 W19 O35 160.8(3) . .
O30 W19 O35 87.1(4) . .
O69 W19 O1W 178.4(4) . .
O36 W19 O1W 79.7(3) . .
O31 W19 O1W 80.9(3) . .
O30 W19 O1W 80.2(3) . .
O35 W19 O1W 80.0(3) . .
O69 W19 Na1 75.8(3) . 1_655
O36 W19 Na1 52.1(3) . 1_655
O31 W19 Na1 50.3(3) . 1_655
O30 W19 Na1 135.5(3) . 1_655
O35 W19 Na1 137.3(2) . 1_655
O1W W19 Na1 105.8(2) . 1_655
O69 W19 K1 75.6(3) . 1_655
O36 W19 K1 136.0(3) . 1_655
O31 W19 K1 135.9(2) . 1_655
O30 W19 K1 49.8(3) . 1_655
O35 W19 K1 49.4(3) . 1_655
O1W W19 K1 102.8(2) . 1_655
Na1 W19 K1 151.39(10) 1_655 1_655
O29 W19B O40 89.0(4) . .
O29 W19B O34 88.6(4) . .
O40 W19B O34 160.8(5) . .
O29 W19B O39 164.3(5) . .
O40 W19B O39 89.3(4) . .
O34 W19B O39 87.9(4) . .
O29 W19B K1 49.2(3) . 1_655
O40 W19B K1 50.8(3) . 1_655
O34 W19B K1 135.4(3) . 1_655
O39 W19B K1 136.7(3) . 1_655
O29 W19B K2 131.1(4) . .
O40 W19B K2 124.8(3) . .
O34 W19B K2 47.4(3) . .
O39 W19B K2 41.3(3) . .
K1 W19B K2 174.60(19) 1_655 .

loop_
_geom_bond_atom_site_label_1
_geom_bond_atom_site_label_2
_geom_bond_distance
_geom_bond_site_symmetry_2
K1 Na2 2.692(11) .
K1 O29 2.793(10) 1_455
K1 O40 2.843(10) 1_455
K1 O4W 2.857(12) .
K1 O35 2.904(9) 1_455
K1 O30 2.921(10) 1_455
K1 O19 2.978(9) 1_455
K1 O52 3.067(9) 1_455
K1 W19B 3.661(7) 1_455
K1 W19 3.767(3) 1_455
K1 W9 3.776(3) 1_455
K1 W15 3.877(3) 1_455
K2 O4W 2.679(11) .
K2 O39 2.713(9) .
K2 O3W 2.726(11) .
K2 O41 2.727(10) 1_455
K2 O5W 2.888(14) .
K2 O34 2.941(9) .
K2 O46 2.986(10) 2_767
K2 Na2 3.639(13) .
K2 K8 3.811(4) .
K2 W14 3.860(3) .
K2 W19B 3.947(7) .
K2 K9 4.300(5) .
K3 O45 2.716(10) .
K3 O46 2.755(9) 2_767
K3 Na2 2.787(14) 2_667
K3 O41 2.816(10) 1_455
K3 O62 3.239(8) 1_455
K3 O40 3.316(9) 2_767
K3 O68 3.345(10) 1_455
K3 W15 3.795(3) 2_767
K3 W10 3.832(3) 1_455
K3 K1 4.027(4) 2_667
K3 W18 4.099(3) 1_455
K3 K8 4.104(5) 2_767
K4 O1 2.679(9) 1_465
K4 O9W 2.725(17) .
K4 O2W 2.779(13) .
K4 O59 2.835(10) 1_455
K4 O49 2.839(10) 1_455
K4 O63 2.939(10) 1_455
K4 O58 2.946(9) 1_455
K4 W16 3.768(4) 1_455
K4 W17 3.819(4) 1_455
K4 W13 3.828(4) 1_455
K4 W12 3.904(4) 1_455
K4 W1 4.051(3) 1_465
K5 O66 2.752(11) 1_455
K5 O7 2.871(9) 1_565
K5 O24 2.905(10) 1_565
K5 O6 2.966(10) 1_565
K5 O12 2.976(9) 1_565
K5 O65 3.250(9) 1_455
K5 W1 3.733(4) 1_565
K5 W16 3.800(4) 1_455
K5 W3 3.878(4) 1_565
K5 W9 3.889(4) 1_565
K5 W8 4.019(4) 1_565
K6 O3 2.673(10) 1_565
K6 O6W 2.705(12) 2_666
K6 O43 2.736(10) 1_455
K6 O2W 2.813(14) .
K6 O16 2.912(9) 2_666
K6 O2 2.972(10) 2_666
K6 O58 2.981(8) 1_455
K6 O10 3.040(9) 2_666
K6 O66 3.119(11) 1_455
K6 W12 3.673(3) 1_455
K6 W2 3.745(3) 2_666
K6 W16 3.792(3) 1_455
K7 O6W 2.739(13) .
K7 O5 2.773(9) 2_656
K7 O22 2.793(9) .
K7 O10 2.854(9) .
K7 O11 2.872(9) .
K7 O5 2.912(9) .
K7 O2 3.119(10) 2_656
K7 W2 3.604(3) 2_656
K7 W2 3.737(4) .
K7 K10 3.738(7) .
K7 W6 3.804(3) .
K7 W3 3.847(4) .
K8 O45 2.740(10) 2_767
K8 O40 2.740(10) .
K8 O29 2.780(10) .
K8 O34 2.790(9) .
K8 O3W 2.791(12) .
K8 O39 2.795(9) .
K8 O51 3.181(9) 2_767
K8 K9 3.631(5) .
K8 W14 3.655(3) 2_767
K8 K3 4.104(5) 2_767
K8 W15 4.118(3) .
K9 O70 2.51(2) .
K9 O39 2.626(11) .
K9 O34 2.644(10) .
K9 O69 2.666(11) .
K9 O29 2.924(10) .
K9 O26 2.933(9) .
K9 O55 2.946(9) .
K9 O40 3.045(10) .
K9 P1 3.733(5) .
K9 P2 3.742(5) .
K9 W14 3.801(4) .
K10 O7W 2.686(11) .
K10 O20 2.769(9) 1_455
K10 O2 2.814(10) 2_656
K10 O9W 2.882(17) 1_545
K10 O17 2.903(11) .
K10 O3 2.921(10) .
K10 O11 3.001(9) .
K10 O14 3.177(12) 1_455
K10 W3 3.715(5) .
K10 W4 3.773(6) 1_455
K10 W7 3.873(5) .
Na1 Na3 2.689(8) 2_666
Na1 O37 2.768(10) 1_455
Na1 O32 2.854(10) 1_455
Na1 O21 2.864(10) 1_455
Na1 O31 2.869(10) 1_455
Na1 O48 2.911(11) 1_455
Na1 O36 2.931(10) 1_455
Na1 W19 3.681(6) 1_455
Na1 W12 3.705(5) 1_455
Na1 Pd1 3.717(6) 1_455
Na1 Na1 3.725(13) 2_566
Na2 K3 2.787(14) 2_667
Na2 O46 2.789(14) 2_767
Na3 Na1 2.689(8) 2_666
Na3 O42 2.813(11) 2_766
Na3 O16 2.836(10) .
Na3 W11 3.574(6) 2_766
Na3 W6 3.710(5) .
O1 W1 1.702(8) .
O1 K4 2.679(9) 1_645
O2 W2 1.698(9) .
O2 K10 2.814(10) 2_656
O2 K6 2.972(10) 2_666
O2 K7 3.119(10) 2_656
O3 W3 1.693(9) .
O3 K6 2.673(10) 1_545
O4 W2 1.900(8) .
O4 W1 1.950(9) .
O5 W2 1.870(9) .
O5 W3 1.989(9) .
O5 K7 2.773(9) 2_656
O6 W1 1.894(9) .
O6 W3 1.977(8) .
O6 K5 2.966(10) 1_545
O7 W1 1.822(10) .
O7 W9 2.067(10) .
O7 K5 2.871(9) 1_545
O8 W4 1.880(9) .
O8 W1 1.925(9) .
O9 W5 1.841(8) .
O9 W2 1.959(8) .
O10 W2 1.862(8) .
O10 W6 1.990(8) .
O10 K6 3.040(9) 2_666
O11 W3 1.833(8) .
O11 W7 2.023(8) .
O12 W3 1.814(9) .
O12 W8 2.058(9) .
O12 K5 2.976(9) 1_545
O13 W9 1.728(8) .
O14 W4 1.714(8) .
O14 K10 3.177(12) 1_655
O15 W5 1.711(9) .
O16 W6 1.679(9) .
O16 K6 2.912(9) 2_666
O17 W7 1.715(8) .
O18 W8 1.717(9) .
O19 W4 1.878(10) .
O19 W9 1.926(9) .
O19 K1 2.978(9) 1_655
O20 W4 1.901(9) .
O20 W5 1.914(8) .
O20 K10 2.769(9) 1_655
O21 W5 1.872(8) .
O21 W6 1.927(8) .
O21 Na1 2.864(10) 1_655
O22 W6 1.908(8) .
O22 W7 1.920(8) .
O23 W7 1.875(8) .
O23 W8 1.877(8) .
O24 W8 1.910(8) .
O24 W9 1.937(8) .
O24 K5 2.905(9) 1_545
O25 P1 1.550(9) .
O25 W3 2.335(8) .
O25 W1 2.377(8) .
O25 W2 2.383(8) .
O26 P1 1.518(8) .
O26 W9 2.326(8) .
O26 W8 2.435(8) .
O27 P1 1.515(9) .
O27 W4 2.320(8) .
O27 W5 2.368(8) .
O28 P1 1.532(8) .
O28 W7 2.332(8) .
O28 W6 2.341(8) .
O29 W9 1.751(10) .
O29 W19B 2.042(11) .
O29 K1 2.793(10) 1_655
O30 W4 1.898(9) .
O30 W19 1.927(8) .
O30 K1 2.921(10) 1_655
O31 W19 1.895(8) .
O31 W5 1.911(8) .
O31 Na1 2.869(10) 1_655
O32 W6 1.800(8) .
O32 Pd1 1.929(8) .
O32 Na1 2.854(10) 1_655
O33 W7 1.784(8) .
O33 Pd1 1.990(9) .
O34 W8 1.735(9) .
O34 W19B 2.203(11) .
O35 W10 1.884(8) .
O35 W19 1.941(8) .
O35 K1 2.904(9) 1_655
O36 W19 1.869(8) .
O36 W11 1.929(8) .
O36 Na1 2.931(10) 1_655
O37 W12 1.804(8) .
O37 Pd1 1.969(8) .
O37 Na1 2.768(11) 1_655
O38 W13 1.815(9) .
O38 Pd1 1.993(9) .
O39 W14 1.747(9) .
O39 W19B 2.203(11) .
O40 W15 1.745(9) .
O40 W19B 2.123(11) .
O40 K1 2.843(10) 1_655
O40 K3 3.316(9) 2_767
O41 W10 1.719(9) .
O41 K2 2.727(10) 1_655
O41 K3 2.816(10) 1_655
O42 W11 1.687(8) .
O42 Na3 2.813(11) 2_766
O43 W12 1.711(8) .
O43 K6 2.736(10) 1_655
O44 W13 1.698(9) .
O45 W14 1.702(9) .
O45 K8 2.740(10) 2_767
O46 W15 1.721(8) .
O46 K3 2.755(9) 2_767
O46 Na2 2.789(14) 2_767
O46 K2 2.986(10) 2_767
O47 W11 1.885(9) .
O47 W10 1.908(9) .
O48 W11 1.875(8) .
O48 W12 1.913(8) .
O48 Na1 2.911(11) 1_655
O49 W12 1.916(8) .
O49 W13 1.917(8) .
O49 K4 2.839(10) 1_655
O50 W13 1.880(8) .
O50 W14 1.883(8) .
O51 W15 1.899(8) .
O51 W14 1.906(8) .
O51 K8 3.181(9) 2_767
O52 W10 1.827(8) .
O52 W15 1.954(8) .
O52 K1 3.067(9) 1_655
O53 P2 1.513(8) .
O53 W10 2.310(8) .
O53 W11 2.358(8) .
O54 P2 1.505(8) .
O54 W13 2.334(8) .
O54 W12 2.358(8) .
O55 P2 1.513(8) .
O55 W15 2.348(8) .
O55 W14 2.408(8) .
O56 P2 1.556(9) .
O56 W17 2.354(8) .
O56 W18 2.355(8) .
O56 W16 2.383(8) .
O57 W11 1.842(8) .
O57 W16 1.970(8) .
O58 W16 1.848(9) .
O58 W12 2.006(9) .
O58 K4 2.946(9) 1_655
O58 K6 2.981(8) 1_655
O59 W17 1.843(9) .
O59 W13 2.001(9) .
O59 K4 2.835(10) 1_655
O60 W17 1.796(8) .
O60 W14 2.087(8) .
O61 W18 1.822(8) .
O61 W15 2.069(8) .
O62 W10 1.894(8) .
O62 W18 1.925(8) .
O62 K3 3.239(8) 1_655
O63 W16 1.844(9) .
O63 W17 2.014(8) .
O63 K4 2.939(9) 1_655
O64 W18 1.912(8) .
O64 W17 1.955(8) .
O65 W16 1.899(9) .
O65 W18 1.950(8) .
O65 K5 3.250(9) 1_655
O66 W16 1.708(9) .
O66 K5 2.752(10) 1_655
O66 K6 3.119(11) 1_655
O67 W17 1.709(9) .
O68 W18 1.708(9) .
O68 K3 3.345(10) 1_655
O69 W19 1.669(10) .
O70 Pd1 1.57(2) .
O71 Pd1 2.01(2) .
O1W W19 2.284(8) .
O6W K6 2.705(12) 2_666
O9W K10 2.882(17) 1_565
Pd1 Na1 3.717(6) 1_655
W1 K5 3.733(4) 1_545
W1 K4 4.051(3) 1_645
W2 K7 3.604(3) 2_656
W2 K6 3.745(3) 2_666
W3 K5 3.878(4) 1_545
W4 K10 3.773(6) 1_655
W4 K1 3.915(3) 1_655
W6 K6 3.827(3) 2_666
W8 K5 4.019(4) 1_545
W9 K1 3.776(3) 1_655
W9 K5 3.889(4) 1_545
W10 K3 3.832(3) 1_655
W10 K1 3.891(3) 1_655
W11 Na3 3.574(6) 2_766
W12 K6 3.673(3) 1_655
W12 Na1 3.705(5) 1_655
W12 K4 3.904(4) 1_655
W13 K4 3.828(4) 1_655
W14 K8 3.655(3) 2_767
W15 K3 3.795(3) 2_767
W15 K1 3.877(3) 1_655
W16 K4 3.768(4) 1_655
W16 K6 3.792(3) 1_655
W16 K5 3.800(4) 1_655
W17 K4 3.819(4) 1_655
W18 K3 4.099(3) 1_655
W19 Na1 3.681(6) 1_655
W19 K1 3.767(3) 1_655
W19B K1 3.661(7) 1_655

loop_
_geom_torsion_atom_site_label_1
_geom_torsion_atom_site_label_2
_geom_torsion_atom_site_label_3
_geom_torsion_atom_site_label_4
_geom_torsion
_geom_torsion_site_symmetry_1
_geom_torsion_site_symmetry_4
O4W K2 K8 O45 -142.1(4) . 2_767
O39 K2 K8 O45 72.8(4) . 2_767
O3W K2 K8 O45 -93.1(4) . 2_767
O41 K2 K8 O45 21.9(5) 1_455 2_767
O5W K2 K8 O45 118.9(4) . 2_767
O34 K2 K8 O45 168.2(4) . 2_767
O46 K2 K8 O45 -22.0(3) 2_767 2_767
Na2 K2 K8 O45 -67.7(3) . 2_767
W14 K2 K8 O45 55.9(2) . 2_767
W19B K2 K8 O45 119.1(3) . 2_767
K9 K2 K8 O45 119.4(3) . 2_767
O4W K2 K8 O40 136.1(4) . .
O39 K2 K8 O40 -9.0(4) . .
O3W K2 K8 O40 -174.9(4) . .
O41 K2 K8 O40 -59.9(5) 1_455 .
O5W K2 K8 O40 37.1(4) . .
O34 K2 K8 O40 86.4(4) . .
O46 K2 K8 O40 -103.7(3) 2_767 .
Na2 K2 K8 O40 -149.5(3) . .
W14 K2 K8 O40 -25.9(2) . .
W19B K2 K8 O40 37.3(3) . .
K9 K2 K8 O40 37.6(2) . .
O4W K2 K8 O29 66.6(4) . .
O39 K2 K8 O29 -78.5(4) . .
O3W K2 K8 O29 115.6(4) . .
O41 K2 K8 O29 -129.4(5) 1_455 .
O5W K2 K8 O29 -32.4(4) . .
O34 K2 K8 O29 16.9(3) . .
O46 K2 K8 O29 -173.2(3) 2_767 .
Na2 K2 K8 O29 141.0(3) . .
W14 K2 K8 O29 -95.4(2) . .
W19B K2 K8 O29 -32.2(3) . .
K9 K2 K8 O29 -31.9(2) . .
O4W K2 K8 O34 49.7(4) . .
O39 K2 K8 O34 -95.4(4) . .
O3W K2 K8 O34 98.7(4) . .
O41 K2 K8 O34 -146.3(5) 1_455 .
O5W K2 K8 O34 -49.3(4) . .
O46 K2 K8 O34 169.9(3) 2_767 .
Na2 K2 K8 O34 124.1(3) . .
W14 K2 K8 O34 -112.3(3) . .
W19B K2 K8 O34 -49.0(3) . .
K9 K2 K8 O34 -48.8(3) . .
O4W K2 K8 O3W -49.0(5) . .
O39 K2 K8 O3W 165.9(4) . .
O41 K2 K8 O3W 115.0(5) 1_455 .
O5W K2 K8 O3W -148.0(4) . .
O34 K2 K8 O3W -98.7(4) . .
O46 K2 K8 O3W 71.1(4) 2_767 .
Na2 K2 K8 O3W 25.4(4) . .
W14 K2 K8 O3W 149.0(3) . .
W19B K2 K8 O3W -147.8(4) . .
K9 K2 K8 O3W -147.5(3) . .
O4W K2 K8 O39 145.1(5) . .
O3W K2 K8 O39 -165.9(4) . .
O41 K2 K8 O39 -50.9(5) 1_455 .
O5W K2 K8 O39 46.1(4) . .
O34 K2 K8 O39 95.4(4) . .
O46 K2 K8 O39 -94.7(3) 2_767 .
Na2 K2 K8 O39 -140.5(4) . .
W14 K2 K8 O39 -16.9(3) . .
W19B K2 K8 O39 46.4(3) . .
K9 K2 K8 O39 46.6(3) . .
O4W K2 K8 O51 -123.8(4) . 2_767
O39 K2 K8 O51 91.0(3) . 2_767
O3W K2 K8 O51 -74.8(3) . 2_767
O41 K2 K8 O51 40.2(5) 1_455 2_767
O5W K2 K8 O51 137.2(4) . 2_767
O34 K2 K8 O51 -173.6(3) . 2_767
O46 K2 K8 O51 -3.7(2) 2_767 2_767
Na2 K2 K8 O51 -49.4(3) . 2_767
W14 K2 K8 O51 74.18(16) . 2_767
W19B K2 K8 O51 137.4(2) . 2_767
K9 K2 K8 O51 137.65(18) . 2_767
O4W K2 K8 K9 98.5(4) . .
O39 K2 K8 K9 -46.6(3) . .
O3W K2 K8 K9 147.5(3) . .
O41 K2 K8 K9 -97.5(4) 1_455 .
O5W K2 K8 K9 -0.5(3) . .
O34 K2 K8 K9 48.8(3) . .
O46 K2 K8 K9 -141.31(19) 2_767 .
Na2 K2 K8 K9 172.9(2) . .
W14 K2 K8 K9 -63.46(8) . .
W19B K2 K8 K9 -0.23(17) . .
O4W K2 K8 W14 -125.4(4) . 2_767
O39 K2 K8 W14 89.5(3) . 2_767
O3W K2 K8 W14 -76.4(3) . 2_767
O41 K2 K8 W14 38.6(5) 1_455 2_767
O5W K2 K8 W14 135.6(3) . 2_767
O34 K2 K8 W14 -175.1(3) . 2_767
O46 K2 K8 W14 -5.23(19) 2_767 2_767
Na2 K2 K8 W14 -51.0(2) . 2_767
W14 K2 K8 W14 72.62(7) . 2_767
W19B K2 K8 W14 135.9(2) . 2_767
K9 K2 K8 W14 136.08(11) . 2_767
O4W K2 K8 K3 -175.6(4) . 2_767
O39 K2 K8 K3 39.2(4) . 2_767
O3W K2 K8 K3 -126.6(4) . 2_767
O41 K2 K8 K3 -11.6(6) 1_455 2_767
O5W K2 K8 K3 85.3(4) . 2_767
O34 K2 K8 K3 134.6(4) . 2_767
O46 K2 K8 K3 -55.5(3) 2_767 2_767
Na2 K2 K8 K3 -101.3(3) . 2_767
W14 K2 K8 K3 22.4(3) . 2_767
W19B K2 K8 K3 85.6(3) . 2_767
K9 K2 K8 K3 85.8(3) . 2_767
O4W K2 K8 W15 153.8(3) . .
O39 K2 K8 W15 8.6(3) . .
O3W K2 K8 W15 -157.2(3) . .
O41 K2 K8 W15 -42.2(5) 1_455 .
O5W K2 K8 W15 54.7(3) . .
O34 K2 K8 W15 104.0(3) . .
O46 K2 K8 W15 -86.09(18) 2_767 .
Na2 K2 K8 W15 -131.9(2) . .
W14 K2 K8 W15 -8.24(6) . .
W19B K2 K8 W15 55.00(17) . .
K9 K2 K8 W15 55.22(9) . .
O45 K8 K9 O70 -104(2) 2_767 .
O40 K8 K9 O70 -127(2) . .
O29 K8 K9 O70 150(2) . .
O34 K8 K9 O70 61(2) . .
O3W K8 K9 O70 33(2) . .
O39 K8 K9 O70 -37(2) . .
O51 K8 K9 O70 -38(2) 2_767 .
W14 K8 K9 O70 -73(2) 2_767 .
K2 K8 K9 O70 9(2) . .
K3 K8 K9 O70 -145(2) 2_767 .
W15 K8 K9 O70 -109(2) . .
O45 K8 K9 O39 -67.2(4) 2_767 .
O40 K8 K9 O39 -90.2(4) . .
O29 K8 K9 O39 -172.3(4) . .
O34 K8 K9 O39 98.8(4) . .
O3W K8 K9 O39 69.9(4) . .
O51 K8 K9 O39 -0.4(3) 2_767 .
W14 K8 K9 O39 -36.0(3) 2_767 .
K2 K8 K9 O39 45.9(3) . .
K3 K8 K9 O39 -107.9(3) 2_767 .
W15 K8 K9 O39 -71.4(3) . .
O45 K8 K9 O34 -165.9(4) 2_767 .
O40 K8 K9 O34 171.1(4) . .
O29 K8 K9 O34 89.0(4) . .
O3W K8 K9 O34 -28.8(4) . .
O39 K8 K9 O34 -98.8(4) . .
O51 K8 K9 O34 -99.2(3) 2_767 .
W14 K8 K9 O34 -134.8(3) 2_767 .
K2 K8 K9 O34 -52.8(3) . .
K3 K8 K9 O34 153.3(3) 2_767 .
W15 K8 K9 O34 -170.2(3) . .
O45 K8 K9 O69 63.1(5) 2_767 .
O40 K8 K9 O69 40.1(4) . .
O29 K8 K9 O69 -42.0(4) . .
O34 K8 K9 O69 -131.0(5) . .
O3W K8 K9 O69 -159.8(4) . .
O39 K8 K9 O69 130.2(5) . .
O51 K8 K9 O69 129.8(4) 2_767 .
W14 K8 K9 O69 94.2(4) 2_767 .
K2 K8 K9 O69 176.2(4) . .
K3 K8 K9 O69 22.3(4) 2_767 .
W15 K8 K9 O69 58.8(4) . .
O45 K8 K9 O29 105.1(4) 2_767 .
O40 K8 K9 O29 82.1(4) . .
O34 K8 K9 O29 -89.0(4) . .
O3W K8 K9 O29 -117.8(4) . .
O39 K8 K9 O29 172.3(4) . .
O51 K8 K9 O29 171.9(3) 2_767 .
W14 K8 K9 O29 136.3(3) 2_767 .
K2 K8 K9 O29 -141.8(3) . .
K3 K8 K9 O29 64.3(3) 2_767 .
W15 K8 K9 O29 100.8(3) . .
O45 K8 K9 O26 144.4(3) 2_767 .
O40 K8 K9 O26 121.4(3) . .
O29 K8 K9 O26 39.3(3) . .
O34 K8 K9 O26 -49.6(3) . .
O3W K8 K9 O26 -78.5(3) . .
O39 K8 K9 O26 -148.4(3) . .
O51 K8 K9 O26 -148.8(3) 2_767 .
W14 K8 K9 O26 175.6(2) 2_767 .
K2 K8 K9 O26 -102.47(19) . .
K3 K8 K9 O26 103.65(19) 2_767 .
W15 K8 K9 O26 140.17(19) . .
O45 K8 K9 O55 -16.9(3) 2_767 .
O40 K8 K9 O55 -39.9(3) . .
O29 K8 K9 O55 -122.0(3) . .
O34 K8 K9 O55 149.0(3) . .
O3W K8 K9 O55 120.2(3) . .
O39 K8 K9 O55 50.3(3) . .
O51 K8 K9 O55 49.9(3) 2_767 .
W14 K8 K9 O55 14.3(3) 2_767 .
K2 K8 K9 O55 96.20(19) . .
K3 K8 K9 O55 -57.7(2) 2_767 .
W15 K8 K9 O55 -21.17(16) . .
O45 K8 K9 O40 23.0(4) 2_767 .
O29 K8 K9 O40 -82.1(3) . .
O34 K8 K9 O40 -171.1(4) . .
O3W K8 K9 O40 160.1(4) . .
O39 K8 K9 O40 90.2(4) . .
O51 K8 K9 O40 89.8(3) 2_767 .
W14 K8 K9 O40 54.2(3) 2_767 .
K2 K8 K9 O40 136.1(3) . .
K3 K8 K9 O40 -17.8(3) 2_767 .
W15 K8 K9 O40 18.7(2) . .
O45 K8 K9 P1 143.0(3) 2_767 .
O40 K8 K9 P1 120.0(3) . .
O29 K8 K9 P1 37.9(3) . .
O34 K8 K9 P1 -51.1(3) . .
O3W K8 K9 P1 -79.9(3) . .
O39 K8 K9 P1 -149.8(3) . .
O51 K8 K9 P1 -150.2(2) 2_767 .
W14 K8 K9 P1 174.16(12) 2_767 .
K2 K8 K9 P1 -103.91(14) . .
K3 K8 K9 P1 102.21(14) 2_767 .
W15 K8 K9 P1 138.73(14) . .
O45 K8 K9 P2 -15.1(3) 2_767 .
O40 K8 K9 P2 -38.2(3) . .
O29 K8 K9 P2 -120.2(3) . .
O34 K8 K9 P2 150.8(3) . .
O3W K8 K9 P2 122.0(3) . .
O39 K8 K9 P2 52.0(3) . .
O51 K8 K9 P2 51.6(2) 2_767 .
W14 K8 K9 P2 16.0(2) 2_767 .
K2 K8 K9 P2 97.95(13) . .
K3 K8 K9 P2 -55.93(15) 2_767 .
W15 K8 K9 P2 -19.42(10) . .
O45 K8 K9 W14 -49.8(3) 2_767 .
O40 K8 K9 W14 -72.9(2) . .
O29 K8 K9 W14 -154.9(3) . .
O34 K8 K9 W14 116.1(3) . .
O3W K8 K9 W14 87.3(3) . .
O39 K8 K9 W14 17.3(2) . .
O51 K8 K9 W14 16.9(2) 2_767 .
W14 K8 K9 W14 -18.70(16) 2_767 .
K2 K8 K9 W14 63.24(7) . .
K3 K8 K9 W14 -90.64(10) 2_767 .
W15 K8 K9 W14 -54.13(4) . .
O6W K7 K10 O7W 60.8(6) . .
O5 K7 K10 O7W -47.1(3) 2_656 .
O22 K7 K10 O7W 147.6(3) . .
O10 K7 K10 O7W -165.5(3) . .
O11 K7 K10 O7W -166.2(4) . .
O5 K7 K10 O7W -119.8(3) . .
O2 K7 K10 O7W -45.8(3) 2_656 .
W2 K7 K10 O7W -35.5(3) 2_656 .
W2 K7 K10 O7W -134.2(3) . .
W6 K7 K10 O7W 161.1(3) . .
W3 K7 K10 O7W -134.1(3) . .
O6W K7 K10 O20 -23.1(6) . 1_455
O5 K7 K10 O20 -130.9(3) 2_656 1_455
O22 K7 K10 O20 63.8(3) . 1_455
O10 K7 K10 O20 110.7(3) . 1_455
O11 K7 K10 O20 110.0(4) . 1_455
O5 K7 K10 O20 156.4(3) . 1_455
O2 K7 K10 O20 -129.6(4) 2_656 1_455
W2 K7 K10 O20 -119.4(3) 2_656 1_455
W2 K7 K10 O20 142.0(3) . 1_455
W6 K7 K10 O20 77.2(3) . 1_455
W3 K7 K10 O20 142.0(3) . 1_455
O6W K7 K10 O2 106.5(6) . 2_656
O5 K7 K10 O2 -1.3(3) 2_656 2_656
O22 K7 K10 O2 -166.6(3) . 2_656
O10 K7 K10 O2 -119.7(3) . 2_656
O11 K7 K10 O2 -120.4(3) . 2_656
O5 K7 K10 O2 -74.0(3) . 2_656
W2 K7 K10 O2 10.2(2) 2_656 2_656
W2 K7 K10 O2 -88.4(3) . 2_656
W6 K7 K10 O2 -153.1(3) . 2_656
W3 K7 K10 O2 -88.4(3) . 2_656
O6W K7 K10 O9W 164.9(7) . 1_545
O5 K7 K10 O9W 57.1(5) 2_656 1_545
O22 K7 K10 O9W -108.2(5) . 1_545
O10 K7 K10 O9W -61.3(6) . 1_545
O11 K7 K10 O9W -62.0(5) . 1_545
O5 K7 K10 O9W -15.6(5) . 1_545
O2 K7 K10 O9W 58.4(5) 2_656 1_545
W2 K7 K10 O9W 68.6(5) 2_656 1_545
W2 K7 K10 O9W -30.0(5) . 1_545
W6 K7 K10 O9W -94.7(5) . 1_545
W3 K7 K10 O9W -30.0(5) . 1_545
O6W K7 K10 O17 -74.5(6) . .
O5 K7 K10 O17 177.6(3) 2_656 .
O22 K7 K10 O17 12.3(2) . .
O10 K7 K10 O17 59.3(3) . .
O11 K7 K10 O17 58.6(3) . .
O5 K7 K10 O17 104.9(3) . .
O2 K7 K10 O17 178.9(3) 2_656 .
W2 K7 K10 O17 -170.8(2) 2_656 .
W2 K7 K10 O17 90.5(2) . .
W6 K7 K10 O17 25.8(2) . .
W3 K7 K10 O17 90.6(2) . .
O6W K7 K10 O3 170.0(6) . .
O5 K7 K10 O3 62.1(3) 2_656 .
O22 K7 K10 O3 -103.2(3) . .
O10 K7 K10 O3 -56.2(3) . .
O11 K7 K10 O3 -56.9(3) . .
O5 K7 K10 O3 -10.5(3) . .
O2 K7 K10 O3 63.5(3) 2_656 .
W2 K7 K10 O3 73.7(2) 2_656 .
W2 K7 K10 O3 -25.0(2) . .
W6 K7 K10 O3 -89.7(2) . .
W3 K7 K10 O3 -24.9(2) . .
O6W K7 K10 O11 -133.1(6) . .
O5 K7 K10 O11 119.1(3) 2_656 .
O22 K7 K10 O11 -46.2(3) . .
O10 K7 K10 O11 0.7(3) . .
O5 K7 K10 O11 46.4(3) . .
O2 K7 K10 O11 120.4(3) 2_656 .
W2 K7 K10 O11 130.6(2) 2_656 .
W2 K7 K10 O11 32.0(2) . .
W6 K7 K10 O11 -32.8(2) . .
W3 K7 K10 O11 32.0(2) . .
O6W K7 K10 O14 -104.6(7) . 1_455
O5 K7 K10 O14 147.6(5) 2_656 1_455
O22 K7 K10 O14 -17.7(5) . 1_455
O10 K7 K10 O14 29.2(6) . 1_455
O11 K7 K10 O14 28.5(5) . 1_455
O5 K7 K10 O14 74.9(5) . 1_455
O2 K7 K10 O14 148.9(6) 2_656 1_455
W2 K7 K10 O14 159.1(5) 2_656 1_455
W2 K7 K10 O14 60.4(5) . 1_455
W6 K7 K10 O14 -4.3(5) . 1_455
W3 K7 K10 O14 60.5(5) . 1_455
O6W K7 K10 W3 -165.1(5) . .
O5 K7 K10 W3 87.1(2) 2_656 .
O22 K7 K10 W3 -78.25(17) . .
O10 K7 K10 W3 -31.3(2) . .
O11 K7 K10 W3 -32.0(2) . .
O5 K7 K10 W3 14.36(17) . .
O2 K7 K10 W3 88.4(2) 2_656 .
W2 K7 K10 W3 98.59(8) 2_656 .
W2 K7 K10 W3 -0.06(9) . .
W6 K7 K10 W3 -64.77(10) . .
O6W K7 K10 W4 -46.6(7) . 1_455
O5 K7 K10 W4 -154.4(3) 2_656 1_455
O22 K7 K10 W4 40.3(4) . 1_455
O10 K7 K10 W4 87.2(4) . 1_455
O11 K7 K10 W4 86.5(4) . 1_455
O5 K7 K10 W4 132.9(4) . 1_455
O2 K7 K10 W4 -153.1(4) 2_656 1_455
W2 K7 K10 W4 -142.9(3) 2_656 1_455
W2 K7 K10 W4 118.4(3) . 1_455
W6 K7 K10 W4 53.7(4) . 1_455
W3 K7 K10 W4 118.5(3) . 1_455
O6W K7 K10 W7 -98.0(5) . .
O5 K7 K10 W7 154.2(2) 2_656 .
O22 K7 K10 W7 -11.11(15) . .
O10 K7 K10 W7 35.8(2) . .
O11 K7 K10 W7 35.1(2) . .
O5 K7 K10 W7 81.50(18) . .
O2 K7 K10 W7 155.5(3) 2_656 .
W2 K7 K10 W7 165.74(10) 2_656 .
W2 K7 K10 W7 67.08(9) . .
W6 K7 K10 W7 2.37(9) . .
W3 K7 K10 W7 67.14(6) . .
O29 K1 Na2 K3 -9.4(5) 1_455 2_667
O40 K1 Na2 K3 41.4(3) 1_455 2_667
O4W K1 Na2 K3 -157.1(4) . 2_667
O35 K1 Na2 K3 137.6(3) 1_455 2_667
O30 K1 Na2 K3 -175.4(3) 1_455 2_667
O19 K1 Na2 K3 -85.6(6) 1_455 2_667
O52 K1 Na2 K3 93.9(3) 1_455 2_667
W19B K1 Na2 K3 29.5(4) 1_455 2_667
W19 K1 Na2 K3 143.5(2) 1_455 2_667
W9 K1 Na2 K3 -41.1(5) 1_455 2_667
W15 K1 Na2 K3 62.1(2) 1_455 2_667
O29 K1 Na2 O46 -155.0(6) 1_455 2_767
O40 K1 Na2 O46 -104.2(7) 1_455 2_767
O4W K1 Na2 O46 57.3(7) . 2_767
O35 K1 Na2 O46 -7.9(7) 1_455 2_767
O30 K1 Na2 O46 39.1(9) 1_455 2_767
O19 K1 Na2 O46 128.8(6) 1_455 2_767
O52 K1 Na2 O46 -51.7(6) 1_455 2_767
W19B K1 Na2 O46 -116.1(7) 1_455 2_767
W19 K1 Na2 O46 -2.1(9) 1_455 2_767
W9 K1 Na2 O46 173.3(4) 1_455 2_767
W15 K1 Na2 O46 -83.5(7) 1_455 2_767
O29 K1 Na2 K2 170.1(3) 1_455 .
O40 K1 Na2 K2 -139.1(3) 1_455 .
O4W K1 Na2 K2 22.4(3) . .
O35 K1 Na2 K2 -42.8(3) 1_455 .
O30 K1 Na2 K2 4.2(5) 1_455 .
O19 K1 Na2 K2 94.0(6) 1_455 .
O52 K1 Na2 K2 -86.6(3) 1_455 .
W19B K1 Na2 K2 -150.93(18) 1_455 .
W19 K1 Na2 K2 -36.9(4) 1_455 .
W9 K1 Na2 K2 138.5(2) 1_455 .
W15 K1 Na2 K2 -118.3(2) 1_455 .
O4W K2 Na2 K1 -26.0(3) . .
O39 K2 Na2 K1 172.0(4) . .
O3W K2 Na2 K1 -118.3(4) . .
O41 K2 Na2 K1 75.6(3) 1_455 .
O5W K2 Na2 K1 36.3(4) . .
O34 K2 Na2 K1 -84.9(4) . .
O46 K2 Na2 K1 149.9(4) 2_767 .
K8 K2 Na2 K1 -137.7(2) . .
W14 K2 Na2 K1 144.3(2) . .
W19B K2 Na2 K1 -131.3(3) . .
K9 K2 Na2 K1 -114.1(7) . .
O4W K2 Na2 K3 150(4) . 2_667
O39 K2 Na2 K3 -12(4) . 2_667
O3W K2 Na2 K3 58(4) . 2_667
O41 K2 Na2 K3 -108(4) 1_455 2_667
O5W K2 Na2 K3 -148(4) . 2_667
O34 K2 Na2 K3 91(4) . 2_667
O46 K2 Na2 K3 -34(4) 2_767 2_667
K8 K2 Na2 K3 38(4) . 2_667
W14 K2 Na2 K3 -40(4) . 2_667
W19B K2 Na2 K3 45(4) . 2_667
K9 K2 Na2 K3 62(4) . 2_667
O4W K2 Na2 O46 -175.8(4) . 2_767
O39 K2 Na2 O46 22.1(5) . 2_767
O3W K2 Na2 O46 91.8(4) . 2_767
O41 K2 Na2 O46 -74.2(3) 1_455 2_767
O5W K2 Na2 O46 -113.5(4) . 2_767
O34 K2 Na2 O46 125.3(4) . 2_767
K8 K2 Na2 O46 72.5(3) . 2_767
W14 K2 Na2 O46 -5.6(4) . 2_767
W19B K2 Na2 O46 78.9(4) . 2_767
K9 K2 Na2 O46 96.1(8) . 2_767
O7W K10 O3 W3 164.5(4) . .
O20 K10 O3 W3 -96.4(8) 1_455 .
O2 K10 O3 W3 115.1(5) 2_656 .
O9W K10 O3 W3 -127.0(6) 1_545 .
O17 K10 O3 W3 -8.0(5) . .
O11 K10 O3 W3 7.1(3) . .
O14 K10 O3 W3 -93.4(4) 1_455 .
K7 K10 O3 W3 57.4(4) . .
W4 K10 O3 W3 -101.8(4) 1_455 .
W7 K10 O3 W3 -4.3(4) . .
O7W K10 O3 K6 0.6(5) . 1_545
O20 K10 O3 K6 99.7(8) 1_455 1_545
O2 K10 O3 K6 -48.9(3) 2_656 1_545
O9W K10 O3 K6 69.1(5) 1_545 1_545
O17 K10 O3 K6 -171.9(3) . 1_545
O11 K10 O3 K6 -156.9(4) . 1_545
O14 K10 O3 K6 102.7(3) 1_455 1_545
W3 K10 O3 K6 -163.9(6) . 1_545
K7 K10 O3 K6 -106.6(3) . 1_545
W4 K10 O3 K6 94.3(3) 1_455 1_545
W7 K10 O3 K6 -168.2(3) . 1_545
O6W K7 O5 W2 27.7(5) . .
O5 K7 O5 W2 103.7(4) 2_656 .
O22 K7 O5 W2 -65.3(4) . .
O10 K7 O5 W2 -21.8(3) . .
O11 K7 O5 W2 -107.2(4) . .
O2 K7 O5 W2 161.1(4) 2_656 .
W2 K7 O5 W2 133.6(3) 2_656 .
K10 K7 O5 W2 -152.0(3) . .
W6 K7 O5 W2 -38.6(3) . .
W3 K7 O5 W2 -127.2(5) . .
O6W K7 O5 W3 154.9(4) . .
O5 K7 O5 W3 -129.1(5) 2_656 .
O22 K7 O5 W3 61.9(3) . .
O10 K7 O5 W3 105.4(4) . .
O11 K7 O5 W3 20.1(3) . .
O2 K7 O5 W3 -71.7(3) 2_656 .
W2 K7 O5 W3 -99.2(3) 2_656 .
W2 K7 O5 W3 127.2(5) . .
K10 K7 O5 W3 -24.7(3) . .
W6 K7 O5 W3 88.6(3) . .
O6W K7 O5 K7 -76.0(5) . 2_656
O5 K7 O5 K7 0.0 2_656 2_656
O22 K7 O5 K7 -169.0(3) . 2_656
O10 K7 O5 K7 -125.5(4) . 2_656
O11 K7 O5 K7 149.2(4) . 2_656
O2 K7 O5 K7 57.4(3) 2_656 2_656
W2 K7 O5 K7 29.9(2) 2_656 2_656
W2 K7 O5 K7 -103.7(4) . 2_656
K10 K7 O5 K7 104.4(3) . 2_656
W6 K7 O5 K7 -142.3(3) . 2_656
W3 K7 O5 K7 129.1(5) . 2_656
O6W K7 O10 W2 -120.4(4) . .
O5 K7 O10 W2 -33.1(4) 2_656 .
O22 K7 O10 W2 145.3(4) . .
O11 K7 O10 W2 83.4(3) . .
O5 K7 O10 W2 22.1(3) . .
O2 K7 O10 W2 25.7(5) 2_656 .
W2 K7 O10 W2 -11.9(5) 2_656 .
K10 K7 O10 W2 82.8(4) . .
W6 K7 O10 W2 168.1(6) . .
W3 K7 O10 W2 54.0(3) . .
O6W K7 O10 W6 71.5(4) . .
O5 K7 O10 W6 158.8(3) 2_656 .
O22 K7 O10 W6 -22.8(3) . .
O11 K7 O10 W6 -84.8(3) . .
O5 K7 O10 W6 -146.0(4) . .
O2 K7 O10 W6 -142.4(3) 2_656 .
W2 K7 O10 W6 -179.99(18) 2_656 .
W2 K7 O10 W6 -168.1(6) . .
K10 K7 O10 W6 -85.4(3) . .
W3 K7 O10 W6 -114.1(3) . .
O6W K7 O10 K6 -24.6(3) . 2_666
O5 K7 O10 K6 62.7(3) 2_656 2_666
O22 K7 O10 K6 -118.9(3) . 2_666
O11 K7 O10 K6 179.2(3) . 2_666
O5 K7 O10 K6 117.9(3) . 2_666
O2 K7 O10 K6 121.6(3) 2_656 2_666
W2 K7 O10 K6 84.0(3) 2_656 2_666
W2 K7 O10 K6 95.8(3) . 2_666
K10 K7 O10 K6 178.58(15) . 2_666
W6 K7 O10 K6 -96.1(3) . 2_666
W3 K7 O10 K6 149.8(2) . 2_666
O6W K7 O11 W3 -128.0(5) . .
O5 K7 O11 W3 12.4(5) 2_656 .
O22 K7 O11 W3 -147.7(5) . .
O10 K7 O11 W3 -84.9(4) . .
O5 K7 O11 W3 -22.5(3) . .
O2 K7 O11 W3 54.7(4) 2_656 .
W2 K7 O11 W3 43.9(4) 2_656 .
W2 K7 O11 W3 -53.2(3) . .
K10 K7 O11 W3 94.4(4) . .
W6 K7 O11 W3 -118.3(3) . .
O6W K7 O11 W7 40.8(7) . .
O5 K7 O11 W7 -178.8(3) 2_656 .
O22 K7 O11 W7 21.1(3) . .
O10 K7 O11 W7 83.9(3) . .
O5 K7 O11 W7 146.3(4) . .
O2 K7 O11 W7 -136.5(3) 2_656 .
W2 K7 O11 W7 -147.3(2) 2_656 .
W2 K7 O11 W7 115.6(3) . .
K10 K7 O11 W7 -96.8(3) . .
W6 K7 O11 W7 50.5(2) . .
W3 K7 O11 W7 168.8(6) . .
O6W K7 O11 K10 137.6(5) . .
O5 K7 O11 K10 -82.0(3) 2_656 .
O22 K7 O11 K10 117.9(3) . .
O10 K7 O11 K10 -179.3(3) . .
O5 K7 O11 K10 -116.9(3) . .
O2 K7 O11 K10 -39.8(2) 2_656 .
W2 K7 O11 K10 -50.5(2) 2_656 .
W2 K7 O11 K10 -147.7(2) . .
W6 K7 O11 K10 147.3(2) . .
W3 K7 O11 K10 -94.4(4) . .
O7W K10 O11 W3 -71.6(10) . .
O20 K10 O11 W3 143.7(4) 1_455 .
O2 K10 O11 W3 -61.8(4) 2_656 .
O9W K10 O11 W3 32.0(5) 1_545 .
O17 K10 O11 W3 156.2(4) . .
O3 K10 O11 W3 -6.4(3) . .
O14 K10 O11 W3 87.1(3) 1_455 .
K7 K10 O11 W3 -106.6(4) . .
W4 K10 O11 W3 108.3(3) 1_455 .
W7 K10 O11 W3 151.3(5) . .
O7W K10 O11 W7 137.1(9) . .
O20 K10 O11 W7 -7.6(5) 1_455 .
O2 K10 O11 W7 146.9(3) 2_656 .
O9W K10 O11 W7 -119.3(5) 1_545 .
O17 K10 O11 W7 4.9(3) . .
O3 K10 O11 W7 -157.7(4) . .
O14 K10 O11 W7 -64.2(3) 1_455 .
W3 K10 O11 W7 -151.3(5) . .
K7 K10 O11 W7 102.1(3) . .
W4 K10 O11 W7 -43.0(4) 1_455 .
O7W K10 O11 K7 35.0(10) . .
O20 K10 O11 K7 -109.6(4) 1_455 .
O2 K10 O11 K7 44.9(3) 2_656 .
O9W K10 O11 K7 138.6(4) 1_545 .
O17 K10 O11 K7 -97.2(3) . .
O3 K10 O11 K7 100.2(3) . .
O14 K10 O11 K7 -166.3(2) 1_455 .
W3 K10 O11 K7 106.6(4) . .
W4 K10 O11 K7 -145.1(2) 1_455 .
W7 K10 O11 K7 -102.1(3) . .
Na1 Na3 O16 W6 107.5(4) 2_666 .
O42 Na3 O16 W6 -149.0(4) 2_766 .
W11 Na3 O16 W6 -176.7(4) 2_766 .
Na1 Na3 O16 K6 -76.3(6) 2_666 2_666
O42 Na3 O16 K6 27.2(5) 2_766 2_666
W11 Na3 O16 K6 -0.5(5) 2_766 2_666
W6 Na3 O16 K6 176.2(9) . 2_666
O7W K10 O17 W7 -160.8(5) . .
O20 K10 O17 W7 163.4(5) 1_455 .
O2 K10 O17 W7 -56.6(6) 2_656 .
O9W K10 O17 W7 72.5(6) 1_545 .
O3 K10 O17 W7 8.9(5) . .
O11 K10 O17 W7 -6.1(3) . .
O14 K10 O17 W7 108.2(4) 1_455 .
W3 K10 O17 W7 5.4(4) . .
K7 K10 O17 W7 -57.7(4) . .
W4 K10 O17 W7 135.3(4) 1_455 .
O6W K7 O22 W6 -59.5(4) . .
O5 K7 O22 W6 29.5(11) 2_656 .
O10 K7 O22 W6 24.4(3) . .
O11 K7 O22 W6 109.1(4) . .
O5 K7 O22 W6 67.6(3) . .
O2 K7 O22 W6 140.0(3) 2_656 .
W2 K7 O22 W6 144.1(5) 2_656 .
W2 K7 O22 W6 40.7(3) . .
K10 K7 O22 W6 153.4(3) . .
W3 K7 O22 W6 94.8(3) . .
O6W K7 O22 W7 168.3(4) . .
O5 K7 O22 W7 -102.7(9) 2_656 .
O10 K7 O22 W7 -107.8(4) . .
O11 K7 O22 W7 -23.1(3) . .
O5 K7 O22 W7 -64.6(3) . .
O2 K7 O22 W7 7.8(5) 2_656 .
W2 K7 O22 W7 12.0(8) 2_656 .
W2 K7 O22 W7 -91.5(3) . .
K10 K7 O22 W7 21.2(3) . .
W6 K7 O22 W7 -132.2(5) . .
W3 K7 O22 W7 -37.4(3) . .
O70 K9 O26 P1 20.1(8) . .
O39 K9 O26 P1 150.7(4) . .
O34 K9 O26 P1 142.0(5) . .
O69 K9 O26 P1 -37.8(4) . .
O29 K9 O26 P1 -141.4(5) . .
O55 K9 O26 P1 -78.3(9) . .
O40 K9 O26 P1 -133.1(4) . .
K8 K9 O26 P1 -176.6(4) . .
P2 K9 O26 P1 -33.8(7) . .
W14 K9 O26 P1 149.4(4) . .
O70 K9 O26 W9 160.0(7) . .
O39 K9 O26 W9 -69.4(5) . .
O34 K9 O26 W9 -78.0(3) . .
O69 K9 O26 W9 102.1(3) . .
O29 K9 O26 W9 -1.5(3) . .
O55 K9 O26 W9 61.6(9) . .
O40 K9 O26 W9 6.8(4) . .
K8 K9 O26 W9 -36.6(3) . .
P1 K9 O26 W9 139.9(6) . .
P2 K9 O26 W9 106.1(4) . .
W14 K9 O26 W9 -70.6(6) . .
O70 K9 O26 W8 -111.1(7) . .
O39 K9 O26 W8 19.5(5) . .
O34 K9 O26 W8 10.9(2) . .
O69 K9 O26 W8 -169.0(3) . .
O29 K9 O26 W8 87.4(3) . .
O55 K9 O26 W8 150.6(7) . .
O40 K9 O26 W8 95.7(3) . .
K8 K9 O26 W8 52.3(2) . .
P1 K9 O26 W8 -131.1(5) . .
P2 K9 O26 W8 -165.0(3) . .
W14 K9 O26 W8 18.3(6) . .
O45 K8 O29 W9 128.3(5) 2_767 .
O40 K8 O29 W9 175.3(7) . .
O34 K8 O29 W9 -66.7(6) . .
O3W K8 O29 W9 -30.3(7) . .
O39 K8 O29 W9 -125.7(6) . .
O51 K8 O29 W9 -166.6(12) 2_767 .
K9 K8 O29 W9 -120.1(6) . .
W14 K8 O29 W9 121.1(5) 2_767 .
K2 K8 O29 W9 -80.9(6) . .
K3 K8 O29 W9 121.4(6) 2_767 .
W15 K8 O29 W9 177.1(6) . .
O45 K8 O29 W19B -105.4(4) 2_767 .
O40 K8 O29 W19B -58.3(3) . .
O34 K8 O29 W19B 59.7(3) . .
O3W K8 O29 W19B 96.0(4) . .
O39 K8 O29 W19B 0.7(3) . .
O51 K8 O29 W19B -40.3(16) 2_767 .
K9 K8 O29 W19B 6.3(2) . .
W14 K8 O29 W19B -112.5(4) 2_767 .
K2 K8 O29 W19B 45.4(3) . .
K3 K8 O29 W19B -112.2(3) 2_767 .
W15 K8 O29 W19B -56.6(3) . .
O45 K8 O29 K1 -26.9(5) 2_767 1_655
O40 K8 O29 K1 20.2(3) . 1_655
O34 K8 O29 K1 138.2(4) . 1_655
O3W K8 O29 K1 174.5(3) . 1_655
O39 K8 O29 K1 79.2(4) . 1_655
O51 K8 O29 K1 38.2(17) 2_767 1_655
K9 K8 O29 K1 84.8(4) . 1_655
W14 K8 O29 K1 -34.0(6) 2_767 1_655
K2 K8 O29 K1 123.9(3) . 1_655
K3 K8 O29 K1 -33.7(3) 2_767 1_655
W15 K8 O29 K1 22.0(3) . 1_655
O45 K8 O29 K9 -111.7(3) 2_767 .
O40 K8 O29 K9 -64.6(3) . .
O34 K8 O29 K9 53.4(3) . .
O3W K8 O29 K9 89.7(4) . .
O39 K8 O29 K9 -5.6(3) . .
O51 K8 O29 K9 -46.6(16) 2_767 .
W14 K8 O29 K9 -118.8(3) 2_767 .
K2 K8 O29 K9 39.1(2) . .
K3 K8 O29 K9 -118.50(19) 2_767 .
W15 K8 O29 K9 -62.85(16) . .
O70 K9 O29 W9 -32.1(15) . .
O39 K9 O29 W9 138.3(5) . .
O34 K9 O29 W9 74.2(5) . .
O69 K9 O29 W9 -74.2(5) . .
O26 K9 O29 W9 2.3(4) . .
O55 K9 O29 W9 -159.3(4) . .
O40 K9 O29 W9 -168.8(6) . .
K8 K9 O29 W9 132.3(6) . .
P1 K9 O29 W9 -12.1(4) . .
P2 K9 O29 W9 -138.3(4) . .
W14 K9 O29 W9 157.6(4) . .
O70 K9 O29 W19B -173.9(14) . .
O39 K9 O29 W19B -3.5(4) . .
O34 K9 O29 W19B -67.6(4) . .
O69 K9 O29 W19B 144.0(5) . .
O26 K9 O29 W19B -139.6(5) . .
O55 K9 O29 W19B 58.9(5) . .
O40 K9 O29 W19B 49.3(4) . .
K8 K9 O29 W19B -9.5(4) . .
P1 K9 O29 W19B -153.9(4) . .
P2 K9 O29 W19B 79.9(5) . .
W14 K9 O29 W19B 15.8(4) . .
O70 K9 O29 K8 -164.4(13) . .
O39 K9 O29 K8 6.0(3) . .
O34 K9 O29 K8 -58.1(3) . .
O69 K9 O29 K8 153.5(3) . .
O26 K9 O29 K8 -130.1(3) . .
O55 K9 O29 K8 68.4(3) . .
O40 K9 O29 K8 58.9(3) . .
P1 K9 O29 K8 -144.4(2) . .
P2 K9 O29 K8 89.4(3) . .
W14 K9 O29 K8 25.3(2) . .
O70 K9 O29 K1 81.2(13) . 1_655
O39 K9 O29 K1 -108.4(3) . 1_655
O34 K9 O29 K1 -172.5(3) . 1_655
O69 K9 O29 K1 39.1(3) . 1_655
O26 K9 O29 K1 115.6(3) . 1_655
O55 K9 O29 K1 -46.0(3) . 1_655
O40 K9 O29 K1 -55.5(3) . 1_655
K8 K9 O29 K1 -114.4(3) . 1_655
P1 K9 O29 K1 101.2(2) . 1_655
P2 K9 O29 K1 -25.0(4) . 1_655
W14 K9 O29 K1 -89.1(2) . 1_655
O70 K9 O34 W8 60.3(9) . .
O39 K9 O34 W8 169.1(6) . .
O69 K9 O34 W8 -17.5(9) . .
O29 K9 O34 W8 -81.2(5) . .
O26 K9 O34 W8 -17.7(4) . .
O55 K9 O34 W8 178.6(4) . .
O40 K9 O34 W8 -131.1(5) . .
K8 K9 O34 W8 -137.8(6) . .
P1 K9 O34 W8 -3.9(4) . .
P2 K9 O34 W8 157.9(3) . .
W14 K9 O34 W8 165.3(4) . .
O70 K9 O34 W19B -171.1(9) . .
O39 K9 O34 W19B -62.3(4) . .
O69 K9 O34 W19B 111.1(6) . .
O29 K9 O34 W19B 47.4(4) . .
O26 K9 O34 W19B 110.9(4) . .
O55 K9 O34 W19B -52.8(5) . .
O40 K9 O34 W19B -2.6(4) . .
K8 K9 O34 W19B -9.2(3) . .
P1 K9 O34 W19B 124.7(3) . .
P2 K9 O34 W19B -73.5(6) . .
W14 K9 O34 W19B -66.1(3) . .
O70 K9 O34 K8 -161.9(8) . .
O39 K9 O34 K8 -53.2(3) . .
O69 K9 O34 K8 120.3(5) . .
O29 K9 O34 K8 56.6(3) . .
O26 K9 O34 K8 120.1(3) . .
O55 K9 O34 K8 -43.6(4) . .
O40 K9 O34 K8 6.6(3) . .
P1 K9 O34 K8 133.9(2) . .
P2 K9 O34 K8 -64.4(5) . .
W14 K9 O34 K8 -56.9(2) . .
O70 K9 O34 K2 -79.9(8) . .
O39 K9 O34 K2 28.8(3) . .
O69 K9 O34 K2 -157.7(5) . .
O29 K9 O34 K2 138.6(3) . .
O26 K9 O34 K2 -157.9(4) . .
O55 K9 O34 K2 38.4(5) . .
O40 K9 O34 K2 88.6(3) . .
K8 K9 O34 K2 82.0(3) . .
P1 K9 O34 K2 -144.1(3) . .
P2 K9 O34 K2 17.6(6) . .
W14 K9 O34 K2 25.1(2) . .
O45 K8 O34 W8 -179.7(9) 2_767 .
O40 K8 O34 W8 118.1(6) . .
O29 K8 O34 W8 64.3(6) . .
O3W K8 O34 W8 -83.7(6) . .
O39 K8 O34 W8 176.4(7) . .
O51 K8 O34 W8 -126.4(6) 2_767 .
K9 K8 O34 W8 125.5(7) . .
W14 K8 O34 W8 -123.8(5) 2_767 .
K2 K8 O34 W8 -133.1(7) . .
K3 K8 O34 W8 78.0(7) 2_767 .
W15 K8 O34 W8 134.8(6) . .
O45 K8 O34 W19B 62.0(12) 2_767 .
O40 K8 O34 W19B -0.3(3) . .
O29 K8 O34 W19B -54.1(3) . .
O3W K8 O34 W19B 158.0(4) . .
O39 K8 O34 W19B 58.0(3) . .
O51 K8 O34 W19B 115.3(3) 2_767 .
K9 K8 O34 W19B 7.2(2) . .
W14 K8 O34 W19B 117.8(4) 2_767 .
K2 K8 O34 W19B 108.6(3) . .
K3 K8 O34 W19B -40.4(5) 2_767 .
W15 K8 O34 W19B 16.5(3) . .
O45 K8 O34 K9 54.8(13) 2_767 .
O40 K8 O34 K9 -7.4(3) . .
O29 K8 O34 K9 -61.3(3) . .
O3W K8 O34 K9 150.8(4) . .
O39 K8 O34 K9 50.9(3) . .
O51 K8 O34 K9 108.1(3) 2_767 .
W14 K8 O34 K9 110.6(4) 2_767 .
K2 K8 O34 K9 101.4(3) . .
K3 K8 O34 K9 -47.5(5) 2_767 .
W15 K8 O34 K9 9.3(3) . .
O45 K8 O34 K2 -46.6(13) 2_767 .
O40 K8 O34 K2 -108.9(3) . .
O29 K8 O34 K2 -162.7(3) . .
O3W K8 O34 K2 49.4(3) . .
O39 K8 O34 K2 -50.6(3) . .
O51 K8 O34 K2 6.7(3) 2_767 .
K9 K8 O34 K2 -101.4(3) . .
W14 K8 O34 K2 9.2(5) 2_767 .
K3 K8 O34 K2 -149.0(3) 2_767 .
W15 K8 O34 K2 -92.1(2) . .
O4W K2 O34 W8 2.6(6) . .
O39 K2 O34 W8 -166.4(6) . .
O3W K2 O34 W8 88.6(6) . .
O41 K2 O34 W8 -80.4(9) 1_455 .
O5W K2 O34 W8 -77.2(5) . .
O46 K2 O34 W8 124.6(5) 2_767 .
Na2 K2 O34 W8 54.1(6) . .
K8 K2 O34 W8 140.3(6) . .
W14 K2 O34 W8 -162.0(5) . .
W19B K2 O34 W8 -173.7(8) . .
K9 K2 O34 W8 -137.3(7) . .
O4W K2 O34 W19B 176.3(4) . .
O39 K2 O34 W19B 7.4(3) . .
O3W K2 O34 W19B -97.7(4) . .
O41 K2 O34 W19B 93.3(7) 1_455 .
O5W K2 O34 W19B 96.5(4) . .
O46 K2 O34 W19B -61.7(5) 2_767 .
Na2 K2 O34 W19B -132.2(4) . .
K8 K2 O34 W19B -46.0(3) . .
W14 K2 O34 W19B 11.8(3) . .
K9 K2 O34 W19B 36.4(2) . .
O4W K2 O34 K9 139.9(4) . .
O39 K2 O34 K9 -29.0(3) . .
O3W K2 O34 K9 -134.1(4) . .
O41 K2 O34 K9 56.9(7) 1_455 .
O5W K2 O34 K9 60.1(3) . .
O46 K2 O34 K9 -98.1(4) 2_767 .
Na2 K2 O34 K9 -168.6(3) . .
K8 K2 O34 K9 -82.4(3) . .
W14 K2 O34 K9 -24.6(2) . .
W19B K2 O34 K9 -36.4(2) . .
O4W K2 O34 K8 -137.7(4) . .
O39 K2 O34 K8 53.4(3) . .
O3W K2 O34 K8 -51.6(3) . .
O41 K2 O34 K8 139.3(6) 1_455 .
O5W K2 O34 K8 142.5(3) . .
O46 K2 O34 K8 -15.7(5) 2_767 .
Na2 K2 O34 K8 -86.2(4) . .
W14 K2 O34 K8 57.79(19) . .
W19B K2 O34 K8 46.0(3) . .
K9 K2 O34 K8 82.4(3) . .
O70 K9 O39 W14 -55.5(9) . .
O34 K9 O39 W14 -170.7(5) . .
O69 K9 O39 W14 15.7(8) . .
O29 K9 O39 W14 130.4(5) . .
O26 K9 O39 W14 -178.7(4) . .
O55 K9 O39 W14 17.4(4) . .
O40 K9 O39 W14 81.4(5) . .
K8 K9 O39 W14 136.3(6) . .
P1 K9 O39 W14 -156.6(3) . .
P2 K9 O39 W14 3.7(4) . .
O70 K9 O39 W19B 176.9(9) . .
O34 K9 O39 W19B 61.7(4) . .
O69 K9 O39 W19B -111.9(6) . .
O29 K9 O39 W19B 2.8(3) . .
O26 K9 O39 W19B 53.6(4) . .
O55 K9 O39 W19B -110.2(4) . .
O40 K9 O39 W19B -46.2(3) . .
K8 K9 O39 W19B 8.7(3) . .
P1 K9 O39 W19B 75.7(5) . .
P2 K9 O39 W19B -124.0(3) . .
W14 K9 O39 W19B -127.6(6) . .
O70 K9 O39 K2 82.6(8) . .
O34 K9 O39 K2 -32.6(3) . .
O69 K9 O39 K2 153.9(4) . .
O29 K9 O39 K2 -91.4(3) . .
O26 K9 O39 K2 -40.6(5) . .
O55 K9 O39 K2 155.5(4) . .
O40 K9 O39 K2 -140.4(4) . .
K8 K9 O39 K2 -85.6(3) . .
P1 K9 O39 K2 -18.5(7) . .
P2 K9 O39 K2 141.8(3) . .
W14 K9 O39 K2 138.1(6) . .
O70 K9 O39 K8 168.2(8) . .
O34 K9 O39 K8 53.0(3) . .
O69 K9 O39 K8 -120.5(5) . .
O29 K9 O39 K8 -5.9(3) . .
O26 K9 O39 K8 45.0(4) . .
O55 K9 O39 K8 -118.9(3) . .
O40 K9 O39 K8 -54.8(2) . .
P1 K9 O39 K8 67.1(5) . .
P2 K9 O39 K8 -132.6(2) . .
W14 K9 O39 K8 -136.3(6) . .
O4W K2 O39 W14 147.4(6) . .
O3W K2 O39 W14 -128.0(5) . .
O41 K2 O39 W14 16.6(6) 1_455 .
O5W K2 O39 W14 77.0(5) . .
O34 K2 O39 W14 168.9(5) . .
O46 K2 O39 W14 -48.7(5) 2_767 .
Na2 K2 O39 W14 -65.1(7) . .
K8 K2 O39 W14 -138.3(6) . .
W19B K2 O39 W14 176.5(7) . .
K9 K2 O39 W14 138.7(6) . .
O4W K2 O39 W19B -29.1(8) . .
O3W K2 O39 W19B 55.5(4) . .
O41 K2 O39 W19B -159.9(4) 1_455 .
O5W K2 O39 W19B -99.5(4) . .
O34 K2 O39 W19B -7.6(3) . .
O46 K2 O39 W19B 134.9(4) 2_767 .
Na2 K2 O39 W19B 118.4(5) . .
K8 K2 O39 W19B 45.2(3) . .
W14 K2 O39 W19B -176.5(7) . .
K9 K2 O39 W19B -37.8(3) . .
O4W K2 O39 K9 8.7(8) . .
O3W K2 O39 K9 93.3(4) . .
O41 K2 O39 K9 -122.1(3) 1_455 .
O5W K2 O39 K9 -61.7(4) . .
O34 K2 O39 K9 30.2(3) . .
O46 K2 O39 K9 172.6(3) 2_767 .
Na2 K2 O39 K9 156.2(4) . .
K8 K2 O39 K9 83.0(3) . .
W14 K2 O39 K9 -138.7(6) . .
W19B K2 O39 K9 37.8(3) . .
O4W K2 O39 K8 -74.3(7) . .
O3W K2 O39 K8 10.3(3) . .
O41 K2 O39 K8 154.9(3) 1_455 .
O5W K2 O39 K8 -144.7(3) . .
O34 K2 O39 K8 -52.8(3) . .
O46 K2 O39 K8 89.6(3) 2_767 .
Na2 K2 O39 K8 73.2(5) . .
W14 K2 O39 K8 138.3(6) . .
W19B K2 O39 K8 -45.2(3) . .
K9 K2 O39 K8 -83.0(3) . .
O45 K8 O39 W14 4.6(7) 2_767 .
O40 K8 O39 W14 -61.9(6) . .
O29 K8 O39 W14 -118.9(6) . .
O34 K8 O39 W14 -176.4(7) . .
O3W K8 O39 W14 117.2(6) . .
O51 K8 O39 W14 54.6(6) 2_767 .
K9 K8 O39 W14 -125.1(7) . .
W14 K8 O39 W14 30.8(6) 2_767 .
K2 K8 O39 W14 127.2(8) . .
K3 K8 O39 W14 -35.7(7) 2_767 .
W15 K8 O39 W14 -43.0(5) . .
O45 K8 O39 W19B 122.8(3) 2_767 .
O40 K8 O39 W19B 56.3(3) . .
O29 K8 O39 W19B -0.6(3) . .
O34 K8 O39 W19B -58.1(3) . .
O3W K8 O39 W19B -124.6(3) . .
O51 K8 O39 W19B 172.8(3) 2_767 .
K9 K8 O39 W19B -6.8(2) . .
W14 K8 O39 W19B 149.0(3) 2_767 .
K2 K8 O39 W19B -114.5(4) . .
K3 K8 O39 W19B 82.6(3) 2_767 .
W15 K8 O39 W19B 75.2(3) . .
O45 K8 O39 K9 129.7(3) 2_767 .
O40 K8 O39 K9 63.1(3) . .
O29 K8 O39 K9 6.2(3) . .
O34 K8 O39 K9 -51.3(3) . .
O3W K8 O39 K9 -117.7(3) . .
O51 K8 O39 K9 179.6(3) 2_767 .
W14 K8 O39 K9 155.84(19) 2_767 .
K2 K8 O39 K9 -107.7(3) . .
K3 K8 O39 K9 89.4(2) 2_767 .
W15 K8 O39 K9 82.1(2) . .
O45 K8 O39 K2 -122.6(3) 2_767 .
O40 K8 O39 K2 170.8(4) . .
O29 K8 O39 K2 113.9(3) . .
O34 K8 O39 K2 56.4(3) . .
O3W K8 O39 K2 -10.1(3) . .
O51 K8 O39 K2 -72.7(3) 2_767 .
K9 K8 O39 K2 107.7(3) . .
W14 K8 O39 K2 -96.5(2) 2_767 .
K3 K8 O39 K2 -162.94(17) 2_767 .
W15 K8 O39 K2 -170.3(3) . .
O45 K8 O40 W15 -46.6(6) 2_767 .
O29 K8 O40 W15 174.4(7) . .
O34 K8 O40 W15 120.3(6) . .
O3W K8 O40 W15 59.9(11) . .
O39 K8 O40 W15 62.1(6) . .
O51 K8 O40 W15 -2.4(6) 2_767 .
K9 K8 O40 W15 113.7(6) . .
W14 K8 O40 W15 -32.0(6) 2_767 .
K2 K8 O40 W15 69.1(6) . .
K3 K8 O40 W15 -87.7(6) 2_767 .
O45 K8 O40 W19B -166.6(4) 2_767 .
O29 K8 O40 W19B 54.4(3) . .
O34 K8 O40 W19B 0.3(3) . .
O3W K8 O40 W19B -60.1(9) . .
O39 K8 O40 W19B -57.9(3) . .
O51 K8 O40 W19B -122.5(3) 2_767 .
K9 K8 O40 W19B -6.3(2) . .
W14 K8 O40 W19B -152.0(3) 2_767 .
K2 K8 O40 W19B -50.9(3) . .
K3 K8 O40 W19B 152.3(4) 2_767 .
W15 K8 O40 W19B -120.0(7) . .
O45 K8 O40 K1 119.2(4) 2_767 1_655
O29 K8 O40 K1 -19.8(3) . 1_655
O34 K8 O40 K1 -73.9(4) . 1_655
O3W K8 O40 K1 -134.3(7) . 1_655
O39 K8 O40 K1 -132.1(4) . 1_655
O51 K8 O40 K1 163.3(3) 2_767 1_655
K9 K8 O40 K1 -80.5(3) . 1_655
W14 K8 O40 K1 133.8(3) 2_767 1_655
K2 K8 O40 K1 -125.1(3) . 1_655
K3 K8 O40 K1 78.1(3) 2_767 1_655
W15 K8 O40 K1 165.8(8) . 1_655
O45 K8 O40 K9 -160.3(3) 2_767 .
O29 K8 O40 K9 60.7(2) . .
O34 K8 O40 K9 6.6(3) . .
O3W K8 O40 K9 -53.8(8) . .
O39 K8 O40 K9 -51.6(3) . .
O51 K8 O40 K9 -116.2(2) 2_767 .
W14 K8 O40 K9 -145.70(16) 2_767 .
K2 K8 O40 K9 -44.6(2) . .
K3 K8 O40 K9 158.6(3) 2_767 .
W15 K8 O40 K9 -113.7(6) . .
O45 K8 O40 K3 41.1(2) 2_767 2_767
O29 K8 O40 K3 -97.9(3) . 2_767
O34 K8 O40 K3 -152.0(2) . 2_767
O3W K8 O40 K3 147.6(7) . 2_767
O39 K8 O40 K3 149.8(3) . 2_767
O51 K8 O40 K3 85.2(2) 2_767 2_767
K9 K8 O40 K3 -158.6(3) . 2_767
W14 K8 O40 K3 55.71(17) 2_767 2_767
K2 K8 O40 K3 156.81(14) . 2_767
W15 K8 O40 K3 87.7(6) . 2_767
O70 K9 O40 W15 26.3(13) . .
O39 K9 O40 W15 -72.7(5) . .
O34 K9 O40 W15 -137.8(5) . .
O69 K9 O40 W15 74.6(5) . .
O29 K9 O40 W15 168.3(6) . .
O26 K9 O40 W15 160.3(4) . .
O55 K9 O40 W15 -1.2(4) . .
K8 K9 O40 W15 -130.9(6) . .
P1 K9 O40 W15 139.6(4) . .
P2 K9 O40 W15 13.1(4) . .
W14 K9 O40 W15 -46.4(4) . .
O70 K9 O40 W19B 167.3(12) . .
O39 K9 O40 W19B 68.3(5) . .
O34 K9 O40 W19B 3.3(5) . .
O69 K9 O40 W19B -144.4(5) . .
O29 K9 O40 W19B -50.7(4) . .
O26 K9 O40 W19B -58.7(5) . .
O55 K9 O40 W19B 139.8(5) . .
K8 K9 O40 W19B 10.1(4) . .
P1 K9 O40 W19B -79.4(5) . .
P2 K9 O40 W19B 154.1(5) . .
W14 K9 O40 W19B 94.6(4) . .
O70 K9 O40 K8 157.2(11) . .
O39 K9 O40 K8 58.2(3) . .
O34 K9 O40 K8 -6.9(3) . .
O69 K9 O40 K8 -154.5(3) . .
O29 K9 O40 K8 -60.8(3) . .
O26 K9 O40 K8 -68.9(3) . .
O55 K9 O40 K8 129.6(3) . .
P1 K9 O40 K8 -89.5(3) . .
P2 K9 O40 K8 143.9(2) . .
W14 K9 O40 K8 84.5(2) . .
O70 K9 O40 K1 -87.8(11) . 1_655
O39 K9 O40 K1 173.2(3) . 1_655
O34 K9 O40 K1 108.2(3) . 1_655
O69 K9 O40 K1 -39.5(3) . 1_655
O29 K9 O40 K1 54.2(3) . 1_655
O26 K9 O40 K1 46.2(3) . 1_655
O55 K9 O40 K1 -115.3(3) . 1_655
K8 K9 O40 K1 115.0(3) . 1_655
P1 K9 O40 K1 25.5(3) . 1_655
P2 K9 O40 K1 -101.0(2) . 1_655
W14 K9 O40 K1 -160.5(3) . 1_655
O70 K9 O40 K3 -151.3(12) . 2_767
O39 K9 O40 K3 109.7(8) . 2_767
O34 K9 O40 K3 44.6(8) . 2_767
O69 K9 O40 K3 -103.0(7) . 2_767
O29 K9 O40 K3 -9.3(7) . 2_767
O26 K9 O40 K3 -17.3(8) . 2_767
O55 K9 O40 K3 -178.8(8) . 2_767
K8 K9 O40 K3 51.5(6) . 2_767
P1 K9 O40 K3 -38.0(8) . 2_767
P2 K9 O40 K3 -164.5(8) . 2_767
W14 K9 O40 K3 136.0(8) . 2_767
O46 K3 O45 W14 114.8(10) 2_767 .
Na2 K3 O45 W14 151.6(8) 2_667 .
O41 K3 O45 W14 48.4(10) 1_455 .
O62 K3 O45 W14 17.5(12) 1_455 .
O40 K3 O45 W14 170.9(11) 2_767 .
O68 K3 O45 W14 -70.7(14) 1_455 .
W15 K3 O45 W14 140.8(11) 2_767 .
W10 K3 O45 W14 40.6(10) 1_455 .
K1 K3 O45 W14 -174.4(9) 2_667 .
W18 K3 O45 W14 -4.2(15) 1_455 .
K8 K3 O45 W14 -144.2(12) 2_767 .
O46 K3 O45 K8 -101.0(3) 2_767 2_767
Na2 K3 O45 K8 -64.2(5) 2_667 2_767
O41 K3 O45 K8 -167.4(3) 1_455 2_767
O62 K3 O45 K8 161.7(2) 1_455 2_767
O40 K3 O45 K8 -44.9(3) 2_767 2_767
O68 K3 O45 K8 73.5(8) 1_455 2_767
W15 K3 O45 K8 -75.0(2) 2_767 2_767
W10 K3 O45 K8 -175.17(18) 1_455 2_767
K1 K3 O45 K8 -30.2(3) 2_667 2_767
W18 K3 O45 K8 140.0(5) 1_455 2_767
O70 K9 O55 P2 -22.0(8) . .
O39 K9 O55 P2 -142.1(5) . .
O34 K9 O55 P2 -152.4(4) . .
O69 K9 O55 P2 36.9(4) . .
O29 K9 O55 P2 131.4(4) . .
O26 K9 O55 P2 77.4(9) . .
O40 K9 O55 P2 141.2(5) . .
K8 K9 O55 P2 175.8(4) . .
P1 K9 O55 P2 32.2(7) . .
W14 K9 O55 P2 -131.3(5) . .
O70 K9 O55 W15 -162.4(7) . .
O39 K9 O55 W15 77.5(3) . .
O34 K9 O55 W15 67.2(5) . .
O69 K9 O55 W15 -103.4(3) . .
O29 K9 O55 W15 -8.9(4) . .
O26 K9 O55 W15 -63.0(9) . .
O40 K9 O55 W15 0.9(2) . .
K8 K9 O55 W15 35.4(2) . .
P1 K9 O55 W15 -108.1(4) . .
P2 K9 O55 W15 -140.3(6) . .
W14 K9 O55 W15 88.4(3) . .
O70 K9 O55 W14 109.2(7) . .
O39 K9 O55 W14 -10.9(2) . .
O34 K9 O55 W14 -21.2(5) . .
O69 K9 O55 W14 168.1(3) . .
O29 K9 O55 W14 -97.3(3) . .
O26 K9 O55 W14 -151.4(7) . .
O40 K9 O55 W14 -87.6(3) . .
K8 K9 O55 W14 -53.0(2) . .
P1 K9 O55 W14 163.5(3) . .
P2 K9 O55 W14 131.3(5) . .
O70 K9 O69 W19 177.6(15) . .
O39 K9 O69 W19 86.6(13) . .
O34 K9 O69 W19 -82.9(13) . .
O29 K9 O69 W19 -28.5(12) . .
O26 K9 O69 W19 -82.7(12) . .
O55 K9 O69 W19 85.1(12) . .
O40 K9 O69 W19 30.6(12) . .
K8 K9 O69 W19 2.0(14) . .
P1 K9 O69 W19 -97.6(12) . .
P2 K9 O69 W19 99.7(12) . .
W14 K9 O69 W19 93.9(12) . .
O39 K9 O70 Pd1 -57(3) . .
O34 K9 O70 Pd1 25(3) . .
O69 K9 O70 Pd1 163(3) . .
O29 K9 O70 Pd1 112(3) . .
O26 K9 O70 Pd1 84(3) . .
O55 K9 O70 Pd1 -114(3) . .
O40 K9 O70 Pd1 -137(2) . .
K8 K9 O70 Pd1 -26(5) . .
P1 K9 O70 Pd1 92(3) . .
P2 K9 O70 Pd1 -123(3) . .
W14 K9 O70 Pd1 -77(3) . .
O1 K4 O2W K6 171.5(4) 1_465 .
O9W K4 O2W K6 58.9(5) . .
O59 K4 O2W K6 -71.3(6) 1_455 .
O49 K4 O2W K6 -85.2(3) 1_455 .
O63 K4 O2W K6 1.1(6) 1_455 .
O58 K4 O2W K6 -29.7(3) 1_455 .
W16 K4 O2W K6 -7.4(4) 1_455 .
W17 K4 O2W K6 -32.4(8) 1_455 .
W13 K4 O2W K6 -91.2(3) 1_455 .
W12 K4 O2W K6 -59.1(3) 1_455 .
W1 K4 O2W K6 154.1(3) 1_465 .
O3 K6 O2W K4 -80.0(4) 1_565 .
O6W K6 O2W K4 -12(9) 2_666 .
O43 K6 O2W K4 89.0(4) 1_455 .
O16 K6 O2W K4 121.5(4) 2_666 .
O2 K6 O2W K4 -134.4(4) 2_666 .
O58 K6 O2W K4 29.4(3) 1_455 .
O10 K6 O2W K4 176.8(3) 2_666 .
O66 K6 O2W K4 -18.2(4) 1_455 .
W12 K6 O2W K4 63.1(3) 1_455 .
W2 K6 O2W K4 -160.0(4) 2_666 .
W16 K6 O2W K4 7.4(3) 1_455 .
O4W K2 O3W K8 138.2(4) . .
O39 K2 O3W K8 -10.3(3) . .
O41 K2 O3W K8 -135.9(4) 1_455 .
O5W K2 O3W K8 86.3(8) . .
O34 K2 O3W K8 51.2(3) . .
O46 K2 O3W K8 -105.9(3) 2_767 .
Na2 K2 O3W K8 -155.7(3) . .
W14 K2 O3W K8 -29.5(3) . .
W19B K2 O3W K8 16.84(19) . .
K9 K2 O3W K8 25.4(2) . .
O45 K8 O3W K2 110.2(3) 2_767 .
O40 K8 O3W K2 12.1(9) . .
O29 K8 O3W K2 -89.5(4) . .
O34 K8 O3W K2 -54.5(3) . .
O39 K8 O3W K2 10.0(3) . .
O51 K8 O3W K2 83.1(3) 2_767 .
K9 K8 O3W K2 -32.5(3) . .
W14 K8 O3W K2 105.6(2) 2_767 .
K3 K8 O3W K2 144.0(3) 2_767 .
W15 K8 O3W K2 39.6(5) . .
O39 K2 O4W K1 -174.6(4) . .
O3W K2 O4W K1 98.3(5) . .
O41 K2 O4W K1 -39.9(4) 1_455 .
O5W K2 O4W K1 -101.6(5) . .
O34 K2 O4W K1 165.9(5) . .
O46 K2 O4W K1 22.9(5) 2_767 .
Na2 K2 O4W K1 26.4(4) . .
K8 K2 O4W K1 132.0(3) . .
W14 K2 O4W K1 -126.4(7) . .
W19B K2 O4W K1 168.2(3) . .
K9 K2 O4W K1 -169.1(3) . .
Na2 K1 O4W K2 -33.9(4) . .
O29 K1 O4W K2 -168.3(4) 1_455 .
O40 K1 O4W K2 15.1(11) 1_455 .
O35 K1 O4W K2 71.8(4) 1_455 .
O30 K1 O4W K2 132.1(5) 1_455 .
O19 K1 O4W K2 -180.0(4) 1_455 .
O52 K1 O4W K2 31.2(5) 1_455 .
W19B K1 O4W K2 126.9(7) 1_455 .
W19 K1 O4W K2 103.1(4) 1_455 .
W9 K1 O4W K2 -167.6(3) 1_455 .
W15 K1 O4W K2 18.5(6) 1_455 .
O5 K7 O6W K6 -79.7(3) 2_656 2_666
O22 K7 O6W K6 82.9(3) . 2_666
O10 K7 O6W K6 27.9(3) . 2_666
O11 K7 O6W K6 67.0(6) . 2_666
O5 K7 O6W K6 -10.7(5) . 2_666
O2 K7 O6W K6 -116.6(4) 2_656 2_666
W2 K7 O6W K6 -105.0(3) 2_656 2_666
W2 K7 O6W K6 2.7(3) . 2_666
K10 K7 O6W K6 168.6(3) . 2_666
W6 K7 O6W K6 57.8(3) . 2_666
W3 K7 O6W K6 16.7(8) . 2_666
O1 K4 O9W K10 -43.2(10) 1_465 1_565
O2W K4 O9W K10 37.1(8) . 1_565
O59 K4 O9W K10 170.0(6) 1_455 1_565
O49 K4 O9W K10 91.4(10) 1_455 1_565
O63 K4 O9W K10 171.6(10) 1_455 1_565
O58 K4 O9W K10 117.1(9) 1_455 1_565
W16 K4 O9W K10 142.4(10) 1_455 1_565
W17 K4 O9W K10 -177.6(7) 1_455 1_565
W13 K4 O9W K10 131.8(6) 1_455 1_565
W12 K4 O9W K10 96.3(9) 1_455 1_565
W1 K4 O9W K10 -46.1(9) 1_465 1_565
W4 O27 P1 O26 51.6(7) . .
W5 O27 P1 O26 -175.6(5) . .
W4 O27 P1 O28 176.7(5) . .
W5 O27 P1 O28 -50.5(7) . .
W4 O27 P1 O25 -66.1(6) . .
W5 O27 P1 O25 66.8(6) . .
W4 O27 P1 K9 96.6(5) . .
W5 O27 P1 K9 -130.5(5) . .
W9 O26 P1 O27 -51.6(7) . .
W8 O26 P1 O27 179.6(5) . .
K9 O26 P1 O27 73.1(5) . .
W9 O26 P1 O28 -177.1(5) . .
W8 O26 P1 O28 54.1(7) . .
K9 O26 P1 O28 -52.3(5) . .
W9 O26 P1 O25 65.0(6) . .
W8 O26 P1 O25 -63.8(7) . .
K9 O26 P1 O25 -170.3(4) . .
W9 O26 P1 K9 -124.8(7) . .
W8 O26 P1 K9 106.4(6) . .
W7 O28 P1 O27 -178.6(5) . .
W6 O28 P1 O27 50.1(7) . .
W7 O28 P1 O26 -53.3(7) . .
W6 O28 P1 O26 175.3(5) . .
W7 O28 P1 O25 64.9(7) . .
W6 O28 P1 O25 -66.4(7) . .
W7 O28 P1 K9 -89.8(5) . .
W6 O28 P1 K9 138.9(5) . .
W3 O25 P1 O27 180.0(5) . .
W1 O25 P1 O27 58.5(6) . .
W2 O25 P1 O27 -59.4(6) . .
W3 O25 P1 O26 60.2(6) . .
W1 O25 P1 O26 -61.3(6) . .
W2 O25 P1 O26 -179.2(5) . .
W3 O25 P1 O28 -60.0(6) . .
W1 O25 P1 O28 178.5(5) . .
W2 O25 P1 O28 60.6(6) . .
W3 O25 P1 K9 43.4(11) . .
W1 O25 P1 K9 -78.0(9) . .
W2 O25 P1 K9 164.0(4) . .
O70 K9 P1 O27 84.0(8) . .
O39 K9 P1 O27 -163.8(6) . .
O34 K9 P1 O27 -150.2(4) . .
O69 K9 P1 O27 21.2(4) . .
O29 K9 P1 O27 -84.5(4) . .
O26 K9 P1 O27 -116.9(5) . .
O55 K9 P1 O27 26.2(5) . .
O40 K9 P1 O27 -59.2(4) . .
K8 K9 P1 O27 -113.1(3) . .
P2 K9 P1 O27 41.1(4) . .
W14 K9 P1 O27 147.0(6) . .
O70 K9 P1 O26 -159.1(9) . .
O39 K9 P1 O26 -46.9(6) . .
O34 K9 P1 O26 -33.4(4) . .
O69 K9 P1 O26 138.0(5) . .
O29 K9 P1 O26 32.4(4) . .
O55 K9 P1 O26 143.1(6) . .
O40 K9 P1 O26 57.6(5) . .
K8 K9 P1 O26 3.8(4) . .
P2 K9 P1 O26 158.0(4) . .
W14 K9 P1 O26 -96.1(7) . .
O70 K9 P1 O28 -27.7(8) . .
O39 K9 P1 O28 84.6(6) . .
O34 K9 P1 O28 98.1(4) . .
O69 K9 P1 O28 -90.5(4) . .
O29 K9 P1 O28 163.9(4) . .
O26 K9 P1 O28 131.5(5) . .
O55 K9 P1 O28 -85.4(5) . .
O40 K9 P1 O28 -170.9(4) . .
K8 K9 P1 O28 135.2(3) . .
P2 K9 P1 O28 -70.5(4) . .
W14 K9 P1 O28 35.4(7) . .
O70 K9 P1 O25 -137.3(11) . .
O39 K9 P1 O25 -25.1(10) . .
O34 K9 P1 O25 -11.6(8) . .
O69 K9 P1 O25 159.8(8) . .
O29 K9 P1 O25 54.2(8) . .
O26 K9 P1 O25 21.8(8) . .
O55 K9 P1 O25 164.9(8) . .
O40 K9 P1 O25 79.4(8) . .
K8 K9 P1 O25 25.5(8) . .
P2 K9 P1 O25 179.8(8) . .
W14 K9 P1 O25 -74.3(10) . .
W13 O54 P2 O53 -179.8(5) . .
W12 O54 P2 O53 -48.1(7) . .
W13 O54 P2 O55 54.3(7) . .
W12 O54 P2 O55 -173.9(5) . .
W13 O54 P2 O56 -64.0(7) . .
W12 O54 P2 O56 67.7(7) . .
W13 O54 P2 K9 91.3(5) . .
W12 O54 P2 K9 -137.0(6) . .
W10 O53 P2 O54 -174.6(5) . .
W11 O53 P2 O54 51.2(7) . .
W10 O53 P2 O55 -49.4(7) . .
W11 O53 P2 O55 176.3(5) . .
W10 O53 P2 O56 68.7(6) . .
W11 O53 P2 O56 -65.5(6) . .
W10 O53 P2 K9 -94.6(5) . .
W11 O53 P2 K9 131.2(5) . .
W15 O55 P2 O54 178.4(5) . .
W14 O55 P2 O54 -53.5(7) . .
K9 O55 P2 O54 53.0(5) . .
W15 O55 P2 O53 52.3(7) . .
W14 O55 P2 O53 -179.5(5) . .
K9 O55 P2 O53 -73.1(5) . .
W15 O55 P2 O56 -64.1(7) . .
W14 O55 P2 O56 64.0(7) . .
K9 O55 P2 O56 170.5(4) . .
W15 O55 P2 K9 125.4(7) . .
W14 O55 P2 K9 -106.5(6) . .
W17 O56 P2 O54 60.3(6) . .
W18 O56 P2 O54 -178.7(5) . .
W16 O56 P2 O54 -60.1(6) . .
W17 O56 P2 O53 -179.7(5) . .
W18 O56 P2 O53 -58.6(6) . .
W16 O56 P2 O53 60.0(6) . .
W17 O56 P2 O55 -59.4(6) . .
W18 O56 P2 O55 61.6(6) . .
W16 O56 P2 O55 -179.8(5) . .
W17 O56 P2 K9 -42.6(11) . .
W18 O56 P2 K9 78.5(9) . .
W16 O56 P2 K9 -162.9(4) . .
O70 K9 P2 O54 25.5(8) . .
O39 K9 P2 O54 -97.3(4) . .
O34 K9 P2 O54 -86.6(6) . .
O69 K9 P2 O54 90.4(4) . .
O29 K9 P2 O54 169.9(4) . .
O26 K9 P2 O54 86.0(5) . .
O55 K9 P2 O54 -130.6(5) . .
O40 K9 P2 O54 -163.3(4) . .
K8 K9 P2 O54 -135.2(3) . .
P1 K9 P2 O54 70.4(4) . .
W14 K9 P2 O54 -95.6(3) . .
O70 K9 P2 O53 -86.6(8) . .
O39 K9 P2 O53 150.5(4) . .
O34 K9 P2 O53 161.2(6) . .
O69 K9 P2 O53 -21.7(4) . .
O29 K9 P2 O53 57.8(4) . .
O26 K9 P2 O53 -26.1(5) . .
O55 K9 P2 O53 117.3(5) . .
O40 K9 P2 O53 84.5(4) . .
K8 K9 P2 O53 112.7(3) . .
P1 K9 P2 O53 -41.8(4) . .
W14 K9 P2 O53 152.3(3) . .
O70 K9 P2 O55 156.1(9) . .
O39 K9 P2 O55 33.2(5) . .
O34 K9 P2 O55 44.0(6) . .
O69 K9 P2 O55 -139.0(5) . .
O29 K9 P2 O55 -59.5(5) . .
O26 K9 P2 O55 -143.4(6) . .
O40 K9 P2 O55 -32.8(4) . .
K8 K9 P2 O55 -4.6(4) . .
P1 K9 P2 O55 -159.1(5) . .
W14 K9 P2 O55 35.0(4) . .
O70 K9 P2 O56 134.4(11) . .
O39 K9 P2 O56 11.5(8) . .
O34 K9 P2 O56 22.2(10) . .
O69 K9 P2 O56 -160.7(8) . .
O29 K9 P2 O56 -81.2(8) . .
O26 K9 P2 O56 -165.1(8) . .
O55 K9 P2 O56 -21.7(9) . .
O40 K9 P2 O56 -54.5(8) . .
K8 K9 P2 O56 -26.3(8) . .
P1 K9 P2 O56 179.2(8) . .
W14 K9 P2 O56 13.3(8) . .
K9 O70 Pd1 O32 -121(3) . .
K9 O70 Pd1 O37 151(3) . .
K9 O70 Pd1 O33 -31(3) . .
K9 O70 Pd1 O38 61(3) . .
K9 O70 Pd1 O71 77(10) . .
K9 O70 Pd1 Na1 -164(3) . 1_655
W6 O32 Pd1 O70 71.7(13) . .
Na1 O32 Pd1 O70 -60.5(11) 1_655 .
W6 O32 Pd1 O37 160.7(8) . .
Na1 O32 Pd1 O37 28.5(3) 1_655 .
W6 O32 Pd1 O33 -23.6(8) . .
Na1 O32 Pd1 O33 -155.9(3) 1_655 .
W6 O32 Pd1 O38 -130(3) . .
Na1 O32 Pd1 O38 97(3) 1_655 .
W6 O32 Pd1 O71 -110.5(9) . .
Na1 O32 Pd1 O71 117.2(6) 1_655 .
W6 O32 Pd1 Na1 132.2(9) . 1_655
W6 O32 Pd1 K9 52.4(8) . .
Na1 O32 Pd1 K9 -79.8(3) 1_655 .
W12 O37 Pd1 O70 -70.0(13) . .
Na1 O37 Pd1 O70 70.8(11) 1_655 .
W12 O37 Pd1 O32 -170.5(8) . .
Na1 O37 Pd1 O32 -29.7(4) 1_655 .
W12 O37 Pd1 O33 132(4) . .
Na1 O37 Pd1 O33 -87(4) 1_655 .
W12 O37 Pd1 O38 16.1(8) . .
Na1 O37 Pd1 O38 157.0(4) 1_655 .
W12 O37 Pd1 O71 103.1(10) . .
Na1 O37 Pd1 O71 -116.1(6) 1_655 .
W12 O37 Pd1 Na1 -140.8(10) . 1_655
W12 O37 Pd1 K9 -59.3(8) . .
Na1 O37 Pd1 K9 81.5(3) 1_655 .
W7 O33 Pd1 O70 -79.0(13) . .
W7 O33 Pd1 O32 21.4(8) . .
W7 O33 Pd1 O37 79(4) . .
W7 O33 Pd1 O38 -165.4(8) . .
W7 O33 Pd1 O71 107.9(9) . .
W7 O33 Pd1 Na1 -3.5(9) . 1_655
W7 O33 Pd1 K9 -90.1(7) . .
W13 O38 Pd1 O70 74.7(14) . .
W13 O38 Pd1 O32 -84(3) . .
W13 O38 Pd1 O37 -14.7(9) . .
W13 O38 Pd1 O33 170.0(9) . .
W13 O38 Pd1 O71 -103.3(10) . .
W13 O38 Pd1 Na1 7.6(11) . 1_655
W13 O38 Pd1 K9 93.8(9) . .
O39 K9 Pd1 O70 127(3) . .
O34 K9 Pd1 O70 -158(3) . .
O69 K9 Pd1 O70 -15(3) . .
O29 K9 Pd1 O70 -88(3) . .
O26 K9 Pd1 O70 -97(3) . .
O55 K9 Pd1 O70 66(3) . .
O40 K9 Pd1 O70 58(3) . .
K8 K9 Pd1 O70 164(3) . .
P1 K9 Pd1 O70 -84(3) . .
P2 K9 Pd1 O70 53(3) . .
W14 K9 Pd1 O70 105(3) . .
O70 K9 Pd1 O32 64(3) . .
O39 K9 Pd1 O32 -169.1(3) . .
O34 K9 Pd1 O32 -93.9(3) . .
O69 K9 Pd1 O32 48.7(3) . .
O29 K9 Pd1 O32 -24.0(5) . .
O26 K9 Pd1 O32 -32.7(3) . .
O55 K9 Pd1 O32 129.7(3) . .
O40 K9 Pd1 O32 121.6(5) . .
K8 K9 Pd1 O32 -131.9(4) . .
P1 K9 Pd1 O32 -20.2(3) . .
P2 K9 Pd1 O32 117.0(3) . .
W14 K9 Pd1 O32 169.0(3) . .
O70 K9 Pd1 O37 -31(3) . .
O39 K9 Pd1 O37 96.0(4) . .
O34 K9 Pd1 O37 171.2(4) . .
O69 K9 Pd1 O37 -46.1(4) . .
O29 K9 Pd1 O37 -118.9(5) . .
O26 K9 Pd1 O37 -127.6(3) . .
O55 K9 Pd1 O37 34.8(3) . .
O40 K9 Pd1 O37 26.8(5) . .
K8 K9 Pd1 O37 133.3(4) . .
P1 K9 Pd1 O37 -115.1(3) . .
P2 K9 Pd1 O37 22.1(3) . .
W14 K9 Pd1 O37 74.2(3) . .
O70 K9 Pd1 O33 148(3) . .
O39 K9 Pd1 O33 -85.1(3) . .
O34 K9 Pd1 O33 -9.9(3) . .
O69 K9 Pd1 O33 132.8(3) . .
O29 K9 Pd1 O33 60.0(5) . .
O26 K9 Pd1 O33 51.3(3) . .
O55 K9 Pd1 O33 -146.3(3) . .
O40 K9 Pd1 O33 -154.3(5) . .
K8 K9 Pd1 O33 -47.8(3) . .
P1 K9 Pd1 O33 63.8(3) . .
P2 K9 Pd1 O33 -158.9(3) . .
W14 K9 Pd1 O33 -106.9(3) . .
O70 K9 Pd1 O38 -116(3) . .
O39 K9 Pd1 O38 11.2(3) . .
O34 K9 Pd1 O38 86.4(3) . .
O69 K9 Pd1 O38 -130.9(3) . .
O29 K9 Pd1 O38 156.3(5) . .
O26 K9 Pd1 O38 147.6(3) . .
O55 K9 Pd1 O38 -50.0(3) . .
O40 K9 Pd1 O38 -58.0(5) . .
K8 K9 Pd1 O38 48.5(4) . .
P1 K9 Pd1 O38 160.1(3) . .
P2 K9 Pd1 O38 -62.6(3) . .
W14 K9 Pd1 O38 -10.6(3) . .
O70 K9 Pd1 O71 -162(3) . .
O39 K9 Pd1 O71 -35.5(15) . .
O34 K9 Pd1 O71 39.7(14) . .
O69 K9 Pd1 O71 -177.6(14) . .
O29 K9 Pd1 O71 109.6(15) . .
O26 K9 Pd1 O71 100.9(14) . .
O55 K9 Pd1 O71 -96.7(14) . .
O40 K9 Pd1 O71 -104.7(15) . .
K8 K9 Pd1 O71 1.8(15) . .
P1 K9 Pd1 O71 113.4(14) . .
P2 K9 Pd1 O71 -109.3(14) . .
W14 K9 Pd1 O71 -57.3(14) . .
O70 K9 Pd1 Na1 15(3) . 1_655
O39 K9 Pd1 Na1 142.4(2) . 1_655
O34 K9 Pd1 Na1 -142.4(2) . 1_655
O69 K9 Pd1 Na1 0.3(2) . 1_655
O29 K9 Pd1 Na1 -72.5(4) . 1_655
O26 K9 Pd1 Na1 -81.2(2) . 1_655
O55 K9 Pd1 Na1 81.24(19) . 1_655
O40 K9 Pd1 Na1 73.2(4) . 1_655
K8 K9 Pd1 Na1 179.7(3) . 1_655
P1 K9 Pd1 Na1 -68.68(11) . 1_655
P2 K9 Pd1 Na1 68.56(11) . 1_655
W14 K9 Pd1 Na1 120.58(11) . 1_655
K4 O1 W1 O7 -86.2(7) 1_645 .
K4 O1 W1 O6 179.3(7) 1_645 .
K4 O1 W1 O8 3.7(8) 1_645 .
K4 O1 W1 O4 90.8(7) 1_645 .
K4 O1 W1 O25 133.6(19) 1_645 .
K4 O1 W1 K5 -131.0(7) 1_645 1_545
W9 O7 W1 O1 133.1(10) . .
K5 O7 W1 O1 -69.4(4) 1_545 .
W9 O7 W1 O6 -126.1(10) . .
K5 O7 W1 O6 31.4(4) 1_545 .
W9 O7 W1 O8 31.8(10) . .
K5 O7 W1 O8 -170.8(3) 1_545 .
W9 O7 W1 O4 -39.5(17) . .
K5 O7 W1 O4 118.0(8) 1_545 .
W9 O7 W1 O25 -53.3(10) . .
K5 O7 W1 O25 104.2(3) 1_545 .
W9 O7 W1 K5 -157.5(13) . 1_545
W9 O7 W1 K4 104.2(10) . 1_645
K5 O7 W1 K4 -98.3(3) 1_545 1_645
W3 O6 W1 O1 -176.2(6) . .
K5 O6 W1 O1 74.8(4) 1_545 .
W3 O6 W1 O7 79.3(6) . .
K5 O6 W1 O7 -29.7(3) 1_545 .
W3 O6 W1 O8 -7.7(14) . .
K5 O6 W1 O8 -116.7(10) 1_545 .
W3 O6 W1 O4 -76.5(6) . .
K5 O6 W1 O4 174.5(3) 1_545 .
W3 O6 W1 O25 -3.7(5) . .
K5 O6 W1 O25 -112.6(3) 1_545 .
W3 O6 W1 K5 109.0(6) . 1_545
W3 O6 W1 K4 -175.8(3) . 1_645
K5 O6 W1 K4 75.2(4) 1_545 1_645
W4 O8 W1 O1 -129.8(8) . .
W4 O8 W1 O7 -26.2(8) . .
W4 O8 W1 O6 61.7(15) . .
W4 O8 W1 O4 130.9(8) . .
W4 O8 W1 O25 57.9(8) . .
W4 O8 W1 K5 -35.9(10) . 1_545
W4 O8 W1 K4 -127.9(8) . 1_645
W2 O4 W1 O1 169.0(6) . .
W2 O4 W1 O7 -18.3(13) . .
W2 O4 W1 O6 69.3(6) . .
W2 O4 W1 O8 -90.0(6) . .
W2 O4 W1 O25 -4.0(5) . .
W2 O4 W1 K5 75.9(6) . 1_545
W2 O4 W1 K4 -162.2(5) . 1_645
P1 O25 W1 O1 -174(2) . .
W3 O25 W1 O1 50(2) . .
W2 O25 W1 O1 -42(2) . .
P1 O25 W1 O7 44.2(6) . .
W3 O25 W1 O7 -91.3(3) . .
W2 O25 W1 O7 176.8(3) . .
P1 O25 W1 O6 138.1(7) . .
W3 O25 W1 O6 2.6(3) . .
W2 O25 W1 O6 -89.3(4) . .
P1 O25 W1 O8 -43.4(6) . .
W3 O25 W1 O8 -178.9(3) . .
W2 O25 W1 O8 89.1(3) . .
P1 O25 W1 O4 -129.9(6) . .
W3 O25 W1 O4 94.6(4) . .
W2 O25 W1 O4 2.7(3) . .
P1 O25 W1 K5 91.2(5) . 1_545
W3 O25 W1 K5 -44.3(2) . 1_545
W2 O25 W1 K5 -136.27(19) . 1_545
P1 O25 W1 K4 -58.0(9) . 1_645
W3 O25 W1 K4 166.5(3) . 1_645
W2 O25 W1 K4 74.6(6) . 1_645
K10 O2 W2 O10 174.4(12) 2_656 .
K6 O2 W2 O10 14.9(4) 2_666 .
K7 O2 W2 O10 -122.1(3) 2_656 .
K10 O2 W2 O5 -92.3(13) 2_656 .
K6 O2 W2 O5 108.3(4) 2_666 .
K7 O2 W2 O5 -28.7(3) 2_656 .
K10 O2 W2 O4 -1.2(13) 2_656 .
K6 O2 W2 O4 -160.7(4) 2_666 .
K7 O2 W2 O4 62.3(4) 2_656 .
K10 O2 W2 O9 87.2(13) 2_656 .
K6 O2 W2 O9 -72.3(4) 2_666 .
K7 O2 W2 O9 150.7(3) 2_656 .
K10 O2 W2 O25 -46(3) 2_656 .
K6 O2 W2 O25 154(2) 2_666 .
K7 O2 W2 O25 17(2) 2_656 .
K10 O2 W2 K7 -63.5(12) 2_656 2_656
K6 O2 W2 K7 137.0(4) 2_666 2_656
K10 O2 W2 K7 -140.2(13) 2_656 .
K6 O2 W2 K7 60.3(3) 2_666 .
K7 O2 W2 K7 -76.7(2) 2_656 .
K10 O2 W2 K6 159.5(15) 2_656 2_666
K7 O2 W2 K6 -137.0(4) 2_656 2_666
W6 O10 W2 O2 -133.3(10) . .
K7 O10 W2 O2 72.5(4) . .
K6 O10 W2 O2 -14.3(4) 2_666 .
W6 O10 W2 O5 125.5(10) . .
K7 O10 W2 O5 -28.7(4) . .
K6 O10 W2 O5 -115.4(3) 2_666 .
W6 O10 W2 O4 35.5(17) . .
K7 O10 W2 O4 -118.7(9) . .
K6 O10 W2 O4 154.6(8) 2_666 .
W6 O10 W2 O9 -32.8(10) . .
K7 O10 W2 O9 173.1(4) . .
K6 O10 W2 O9 86.3(3) 2_666 .
W6 O10 W2 O25 52.8(10) . .
K7 O10 W2 O25 -101.4(3) . .
K6 O10 W2 O25 171.9(3) 2_666 .
W6 O10 W2 K7 164.7(9) . 2_656
K7 O10 W2 K7 10.6(4) . 2_656
K6 O10 W2 K7 -76.2(3) 2_666 2_656
W6 O10 W2 K7 154.2(12) . .
K6 O10 W2 K7 -86.8(3) 2_666 .
W6 O10 W2 K6 -119.1(11) . 2_666
K7 O10 W2 K6 86.8(3) . 2_666
W3 O5 W2 O2 173.3(5) . .
K7 O5 W2 O2 33.3(4) 2_656 .
K7 O5 W2 O2 -75.1(4) . .
W3 O5 W2 O10 -83.8(5) . .
K7 O5 W2 O10 136.2(3) 2_656 .
K7 O5 W2 O10 27.8(3) . .
W3 O5 W2 O4 73.2(5) . .
K7 O5 W2 O4 -66.8(4) 2_656 .
K7 O5 W2 O4 -175.2(4) . .
W3 O5 W2 O9 -5.2(12) . .
K7 O5 W2 O9 -145.3(8) 2_656 .
K7 O5 W2 O9 106.4(8) . .
W3 O5 W2 O25 0.4(4) . .
K7 O5 W2 O25 -139.7(3) 2_656 .
K7 O5 W2 O25 111.9(3) . .
W3 O5 W2 K7 140.0(6) . 2_656
K7 O5 W2 K7 -108.4(4) . 2_656
W3 O5 W2 K7 -111.6(6) . .
K7 O5 W2 K7 108.4(4) 2_656 .
W3 O5 W2 K6 -135.0(4) . 2_666
K7 O5 W2 K6 85.0(3) 2_656 2_666
K7 O5 W2 K6 -23.4(3) . 2_666
W1 O4 W2 O2 -169.1(6) . .
W1 O4 W2 O10 22.0(13) . .
W1 O4 W2 O5 -68.4(6) . .
W1 O4 W2 O9 89.9(6) . .
W1 O4 W2 O25 4.0(5) . .
W1 O4 W2 K7 -115.5(6) . 2_656
W1 O4 W2 K7 -74.0(7) . .
W1 O4 W2 K6 163.69(19) . 2_666
W5 O9 W2 O2 129.8(10) . .
W5 O9 W2 O10 28.1(10) . .
W5 O9 W2 O5 -51.6(15) . .
W5 O9 W2 O4 -130.6(10) . .
W5 O9 W2 O25 -57.0(10) . .
W5 O9 W2 K7 -179.2(6) . 2_656
W5 O9 W2 K7 35.1(11) . .
W5 O9 W2 K6 82.1(9) . 2_666
P1 O25 W2 O2 177(2) . .
W3 O25 W2 O2 -48(2) . .
W1 O25 W2 O2 44(2) . .
P1 O25 W2 O10 -42.6(6) . .
W3 O25 W2 O10 92.4(3) . .
W1 O25 W2 O10 -175.8(3) . .
P1 O25 W2 O5 -135.2(6) . .
W3 O25 W2 O5 -0.3(3) . .
W1 O25 W2 O5 91.6(3) . .
P1 O25 W2 O4 130.4(6) . .
W3 O25 W2 O4 -94.6(4) . .
W1 O25 W2 O4 -2.7(3) . .
P1 O25 W2 O9 42.7(6) . .
W3 O25 W2 O9 177.6(3) . .
W1 O25 W2 O9 -90.5(3) . .
P1 O25 W2 K7 -167.0(4) . 2_656
W3 O25 W2 K7 -32.0(3) . 2_656
W1 O25 W2 K7 59.9(3) . 2_656
P1 O25 W2 K7 -89.7(5) . .
W3 O25 W2 K7 45.3(2) . .
W1 O25 W2 K7 137.1(2) . .
P1 O25 W2 K6 -32.9(7) . 2_666
W3 O25 W2 K6 102.1(3) . 2_666
W1 O25 W2 K6 -165.98(10) . 2_666
O6W K7 W2 O2 -50.1(4) . .
O5 K7 W2 O2 37.3(4) 2_656 .
O22 K7 W2 O2 -139.3(4) . .
O10 K7 W2 O2 -111.0(5) . .
O11 K7 W2 O2 165.1(4) . .
O5 K7 W2 O2 107.7(5) . .
O2 K7 W2 O2 88.9(4) 2_656 .
W2 K7 W2 O2 60.0(3) 2_656 .
K10 K7 W2 O2 138.1(3) . .
W6 K7 W2 O2 -118.0(3) . .
W3 K7 W2 O2 138.0(3) . .
O6W K7 W2 O10 60.9(4) . .
O5 K7 W2 O10 148.3(4) 2_656 .
O22 K7 W2 O10 -28.3(4) . .
O11 K7 W2 O10 -84.0(4) . .
O5 K7 W2 O10 -141.3(5) . .
O2 K7 W2 O10 -160.1(4) 2_656 .
W2 K7 W2 O10 171.0(4) 2_656 .
K10 K7 W2 O10 -110.9(4) . .
W6 K7 W2 O10 -7.0(3) . .
W3 K7 W2 O10 -111.0(4) . .
O6W K7 W2 O5 -157.9(4) . .
O5 K7 W2 O5 -70.4(4) 2_656 .
O22 K7 W2 O5 112.9(4) . .
O10 K7 W2 O5 141.3(5) . .
O11 K7 W2 O5 57.3(4) . .
O2 K7 W2 O5 -18.8(4) 2_656 .
W2 K7 W2 O5 -47.7(3) 2_656 .
K10 K7 W2 O5 30.3(4) . .
W6 K7 W2 O5 134.3(3) . .
W3 K7 W2 O5 30.3(3) . .
O6W K7 W2 O4 -150.6(5) . .
O5 K7 W2 O4 -63.1(5) 2_656 .
O22 K7 W2 O4 120.2(5) . .
O10 K7 W2 O4 148.5(5) . .
O11 K7 W2 O4 64.6(5) . .
O5 K7 W2 O4 7.3(5) . .
O2 K7 W2 O4 -11.6(5) 2_656 .
W2 K7 W2 O4 -40.5(4) 2_656 .
K10 K7 W2 O4 37.6(4) . .
W6 K7 W2 O4 141.5(4) . .
W3 K7 W2 O4 37.5(4) . .
O6W K7 W2 O9 51.5(5) . .
O5 K7 W2 O9 138.9(4) 2_656 .
O22 K7 W2 O9 -37.7(4) . .
O10 K7 W2 O9 -9.4(5) . .
O11 K7 W2 O9 -93.4(4) . .
O5 K7 W2 O9 -150.7(5) . .
O2 K7 W2 O9 -169.5(4) 2_656 .
W2 K7 W2 O9 161.6(3) 2_656 .
K10 K7 W2 O9 -120.3(4) . .
W6 K7 W2 O9 -16.4(4) . .
W3 K7 W2 O9 -120.4(3) . .
O6W K7 W2 O25 139.3(3) . .
O5 K7 W2 O25 -133.3(3) 2_656 .
O22 K7 W2 O25 50.1(3) . .
O10 K7 W2 O25 78.4(4) . .
O11 K7 W2 O25 -5.5(3) . .
O5 K7 W2 O25 -62.8(4) . .
O2 K7 W2 O25 -81.7(3) 2_656 .
W2 K7 W2 O25 -110.6(2) 2_656 .
K10 K7 W2 O25 -32.5(2) . .
W6 K7 W2 O25 71.4(2) . .
W3 K7 W2 O25 -32.6(2) . .
O6W K7 W2 K7 -110.1(3) . 2_656
O5 K7 W2 K7 -22.68(18) 2_656 2_656
O22 K7 W2 K7 160.7(2) . 2_656
O10 K7 W2 K7 -171.0(4) . 2_656
O11 K7 W2 K7 105.0(2) . 2_656
O5 K7 W2 K7 47.7(3) . 2_656
O2 K7 W2 K7 28.91(17) 2_656 2_656
W2 K7 W2 K7 0.0 2_656 2_656
K10 K7 W2 K7 78.06(12) . 2_656
W6 K7 W2 K7 -178.01(11) . 2_656
W3 K7 W2 K7 77.99(7) . 2_656
O6W K7 W2 K6 -2.1(3) . 2_666
O5 K7 W2 K6 85.3(2) 2_656 2_666
O22 K7 W2 K6 -91.34(19) . 2_666
O10 K7 W2 K6 -63.0(4) . 2_666
O11 K7 W2 K6 -146.97(19) . 2_666
O5 K7 W2 K6 155.7(3) . 2_666
O2 K7 W2 K6 136.9(2) 2_656 2_666
W2 K7 W2 K6 107.99(10) 2_656 2_666
K10 K7 W2 K6 -173.95(14) . 2_666
W6 K7 W2 K6 -70.02(6) . 2_666
W3 K7 W2 K6 -174.01(7) . 2_666
K6 O3 W3 O12 -125.9(9) 1_545 .
K10 O3 W3 O12 84.9(4) . .
K6 O3 W3 O11 139.4(8) 1_545 .
K10 O3 W3 O11 -9.7(5) . .
K6 O3 W3 O6 -33.6(9) 1_545 .
K10 O3 W3 O6 177.3(4) . .
K6 O3 W3 O5 50.7(9) 1_545 .
K10 O3 W3 O5 -98.4(4) . .
K6 O3 W3 O25 13(2) 1_545 .
K10 O3 W3 O25 -136.4(16) . .
K6 O3 W3 K10 149.1(11) 1_545 .
K6 O3 W3 K7 96.8(8) 1_545 .
K10 O3 W3 K7 -52.3(3) . .
K6 O3 W3 K5 -80.7(8) 1_545 1_545
K10 O3 W3 K5 130.1(3) . 1_545
W8 O12 W3 O3 -124.7(9) . .
K5 O12 W3 O3 73.5(4) 1_545 .
W8 O12 W3 O11 -21.8(9) . .
K5 O12 W3 O11 176.4(3) 1_545 .
W8 O12 W3 O6 135.5(9) . .
K5 O12 W3 O6 -26.3(4) 1_545 .
W8 O12 W3 O5 64.0(14) . .
K5 O12 W3 O5 -97.8(9) 1_545 .
W8 O12 W3 O25 62.8(9) . .
K5 O12 W3 O25 -99.0(3) 1_545 .
W8 O12 W3 K10 -75.0(9) . .
K5 O12 W3 K10 123.2(3) 1_545 .
W8 O12 W3 K7 -26.3(11) . .
K5 O12 W3 K7 171.91(12) 1_545 .
W8 O12 W3 K5 161.8(11) . 1_545
W7 O11 W3 O3 128.7(8) . .
K7 O11 W3 O3 -71.5(4) . .
K10 O11 W3 O3 9.3(4) . .
W7 O11 W3 O12 24.6(9) . .
K7 O11 W3 O12 -175.7(4) . .
K10 O11 W3 O12 -94.9(3) . .
W7 O11 W3 O6 -69.4(14) . .
K7 O11 W3 O6 90.3(10) . .
K10 O11 W3 O6 171.1(8) . .
W7 O11 W3 O5 -132.7(8) . .
K7 O11 W3 O5 27.0(3) . .
K10 O11 W3 O5 107.8(3) . .
W7 O11 W3 O25 -60.4(8) . .
K7 O11 W3 O25 99.3(3) . .
K10 O11 W3 O25 -179.8(3) . .
W7 O11 W3 K10 119.5(9) . .
K7 O11 W3 K10 -80.8(3) . .
W7 O11 W3 K7 -159.7(10) . .
K10 O11 W3 K7 80.8(3) . .
W7 O11 W3 K5 28.7(11) . 1_545
K7 O11 W3 K5 -171.61(13) . 1_545
K10 O11 W3 K5 -90.8(4) . 1_545
W1 O6 W3 O3 175.2(6) . .
K5 O6 W3 O3 -77.7(4) 1_545 .
W1 O6 W3 O12 -81.2(6) . .
K5 O6 W3 O12 25.9(4) 1_545 .
W1 O6 W3 O11 13.2(13) . .
K5 O6 W3 O11 120.3(9) 1_545 .
W1 O6 W3 O5 77.2(6) . .
K5 O6 W3 O5 -175.7(4) 1_545 .
W1 O6 W3 O25 3.7(5) . .
K5 O6 W3 O25 110.8(3) 1_545 .
W1 O6 W3 K10 179.2(2) . .
K5 O6 W3 K10 -73.7(6) 1_545 .
W1 O6 W3 K7 82.5(6) . .
K5 O6 W3 K7 -170.42(11) 1_545 .
W1 O6 W3 K5 -107.1(6) . 1_545
W2 O5 W3 O3 -173.1(5) . .
K7 O5 W3 O3 -41.7(5) 2_656 .
K7 O5 W3 O3 76.0(4) . .
W2 O5 W3 O12 -1.6(12) . .
K7 O5 W3 O12 129.7(8) 2_656 .
K7 O5 W3 O12 -112.6(8) . .
W2 O5 W3 O11 85.1(5) . .
K7 O5 W3 O11 -143.5(4) 2_656 .
K7 O5 W3 O11 -25.9(3) . .
W2 O5 W3 O6 -74.5(5) . .
K7 O5 W3 O6 56.8(4) 2_656 .
K7 O5 W3 O6 174.5(4) . .
W2 O5 W3 O25 -0.4(4) . .
K7 O5 W3 O25 131.0(5) 2_656 .
K7 O5 W3 O25 -111.3(3) . .
W2 O5 W3 K10 136.4(4) . .
K7 O5 W3 K10 -92.2(4) 2_656 .
K7 O5 W3 K10 25.4(3) . .
W2 O5 W3 K7 110.9(6) . .
K7 O5 W3 K7 -117.7(5) 2_656 .
W2 O5 W3 K5 -78.8(5) . 1_545
K7 O5 W3 K5 52.6(5) 2_656 1_545
K7 O5 W3 K5 170.29(11) . 1_545
P1 O25 W3 O3 174.0(15) . .
W1 O25 W3 O3 -50.8(18) . .
W2 O25 W3 O3 39.9(18) . .
P1 O25 W3 O12 -46.1(6) . .
W1 O25 W3 O12 89.0(3) . .
W2 O25 W3 O12 179.8(3) . .
P1 O25 W3 O11 46.0(6) . .
W1 O25 W3 O11 -178.9(3) . .
W2 O25 W3 O11 -88.1(3) . .
P1 O25 W3 O6 -137.7(6) . .
W1 O25 W3 O6 -2.5(3) . .
W2 O25 W3 O6 88.2(4) . .
P1 O25 W3 O5 134.4(6) . .
W1 O25 W3 O5 -90.5(3) . .
W2 O25 W3 O5 0.2(3) . .
P1 O25 W3 K10 45.8(7) . .
W1 O25 W3 K10 -179.06(14) . .
W2 O25 W3 K10 -88.3(3) . .
P1 O25 W3 K7 90.6(5) . .
W1 O25 W3 K7 -134.2(2) . .
W2 O25 W3 K7 -43.5(2) . .
P1 O25 W3 K5 -93.1(5) . 1_545
W1 O25 W3 K5 42.0(2) . 1_545
W2 O25 W3 K5 132.7(2) . 1_545
O7W K10 W3 O3 -21.6(6) . .
O20 K10 W3 O3 131.6(7) 1_455 .
O2 K10 W3 O3 -54.8(5) 2_656 .
O9W K10 W3 O3 44.4(6) 1_545 .
O17 K10 W3 O3 172.4(5) . .
O11 K10 W3 O3 -168.1(6) . .
O14 K10 W3 O3 92.0(5) 1_455 .
K7 K10 W3 O3 -113.3(4) . .
W4 K10 W3 O3 98.7(5) 1_455 .
W7 K10 W3 O3 175.0(5) . .
O7W K10 W3 O12 -125.1(6) . .
O20 K10 W3 O12 28.1(6) 1_455 .
O2 K10 W3 O12 -158.3(3) 2_656 .
O9W K10 W3 O12 -59.1(5) 1_545 .
O17 K10 W3 O12 68.9(3) . .
O3 K10 W3 O12 -103.5(5) . .
O11 K10 W3 O12 88.4(4) . .
O14 K10 W3 O12 -11.5(3) 1_455 .
K7 K10 W3 O12 143.2(3) . .
W4 K10 W3 O12 -4.8(3) 1_455 .
W7 K10 W3 O12 71.5(3) . .
O7W K10 W3 O11 146.5(6) . .
O20 K10 W3 O11 -60.3(6) 1_455 .
O2 K10 W3 O11 113.3(4) 2_656 .
O9W K10 W3 O11 -147.5(5) 1_545 .
O17 K10 W3 O11 -19.5(4) . .
O3 K10 W3 O11 168.1(6) . .
O14 K10 W3 O11 -99.9(4) 1_455 .
K7 K10 W3 O11 54.8(3) . .
W4 K10 W3 O11 -93.2(4) 1_455 .
W7 K10 W3 O11 -16.9(3) . .
O7W K10 W3 O6 -26.8(8) . .
O20 K10 W3 O6 126.4(7) 1_455 .
O2 K10 W3 O6 -60.0(6) 2_656 .
O9W K10 W3 O6 39.2(7) 1_545 .
O17 K10 W3 O6 167.2(6) . .
O3 K10 W3 O6 -5.2(7) . .
O11 K10 W3 O6 -173.3(6) . .
O14 K10 W3 O6 86.8(6) 1_455 .
K7 K10 W3 O6 -118.5(6) . .
W4 K10 W3 O6 93.5(6) 1_455 .
W7 K10 W3 O6 169.8(6) . .
O7W K10 W3 O5 70.0(6) . .
O20 K10 W3 O5 -136.9(6) 1_455 .
O2 K10 W3 O5 36.7(3) 2_656 .
O9W K10 W3 O5 136.0(5) 1_545 .
O17 K10 W3 O5 -96.1(3) . .
O3 K10 W3 O5 91.5(5) . .
O11 K10 W3 O5 -76.6(4) . .
O14 K10 W3 O5 -176.5(3) 1_455 .
K7 K10 W3 O5 -21.8(3) . .
W4 K10 W3 O5 -169.7(3) 1_455 .
W7 K10 W3 O5 -93.5(3) . .
O7W K10 W3 O25 146.8(5) . .
O20 K10 W3 O25 -60.1(7) 1_455 .
O2 K10 W3 O25 113.5(4) 2_656 .
O9W K10 W3 O25 -147.2(5) 1_545 .
O17 K10 W3 O25 -19.3(4) . .
O3 K10 W3 O25 168.3(5) . .
O11 K10 W3 O25 0.2(5) . .
O14 K10 W3 O25 -99.7(4) 1_455 .
K7 K10 W3 O25 55.0(3) . .
W4 K10 W3 O25 -92.9(4) 1_455 .
W7 K10 W3 O25 -16.7(3) . .
O7W K10 W3 K7 91.7(5) . .
O20 K10 W3 K7 -115.1(5) 1_455 .
O2 K10 W3 K7 58.5(2) 2_656 .
O9W K10 W3 K7 157.7(4) 1_545 .
O17 K10 W3 K7 -74.4(2) . .
O3 K10 W3 K7 113.3(4) . .
O11 K10 W3 K7 -54.8(3) . .
O14 K10 W3 K7 -154.7(2) 1_455 .
W4 K10 W3 K7 -148.0(2) 1_455 .
W7 K10 W3 K7 -71.75(9) . .
O7W K10 W3 K5 -80.9(5) . 1_545
O20 K10 W3 K5 72.3(5) 1_455 1_545
O2 K10 W3 K5 -114.1(2) 2_656 1_545
O9W K10 W3 K5 -14.9(4) 1_545 1_545
O17 K10 W3 K5 113.1(2) . 1_545
O3 K10 W3 K5 -59.3(4) . 1_545
O11 K10 W3 K5 132.6(3) . 1_545
O14 K10 W3 K5 32.7(2) 1_455 1_545
K7 K10 W3 K5 -172.59(9) . 1_545
W4 K10 W3 K5 39.4(2) 1_455 1_545
W7 K10 W3 K5 115.65(9) . 1_545
O6W K7 W3 O3 -152.8(7) . .
O5 K7 W3 O3 -57.7(4) 2_656 .
O22 K7 W3 O3 138.1(4) . .
O10 K7 W3 O3 -164.9(4) . .
O11 K7 W3 O3 111.6(5) . .
O5 K7 W3 O3 -106.1(5) . .
O2 K7 W3 O3 -7.8(4) 2_656 .
W2 K7 W3 O3 -27.4(3) 2_656 .
W2 K7 W3 O3 -135.4(3) . .
K10 K7 W3 O3 44.6(4) . .
W6 K7 W3 O3 167.0(3) . .
O6W K7 W3 O12 101.9(7) . .
O5 K7 W3 O12 -163.0(4) 2_656 .
O22 K7 W3 O12 32.8(4) . .
O10 K7 W3 O12 89.8(4) . .
O11 K7 W3 O12 6.3(5) . .
O5 K7 W3 O12 148.6(5) . .
O2 K7 W3 O12 -113.1(4) 2_656 .
W2 K7 W3 O12 -132.7(4) 2_656 .
W2 K7 W3 O12 119.3(4) . .
K10 K7 W3 O12 -60.7(4) . .
W6 K7 W3 O12 61.7(4) . .
O6W K7 W3 O11 95.5(7) . .
O5 K7 W3 O11 -169.3(4) 2_656 .
O22 K7 W3 O11 26.5(4) . .
O10 K7 W3 O11 83.5(4) . .
O5 K7 W3 O11 142.3(5) . .
O2 K7 W3 O11 -119.4(4) 2_656 .
W2 K7 W3 O11 -139.0(4) 2_656 .
W2 K7 W3 O11 112.9(4) . .
K10 K7 W3 O11 -67.0(4) . .
W6 K7 W3 O11 55.4(4) . .
O6W K7 W3 O6 -53.9(7) . .
O5 K7 W3 O6 41.3(4) 2_656 .
O22 K7 W3 O6 -122.9(4) . .
O10 K7 W3 O6 -65.9(4) . .
O11 K7 W3 O6 -149.4(5) . .
O5 K7 W3 O6 -7.1(5) . .
O2 K7 W3 O6 91.2(4) 2_656 .
W2 K7 W3 O6 71.6(3) 2_656 .
W2 K7 W3 O6 -36.5(3) . .
K10 K7 W3 O6 143.6(3) . .
W6 K7 W3 O6 -94.0(3) . .
O6W K7 W3 O5 -46.7(7) . .
O5 K7 W3 O5 48.4(5) 2_656 .
O22 K7 W3 O5 -115.8(4) . .
O10 K7 W3 O5 -58.8(4) . .
O11 K7 W3 O5 -142.3(5) . .
O2 K7 W3 O5 98.4(4) 2_656 .
W2 K7 W3 O5 78.7(3) 2_656 .
W2 K7 W3 O5 -29.3(3) . .
K10 K7 W3 O5 150.7(4) . .
W6 K7 W3 O5 -86.9(3) . .
O6W K7 W3 O25 15.9(6) . .
O5 K7 W3 O25 111.0(3) 2_656 .
O22 K7 W3 O25 -53.2(3) . .
O10 K7 W3 O25 3.8(3) . .
O11 K7 W3 O25 -79.7(4) . .
O5 K7 W3 O25 62.6(4) . .
O2 K7 W3 O25 161.0(3) 2_656 .
W2 K7 W3 O25 141.3(2) 2_656 .
W2 K7 W3 O25 33.3(2) . .
K10 K7 W3 O25 -146.7(2) . .
W6 K7 W3 O25 -24.3(2) . .
O6W K7 W3 K10 162.5(6) . .
O5 K7 W3 K10 -102.3(2) 2_656 .
O22 K7 W3 K10 93.4(2) . .
O10 K7 W3 K10 150.5(2) . .
O11 K7 W3 K10 67.0(4) . .
O5 K7 W3 K10 -150.7(3) . .
O2 K7 W3 K10 -52.4(2) 2_656 .
W2 K7 W3 K10 -72.01(11) 2_656 .
W2 K7 W3 K10 179.93(11) . .
W6 K7 W3 K10 122.37(11) . .
O6W K7 W3 K5 -133.1(8) . 1_545
O5 K7 W3 K5 -38.0(7) 2_656 1_545
O22 K7 W3 K5 157.8(6) . 1_545
O10 K7 W3 K5 -145.2(7) . 1_545
O11 K7 W3 K5 131.3(7) . 1_545
O5 K7 W3 K5 -86.4(7) . 1_545
O2 K7 W3 K5 11.9(7) 2_656 1_545
W2 K7 W3 K5 -7.7(7) 2_656 1_545
W2 K7 W3 K5 -115.7(7) . 1_545
K10 K7 W3 K5 64.3(7) . 1_545
W6 K7 W3 K5 -173.3(6) . 1_545
K10 O14 W4 O19 164.5(3) 1_655 .
K10 O14 W4 O8 73.7(4) 1_655 .
K10 O14 W4 O30 -104.7(3) 1_655 .
K10 O14 W4 O20 -16.2(3) 1_655 .
K10 O14 W4 O27 -34(3) 1_655 .
K10 O14 W4 K1 -149.6(2) 1_655 1_655
W9 O19 W4 O14 -135.8(10) . .
K1 O19 W4 O14 78.1(4) 1_655 .
W9 O19 W4 O8 -35.6(11) . .
K1 O19 W4 O8 178.3(3) 1_655 .
W9 O19 W4 O30 125.7(11) . .
K1 O19 W4 O30 -20.4(3) 1_655 .
W9 O19 W4 O20 46.2(18) . .
K1 O19 W4 O20 -99.9(10) 1_655 .
W9 O19 W4 O27 46.5(10) . .
K1 O19 W4 O27 -99.7(3) 1_655 .
W9 O19 W4 K10 -104.9(10) . 1_655
K1 O19 W4 K10 108.9(6) 1_655 1_655
W9 O19 W4 K1 146.1(12) . 1_655
W1 O8 W4 O14 128.3(8) . .
W1 O8 W4 O19 26.8(8) . .
W1 O8 W4 O30 -56.6(16) . .
W1 O8 W4 O20 -133.0(8) . .
W1 O8 W4 O27 -58.6(8) . .
W1 O8 W4 K10 -177.5(8) . 1_655
W1 O8 W4 K1 28.6(10) . 1_655
W19 O30 W4 O14 146.9(8) . .
K1 O30 W4 O14 -80.6(4) 1_655 .
W19 O30 W4 O19 -111.5(8) . .
K1 O30 W4 O19 21.0(4) 1_655 .
W19 O30 W4 O8 -28.2(18) . .
K1 O30 W4 O8 104.3(11) 1_655 .
W19 O30 W4 O20 48.4(8) . .
K1 O30 W4 O20 -179.1(4) 1_655 .
W19 O30 W4 O27 -26.2(8) . .
K1 O30 W4 O27 106.3(3) 1_655 .
W19 O30 W4 K10 89.1(8) . 1_655
K1 O30 W4 K10 -138.4(2) 1_655 1_655
W19 O30 W4 K1 -132.5(10) . 1_655
W5 O20 W4 O14 -173.0(5) . .
K10 O20 W4 O14 19.4(4) 1_655 .
W5 O20 W4 O19 5.0(13) . .
K10 O20 W4 O19 -162.6(9) 1_655 .
W5 O20 W4 O8 86.9(5) . .
K10 O20 W4 O8 -80.8(4) 1_655 .
W5 O20 W4 O30 -74.8(5) . .
K10 O20 W4 O30 117.5(4) 1_655 .
W5 O20 W4 O27 4.8(4) . .
K10 O20 W4 O27 -162.9(4) 1_655 .
W5 O20 W4 K10 167.7(7) . 1_655
W5 O20 W4 K1 -75.6(5) . 1_655
K10 O20 W4 K1 116.7(3) 1_655 1_655
P1 O27 W4 O14 160(3) . .
W5 O27 W4 O14 15(3) . .
P1 O27 W4 O19 -37.9(6) . .
W5 O27 W4 O19 176.8(3) . .
P1 O27 W4 O8 51.6(6) . .
W5 O27 W4 O8 -93.8(3) . .
P1 O27 W4 O30 -127.8(6) . .
W5 O27 W4 O30 86.9(3) . .
P1 O27 W4 O20 142.0(6) . .
W5 O27 W4 O20 -3.3(3) . .
P1 O27 W4 K10 128.6(5) . 1_655
W5 O27 W4 K10 -16.8(3) . 1_655
P1 O27 W4 K1 -84.4(6) . 1_655
W5 O27 W4 K1 130.31(19) . 1_655
W2 O9 W5 O15 -129.0(10) . .
W2 O9 W5 O21 -27.1(10) . .
W2 O9 W5 O31 53.5(16) . .
W2 O9 W5 O20 130.0(10) . .
W2 O9 W5 O27 57.0(9) . .
W6 O21 W5 O15 127.3(10) . .
Na1 O21 W5 O15 -77.4(5) 1_655 .
W6 O21 W5 O9 26.6(10) . .
Na1 O21 W5 O9 -178.1(4) 1_655 .
W6 O21 W5 O31 -133.9(10) . .
Na1 O21 W5 O31 21.4(4) 1_655 .
W6 O21 W5 O20 -58.1(15) . .
Na1 O21 W5 O20 97.2(9) 1_655 .
W6 O21 W5 O27 -54.5(10) . .
Na1 O21 W5 O27 100.8(3) 1_655 .
W19 O31 W5 O15 -150.9(7) . .
Na1 O31 W5 O15 80.4(4) 1_655 .
W19 O31 W5 O9 26.6(15) . .
Na1 O31 W5 O9 -102.1(10) 1_655 .
W19 O31 W5 O21 107.5(8) . .
Na1 O31 W5 O21 -21.2(4) 1_655 .
W19 O31 W5 O20 -50.2(7) . .
Na1 O31 W5 O20 -178.9(4) 1_655 .
W19 O31 W5 O27 23.0(7) . .
Na1 O31 W5 O27 -105.6(3) 1_655 .
W4 O20 W5 O15 173.7(5) . .
K10 O20 W5 O15 -21.9(6) 1_655 .
W4 O20 W5 O9 -85.8(5) . .
K10 O20 W5 O9 78.6(5) 1_655 .
W4 O20 W5 O21 -1.0(12) . .
K10 O20 W5 O21 163.4(7) 1_655 .
W4 O20 W5 O31 75.1(5) . .
K10 O20 W5 O31 -120.6(5) 1_655 .
W4 O20 W5 O27 -4.7(4) . .
K10 O20 W5 O27 159.6(5) 1_655 .
P1 O27 W5 O15 -157(3) . .
W4 O27 W5 O15 -11(4) . .
P1 O27 W5 O9 -50.7(6) . .
W4 O27 W5 O9 94.7(3) . .
P1 O27 W5 O21 39.4(6) . .
W4 O27 W5 O21 -175.2(3) . .
P1 O27 W5 O31 128.1(6) . .
W4 O27 W5 O31 -86.5(3) . .
P1 O27 W5 O20 -142.1(7) . .
W4 O27 W5 O20 3.3(3) . .
Na3 O16 W6 O32 -17.9(4) . .
K6 O16 W6 O32 164.6(3) 2_666 .
Na3 O16 W6 O22 75.8(4) . .
K6 O16 W6 O22 -101.7(4) 2_666 .
Na3 O16 W6 O21 -113.6(4) . .
K6 O16 W6 O21 68.9(4) 2_666 .
Na3 O16 W6 O10 161.2(4) . .
K6 O16 W6 O10 -16.3(4) 2_666 .
Na3 O16 W6 O28 101(3) . .
K6 O16 W6 O28 -76(3) 2_666 .
K6 O16 W6 Na3 -177.5(6) 2_666 .
Na3 O16 W6 K7 116.2(3) . .
K6 O16 W6 K7 -61.3(3) 2_666 .
Na3 O16 W6 K6 177.5(6) . 2_666
Pd1 O32 W6 O16 146.0(8) . .
Na1 O32 W6 O16 -82.8(4) 1_655 .
Pd1 O32 W6 O22 45.1(8) . .
Na1 O32 W6 O22 176.3(3) 1_655 .
Pd1 O32 W6 O21 -111.4(8) . .
Na1 O32 W6 O21 19.7(4) 1_655 .
Pd1 O32 W6 O10 -30.7(17) . .
Na1 O32 W6 O10 100.4(12) 1_655 .
Pd1 O32 W6 O28 -27.4(7) . .
Na1 O32 W6 O28 103.7(3) 1_655 .
Pd1 O32 W6 Na3 130.5(9) . .
Na1 O32 W6 Na3 -98.3(3) 1_655 .
Pd1 O32 W6 K7 57.9(9) . .
Na1 O32 W6 K7 -170.96(16) 1_655 .
Pd1 O32 W6 K6 165.0(4) . 2_666
Na1 O32 W6 K6 -63.8(5) 1_655 2_666
W7 O22 W6 O16 -169.1(4) . .
K7 O22 W6 O16 65.4(4) . .
W7 O22 W6 O32 -67.3(4) . .
K7 O22 W6 O32 167.2(3) . .
W7 O22 W6 O21 34.3(11) . .
K7 O22 W6 O21 -91.2(9) . .
W7 O22 W6 O10 96.2(4) . .
K7 O22 W6 O10 -29.2(3) . .
W7 O22 W6 O28 14.3(4) . .
K7 O22 W6 O28 -111.2(3) . .
W7 O22 W6 Na3 -124.1(4) . .
K7 O22 W6 Na3 110.4(3) . .
W7 O22 W6 K7 125.5(5) . .
W7 O22 W6 K6 144.3(3) . 2_666
K7 O22 W6 K6 18.8(3) . 2_666
W5 O21 W6 O16 -121.2(10) . .
Na1 O21 W6 O16 82.8(4) 1_655 .
W5 O21 W6 O32 136.6(10) . .
Na1 O21 W6 O32 -19.4(4) 1_655 .
W5 O21 W6 O22 35.4(16) . .
Na1 O21 W6 O22 -120.6(8) 1_655 .
W5 O21 W6 O10 -26.7(10) . .
Na1 O21 W6 O10 177.4(4) 1_655 .
W5 O21 W6 O28 54.5(10) . .
Na1 O21 W6 O28 -101.4(3) 1_655 .
W5 O21 W6 Na3 -168.7(9) . .
Na1 O21 W6 Na3 35.4(4) 1_655 .
W5 O21 W6 K7 -33.4(12) . .
Na1 O21 W6 K7 170.68(15) 1_655 .
W5 O21 W6 K6 -79.0(10) . 2_666
Na1 O21 W6 K6 125.0(3) 1_655 2_666
W2 O10 W6 O16 133.8(10) . .
K7 O10 W6 O16 -71.9(4) . .
K6 O10 W6 O16 14.8(4) 2_666 .
W2 O10 W6 O32 -49.4(18) . .
K7 O10 W6 O32 104.8(11) . .
K6 O10 W6 O32 -168.4(11) 2_666 .
W2 O10 W6 O22 -126.3(11) . .
K7 O10 W6 O22 28.0(3) . .
K6 O10 W6 O22 114.7(3) 2_666 .
W2 O10 W6 O21 32.6(10) . .
K7 O10 W6 O21 -173.1(4) . .
K6 O10 W6 O21 -86.4(3) 2_666 .
W2 O10 W6 O28 -52.7(10) . .
K7 O10 W6 O28 101.5(3) . .
K6 O10 W6 O28 -171.8(3) 2_666 .
W2 O10 W6 Na3 154.7(8) . .
K7 O10 W6 Na3 -51.0(5) . .
K6 O10 W6 Na3 35.7(5) 2_666 .
W2 O10 W6 K7 -154.3(12) . .
K6 O10 W6 K7 86.7(3) 2_666 .
W2 O10 W6 K6 119.0(11) . 2_666
K7 O10 W6 K6 -86.7(3) . 2_666
P1 O28 W6 O16 108(3) . .
W7 O28 W6 O16 -36(3) . .
P1 O28 W6 O32 -132.3(6) . .
W7 O28 W6 O32 83.9(3) . .
P1 O28 W6 O22 133.7(6) . .
W7 O28 W6 O22 -10.0(3) . .
P1 O28 W6 O21 -38.3(6) . .
W7 O28 W6 O21 178.0(3) . .
P1 O28 W6 O10 46.7(6) . .
W7 O28 W6 O10 -97.0(3) . .
P1 O28 W6 Na3 -158.4(4) . .
W7 O28 W6 Na3 57.9(4) . .
P1 O28 W6 K7 92.7(6) . .
W7 O28 W6 K7 -51.0(2) . .
P1 O28 W6 K6 37.9(7) . 2_666
W7 O28 W6 K6 -105.8(2) . 2_666
Na1 Na3 W6 O16 -75.1(4) 2_666 .
O42 Na3 W6 O16 29.2(4) 2_766 .
W11 Na3 W6 O16 3.3(4) 2_766 .
Na1 Na3 W6 O32 83.9(4) 2_666 .
O42 Na3 W6 O32 -171.8(4) 2_766 .
O16 Na3 W6 O32 159.0(5) . .
W11 Na3 W6 O32 162.3(4) 2_766 .
Na1 Na3 W6 O22 177.7(3) 2_666 .
O42 Na3 W6 O22 -78.0(3) 2_766 .
O16 Na3 W6 O22 -107.2(5) . .
W11 Na3 W6 O22 -103.9(3) 2_766 .
Na1 Na3 W6 O21 7.2(4) 2_666 .
O42 Na3 W6 O21 111.5(3) 2_766 .
O16 Na3 W6 O21 82.3(5) . .
W11 Na3 W6 O21 85.6(3) 2_766 .
Na1 Na3 W6 O10 -104.3(4) 2_666 .
O42 Na3 W6 O10 0.0(5) 2_766 .
O16 Na3 W6 O10 -29.2(6) . .
W11 Na3 W6 O10 -25.9(4) 2_766 .
Na1 Na3 W6 O28 115.1(3) 2_666 .
O42 Na3 W6 O28 -140.6(3) 2_766 .
O16 Na3 W6 O28 -169.8(5) . .
W11 Na3 W6 O28 -166.4(3) 2_766 .
Na1 Na3 W6 K7 -139.93(19) 2_666 .
O42 Na3 W6 K7 -35.6(2) 2_766 .
O16 Na3 W6 K7 -64.8(4) . .
W11 Na3 W6 K7 -61.53(14) 2_766 .
Na1 Na3 W6 K6 -76.9(2) 2_666 2_666
O42 Na3 W6 K6 27.4(2) 2_766 2_666
O16 Na3 W6 K6 -1.8(4) . 2_666
W11 Na3 W6 K6 1.55(14) 2_766 2_666
O6W K7 W6 O16 2.8(4) . .
O5 K7 W6 O16 77.1(4) 2_656 .
O22 K7 W6 O16 -115.0(4) . .
O10 K7 W6 O16 106.5(4) . .
O11 K7 W6 O16 -171.4(3) . .
O5 K7 W6 O16 134.1(3) . .
O2 K7 W6 O16 174.5(5) 2_656 .
W2 K7 W6 O16 106.6(5) 2_656 .
W2 K7 W6 O16 113.2(3) . .
K10 K7 W6 O16 -144.0(3) . .
W3 K7 W6 O16 164.8(3) . .
O6W K7 W6 O32 99.5(4) . .
O5 K7 W6 O32 173.8(4) 2_656 .
O22 K7 W6 O32 -18.2(5) . .
O10 K7 W6 O32 -156.7(5) . .
O11 K7 W6 O32 -74.6(4) . .
O5 K7 W6 O32 -129.2(4) . .
O2 K7 W6 O32 -88.7(5) 2_656 .
W2 K7 W6 O32 -156.7(5) 2_656 .
W2 K7 W6 O32 -150.0(4) . .
K10 K7 W6 O32 -47.2(4) . .
W3 K7 W6 O32 -98.4(4) . .
O6W K7 W6 O22 117.7(4) . .
O5 K7 W6 O22 -167.9(4) 2_656 .
O10 K7 W6 O22 -138.5(5) . .
O11 K7 W6 O22 -56.4(4) . .
O5 K7 W6 O22 -110.9(4) . .
O2 K7 W6 O22 -70.5(5) 2_656 .
W2 K7 W6 O22 -138.4(5) 2_656 .
W2 K7 W6 O22 -131.8(3) . .
K10 K7 W6 O22 -29.0(3) . .
W3 K7 W6 O22 -80.2(3) . .
O6W K7 W6 O21 -94.7(4) . .
O5 K7 W6 O21 -20.4(5) 2_656 .
O22 K7 W6 O21 147.5(5) . .
O10 K7 W6 O21 9.1(5) . .
O11 K7 W6 O21 91.2(4) . .
O5 K7 W6 O21 36.6(4) . .
O2 K7 W6 O21 77.1(5) 2_656 .
W2 K7 W6 O21 9.1(5) 2_656 .
W2 K7 W6 O21 15.7(3) . .
K10 K7 W6 O21 118.6(4) . .
W3 K7 W6 O21 67.3(3) . .
O6W K7 W6 O10 -103.8(4) . .
O5 K7 W6 O10 -29.5(4) 2_656 .
O22 K7 W6 O10 138.5(5) . .
O11 K7 W6 O10 82.1(4) . .
O5 K7 W6 O10 27.5(4) . .
O2 K7 W6 O10 68.0(5) 2_656 .
W2 K7 W6 O10 0.0(5) 2_656 .
W2 K7 W6 O10 6.7(3) . .
K10 K7 W6 O10 109.5(4) . .
W3 K7 W6 O10 58.3(3) . .
O6W K7 W6 O28 -179.2(3) . .
O5 K7 W6 O28 -104.9(3) 2_656 .
O22 K7 W6 O28 63.1(4) . .
O10 K7 W6 O28 -75.4(4) . .
O11 K7 W6 O28 6.7(3) . .
O5 K7 W6 O28 -47.9(3) . .
O2 K7 W6 O28 -7.4(4) 2_656 .
W2 K7 W6 O28 -75.4(4) 2_656 .
W2 K7 W6 O28 -68.7(2) . .
K10 K7 W6 O28 34.1(2) . .
W3 K7 W6 O28 -17.1(2) . .
O6W K7 W6 Na3 44.7(3) . .
O5 K7 W6 Na3 119.0(3) 2_656 .
O22 K7 W6 Na3 -73.1(3) . .
O10 K7 W6 Na3 148.4(3) . .
O11 K7 W6 Na3 -129.5(2) . .
O5 K7 W6 Na3 176.0(2) . .
O2 K7 W6 Na3 -143.5(4) 2_656 .
W2 K7 W6 Na3 148.5(4) 2_656 .
W2 K7 W6 Na3 155.11(10) . .
K10 K7 W6 Na3 -102.05(15) . .
W3 K7 W6 Na3 -153.29(10) . .
O6W K7 W6 K6 -41.9(3) . 2_666
O5 K7 W6 K6 32.4(3) 2_656 2_666
O22 K7 W6 K6 -159.6(3) . 2_666
O10 K7 W6 K6 61.9(3) . 2_666
O11 K7 W6 K6 143.97(19) . 2_666
O5 K7 W6 K6 89.4(2) . 2_666
O2 K7 W6 K6 129.9(4) 2_656 2_666
W2 K7 W6 K6 61.9(4) 2_656 2_666
W2 K7 W6 K6 68.57(7) . 2_666
K10 K7 W6 K6 171.41(15) . 2_666
W3 K7 W6 K6 120.16(9) . 2_666
K10 O17 W7 O33 -174.7(4) . .
K10 O17 W7 O23 -76.0(4) . .
K10 O17 W7 O22 90.6(4) . .
K10 O17 W7 O11 7.5(4) . .
K10 O17 W7 O28 57(3) . .
K10 O17 W7 K7 51.9(3) . .
Pd1 O33 W7 O17 -142.7(7) . .
Pd1 O33 W7 O23 114.5(7) . .
Pd1 O33 W7 O22 -42.0(8) . .
Pd1 O33 W7 O11 29.7(17) . .
Pd1 O33 W7 O28 30.5(7) . .
Pd1 O33 W7 K10 -149.4(5) . .
Pd1 O33 W7 K7 -52.6(9) . .
W8 O23 W7 O17 132.7(15) . .
W8 O23 W7 O33 -122.9(16) . .
W8 O23 W7 O22 -14(2) . .
W8 O23 W7 O11 40.3(15) . .
W8 O23 W7 O28 -41.0(15) . .
W8 O23 W7 K10 90.1(15) . .
W8 O23 W7 K7 45.2(17) . .
W6 O22 W7 O17 170.5(4) . .
K7 O22 W7 O17 -65.3(4) . .
W6 O22 W7 O33 67.1(5) . .
K7 O22 W7 O33 -168.8(4) . .
W6 O22 W7 O23 -42.3(10) . .
K7 O22 W7 O23 81.9(9) . .
W6 O22 W7 O11 -96.9(4) . .
K7 O22 W7 O11 27.2(3) . .
W6 O22 W7 O28 -14.3(4) . .
K7 O22 W7 O28 109.9(3) . .
W6 O22 W7 K10 -144.7(4) . .
K7 O22 W7 K10 -20.6(3) . .
W6 O22 W7 K7 -124.2(5) . .
W3 O11 W7 O17 -125.9(9) . .
K7 O11 W7 O17 74.0(4) . .
K10 O11 W7 O17 -6.8(4) . .
W3 O11 W7 O33 61.6(16) . .
K7 O11 W7 O33 -98.6(11) . .
K10 O11 W7 O33 -179(30) . .
W3 O11 W7 O23 -25.1(8) . .
K7 O11 W7 O23 174.7(4) . .
K10 O11 W7 O23 93.9(3) . .
W3 O11 W7 O22 134.6(9) . .
K7 O11 W7 O22 -25.6(3) . .
K10 O11 W7 O22 -106.4(3) . .
W3 O11 W7 O28 60.7(8) . .
K7 O11 W7 O28 -99.4(3) . .
K10 O11 W7 O28 179.8(3) . .
W3 O11 W7 K10 -119.1(9) . .
K7 O11 W7 K10 80.8(3) . .
W3 O11 W7 K7 160.2(10) . .
K10 O11 W7 K7 -80.8(3) . .
P1 O28 W7 O17 -100(2) . .
W6 O28 W7 O17 44(2) . .
P1 O28 W7 O33 130.8(6) . .
W6 O28 W7 O33 -84.8(3) . .
P1 O28 W7 O23 34.2(6) . .
W6 O28 W7 O23 178.5(3) . .
P1 O28 W7 O22 -134.4(6) . .
W6 O28 W7 O22 10.0(3) . .
P1 O28 W7 O11 -49.4(6) . .
W6 O28 W7 O11 94.9(3) . .
P1 O28 W7 K10 -49.2(7) . .
W6 O28 W7 K10 95.1(3) . .
P1 O28 W7 K7 -94.7(6) . .
W6 O28 W7 K7 49.7(2) . .
O7W K10 W7 O17 39.0(9) . .
O20 K10 W7 O17 -15.9(5) 1_455 .
O2 K10 W7 O17 134.3(5) 2_656 .
O9W K10 W7 O17 -120.1(6) 1_545 .
O3 K10 W7 O17 -171.5(5) . .
O11 K10 W7 O17 170.2(5) . .
O14 K10 W7 O17 -70.2(5) 1_455 .
W3 K10 W7 O17 -173.7(5) . .
K7 K10 W7 O17 113.0(5) . .
W4 K10 W7 O17 -44.9(4) 1_455 .
O7W K10 W7 O33 48.5(11) . .
O20 K10 W7 O33 -6.4(6) 1_455 .
O2 K10 W7 O33 143.8(5) 2_656 .
O9W K10 W7 O33 -110.6(6) 1_545 .
O17 K10 W7 O33 9.4(7) . .
O3 K10 W7 O33 -162.1(5) . .
O11 K10 W7 O33 179.7(6) . .
O14 K10 W7 O33 -60.8(5) 1_455 .
W3 K10 W7 O33 -164.3(5) . .
K7 K10 W7 O33 122.4(5) . .
W4 K10 W7 O33 -35.4(5) 1_455 .
O7W K10 W7 O23 146.8(9) . .
O20 K10 W7 O23 91.9(3) 1_455 .
O2 K10 W7 O23 -117.9(4) 2_656 .
O9W K10 W7 O23 -12.3(5) 1_545 .
O17 K10 W7 O23 107.8(5) . .
O3 K10 W7 O23 -63.7(3) . .
O11 K10 W7 O23 -82.0(4) . .
O14 K10 W7 O23 37.5(3) 1_455 .
W3 K10 W7 O23 -66.0(3) . .
K7 K10 W7 O23 -139.3(3) . .
W4 K10 W7 O23 62.9(3) 1_455 .
O7W K10 W7 O22 -57.5(9) . .
O20 K10 W7 O22 -112.4(3) 1_455 .
O2 K10 W7 O22 37.8(3) 2_656 .
O9W K10 W7 O22 143.4(5) 1_545 .
O17 K10 W7 O22 -96.6(5) . .
O3 K10 W7 O22 91.9(3) . .
O11 K10 W7 O22 73.7(4) . .
O14 K10 W7 O22 -166.8(3) 1_455 .
W3 K10 W7 O22 89.7(2) . .
K7 K10 W7 O22 16.4(2) . .
W4 K10 W7 O22 -141.4(2) 1_455 .
O7W K10 W7 O11 -131.2(10) . .
O20 K10 W7 O11 173.9(4) 1_455 .
O2 K10 W7 O11 -35.9(4) 2_656 .
O9W K10 W7 O11 69.7(5) 1_545 .
O17 K10 W7 O11 -170.2(5) . .
O3 K10 W7 O11 18.3(3) . .
O14 K10 W7 O11 119.5(4) 1_455 .
W3 K10 W7 O11 16.0(3) . .
K7 K10 W7 O11 -57.3(3) . .
W4 K10 W7 O11 144.9(3) 1_455 .
O7W K10 W7 O28 -131.5(9) . .
O20 K10 W7 O28 173.6(3) 1_455 .
O2 K10 W7 O28 -36.2(4) 2_656 .
O9W K10 W7 O28 69.4(5) 1_545 .
O17 K10 W7 O28 -170.5(5) . .
O3 K10 W7 O28 18.0(4) . .
O11 K10 W7 O28 -0.3(4) . .
O14 K10 W7 O28 119.3(3) 1_455 .
W3 K10 W7 O28 15.8(3) . .
K7 K10 W7 O28 -57.5(3) . .
W4 K10 W7 O28 144.6(3) 1_455 .
O7W K10 W7 K7 -73.9(9) . .
O20 K10 W7 K7 -128.8(3) 1_455 .
O2 K10 W7 K7 21.4(2) 2_656 .
O9W K10 W7 K7 127.0(5) 1_545 .
O17 K10 W7 K7 -113.0(5) . .
O3 K10 W7 K7 75.5(2) . .
O11 K10 W7 K7 57.3(3) . .
O14 K10 W7 K7 176.8(2) 1_455 .
W3 K10 W7 K7 73.31(8) . .
W4 K10 W7 K7 -157.81(17) 1_455 .
O6W K7 W7 O17 101.9(4) . .
O5 K7 W7 O17 -101.8(5) 2_656 .
O22 K7 W7 O17 115.1(4) . .
O10 K7 W7 O17 173.2(4) . .
O11 K7 W7 O17 -103.9(4) . .
O5 K7 W7 O17 -131.0(4) . .
O2 K7 W7 O17 -59.0(4) 2_656 .
W2 K7 W7 O17 -59.5(3) 2_656 .
W2 K7 W7 O17 -160.8(3) . .
K10 K7 W7 O17 -40.5(3) . .
W6 K7 W7 O17 142.3(3) . .
W3 K7 W7 O17 -110.0(3) . .
O6W K7 W7 O33 2.5(5) . .
O5 K7 W7 O33 158.8(6) 2_656 .
O22 K7 W7 O33 15.7(5) . .
O10 K7 W7 O33 73.7(4) . .
O11 K7 W7 O33 156.6(5) . .
O5 K7 W7 O33 129.6(4) . .
O2 K7 W7 O33 -158.4(4) 2_656 .
W2 K7 W7 O33 -158.9(4) 2_656 .
W2 K7 W7 O33 99.8(4) . .
K10 K7 W7 O33 -140.0(4) . .
W6 K7 W7 O33 42.9(4) . .
W3 K7 W7 O33 150.6(4) . .
O6W K7 W7 O23 -160.9(4) . .
O5 K7 W7 O23 -4.6(6) 2_656 .
O22 K7 W7 O23 -147.7(5) . .
O10 K7 W7 O23 -89.6(4) . .
O11 K7 W7 O23 -6.7(5) . .
O5 K7 W7 O23 -33.8(4) . .
O2 K7 W7 O23 38.3(4) 2_656 .
W2 K7 W7 O23 37.7(4) 2_656 .
W2 K7 W7 O23 -63.6(3) . .
K10 K7 W7 O23 56.7(4) . .
W6 K7 W7 O23 -120.5(3) . .
W3 K7 W7 O23 -12.8(3) . .
O6W K7 W7 O22 -13.2(4) . .
O5 K7 W7 O22 143.1(6) 2_656 .
O10 K7 W7 O22 58.0(4) . .
O11 K7 W7 O22 140.9(5) . .
O5 K7 W7 O22 113.9(4) . .
O2 K7 W7 O22 -174.1(4) 2_656 .
W2 K7 W7 O22 -174.6(4) 2_656 .
W2 K7 W7 O22 84.1(3) . .
K10 K7 W7 O22 -155.7(3) . .
W6 K7 W7 O22 27.1(3) . .
W3 K7 W7 O22 134.9(3) . .
O6W K7 W7 O11 -154.2(4) . .
O5 K7 W7 O11 2.2(5) 2_656 .
O22 K7 W7 O11 -140.9(5) . .
O10 K7 W7 O11 -82.9(4) . .
O5 K7 W7 O11 -27.1(4) . .
O2 K7 W7 O11 45.0(4) 2_656 .
W2 K7 W7 O11 44.5(3) 2_656 .
W2 K7 W7 O11 -56.9(3) . .
K10 K7 W7 O11 63.4(3) . .
W6 K7 W7 O11 -113.8(3) . .
W3 K7 W7 O11 -6.0(3) . .
O6W K7 W7 O28 -77.3(4) . .
O5 K7 W7 O28 79.0(5) 2_656 .
O22 K7 W7 O28 -64.1(4) . .
O10 K7 W7 O28 -6.0(3) . .
O11 K7 W7 O28 76.9(4) . .
O5 K7 W7 O28 49.8(3) . .
O2 K7 W7 O28 121.9(3) 2_656 .
W2 K7 W7 O28 121.3(2) 2_656 .
W2 K7 W7 O28 20.0(2) . .
K10 K7 W7 O28 140.3(2) . .
W6 K7 W7 O28 -36.93(19) . .
W3 K7 W7 O28 70.9(2) . .
O6W K7 W7 K10 142.4(3) . .
O5 K7 W7 K10 -61.2(5) 2_656 .
O22 K7 W7 K10 155.7(3) . .
O10 K7 W7 K10 -146.3(2) . .
O11 K7 W7 K10 -63.4(3) . .
O5 K7 W7 K10 -90.5(2) . .
O2 K7 W7 K10 -18.4(2) 2_656 .
W2 K7 W7 K10 -18.94(14) 2_656 .
W2 K7 W7 K10 -120.26(12) . .
W6 K7 W7 K10 -177.19(11) . .
W3 K7 W7 K10 -69.41(10) . .
W19B O34 W8 O18 152.6(7) . .
K9 O34 W8 O18 -166.4(5) . .
K8 O34 W8 O18 81.8(6) . .
K2 O34 W8 O18 -36.3(6) . .
W19B O34 W8 O23 -103.2(7) . .
K9 O34 W8 O23 -62.2(5) . .
K8 O34 W8 O23 -174.0(6) . .
K2 O34 W8 O23 67.9(5) . .
W19B O34 W8 O24 50.1(7) . .
K9 O34 W8 O24 91.1(5) . .
K8 O34 W8 O24 -20.7(6) . .
K2 O34 W8 O24 -138.8(5) . .
W19B O34 W8 O12 -28.8(18) . .
K9 O34 W8 O12 12.1(16) . .
K8 O34 W8 O12 -99.7(13) . .
K2 O34 W8 O12 142.3(11) . .
W19B O34 W8 O26 -22.1(7) . .
K9 O34 W8 O26 18.9(4) . .
K8 O34 W8 O26 -92.9(6) . .
K2 O34 W8 O26 149.0(5) . .
W19B O34 W8 K9 -41.0(5) . .
K8 O34 W8 K9 -111.8(8) . .
K2 O34 W8 K9 130.1(7) . .
W19B O34 W8 K5 61.5(9) . 1_545
K9 O34 W8 K5 102.5(5) . 1_545
K8 O34 W8 K5 -9.3(9) . 1_545
K2 O34 W8 K5 -127.4(4) . 1_545
W7 O23 W8 O18 -131.6(15) . .
W7 O23 W8 O34 125.4(16) . .
W7 O23 W8 O24 16(2) . .
W7 O23 W8 O12 -38.8(15) . .
W7 O23 W8 O26 40.9(15) . .
W7 O23 W8 K9 92.0(16) . .
W7 O23 W8 K5 -41.5(17) . 1_545
W9 O24 W8 O18 -171.1(5) . .
K5 O24 W8 O18 65.3(5) 1_545 .
W9 O24 W8 O34 -68.0(6) . .
K5 O24 W8 O34 168.4(4) 1_545 .
W9 O24 W8 O23 41.5(11) . .
K5 O24 W8 O23 -82.1(8) 1_545 .
W9 O24 W8 O12 95.9(5) . .
K5 O24 W8 O12 -27.8(4) 1_545 .
W9 O24 W8 O26 15.2(4) . .
K5 O24 W8 O26 -108.5(4) 1_545 .
W9 O24 W8 K9 -30.6(5) . .
K5 O24 W8 K9 -154.2(3) 1_545 .
W9 O24 W8 K5 123.6(7) . 1_545
W3 O12 W8 O18 123.5(9) . .
K5 O12 W8 O18 -74.6(4) 1_545 .
W3 O12 W8 O34 -55.1(18) . .
K5 O12 W8 O34 106.9(13) 1_545 .
W3 O12 W8 O23 21.1(9) . .
K5 O12 W8 O23 -177.0(4) 1_545 .
W3 O12 W8 O24 -136.0(9) . .
K5 O12 W8 O24 25.9(3) 1_545 .
W3 O12 W8 O26 -61.9(9) . .
K5 O12 W8 O26 100.0(3) 1_545 .
W3 O12 W8 K9 -45.9(10) . .
K5 O12 W8 K9 116.0(2) 1_545 .
W3 O12 W8 K5 -161.9(11) . 1_545
P1 O26 W8 O18 87(2) . .
W9 O26 W8 O18 -57(2) . .
K9 O26 W8 O18 -158(2) . .
P1 O26 W8 O34 -130.3(6) . .
W9 O26 W8 O34 86.5(4) . .
K9 O26 W8 O34 -14.7(3) . .
P1 O26 W8 O23 -35.4(6) . .
W9 O26 W8 O23 -178.5(3) . .
K9 O26 W8 O23 80.3(3) . .
P1 O26 W8 O24 132.3(7) . .
W9 O26 W8 O24 -10.8(3) . .
K9 O26 W8 O24 -112.0(3) . .
P1 O26 W8 O12 47.8(6) . .
W9 O26 W8 O12 -95.4(3) . .
K9 O26 W8 O12 163.4(3) . .
P1 O26 W8 K9 -115.6(6) . .
W9 O26 W8 K9 101.2(3) . .
P1 O26 W8 K5 92.7(6) . 1_545
W9 O26 W8 K5 -50.5(2) . 1_545
K9 O26 W8 K5 -151.70(18) . 1_545
O70 K9 W8 O18 -108.3(8) . .
O39 K9 W8 O18 9.6(5) . .
O34 K9 W8 O18 19.9(7) . .
O69 K9 W8 O18 -171.9(5) . .
O29 K9 W8 O18 106.9(5) . .
O26 K9 W8 O18 175.2(5) . .
O55 K9 W8 O18 17.4(7) . .
O40 K9 W8 O18 73.5(5) . .
K8 K9 W8 O18 53.4(5) . .
P1 K9 W8 O18 -164.7(4) . .
P2 K9 W8 O18 -47.4(8) . .
W14 K9 W8 O18 3.5(5) . .
O70 K9 W8 O34 -128.3(9) . .
O39 K9 W8 O34 -10.4(5) . .
O69 K9 W8 O34 168.2(6) . .
O29 K9 W8 O34 87.0(5) . .
O26 K9 W8 O34 155.3(6) . .
O55 K9 W8 O34 -2.5(7) . .
O40 K9 W8 O34 53.6(5) . .
K8 K9 W8 O34 33.5(5) . .
P1 K9 W8 O34 175.4(5) . .
P2 K9 W8 O34 -67.3(8) . .
W14 K9 W8 O34 -16.4(5) . .
O70 K9 W8 O23 -13.1(8) . .
O39 K9 W8 O23 104.8(3) . .
O34 K9 W8 O23 115.1(6) . .
O69 K9 W8 O23 -76.7(4) . .
O29 K9 W8 O23 -157.8(3) . .
O26 K9 W8 O23 -89.6(4) . .
O55 K9 W8 O23 112.6(6) . .
O40 K9 W8 O23 168.7(3) . .
K8 K9 W8 O23 148.6(3) . .
P1 K9 W8 O23 -69.4(3) . .
P2 K9 W8 O23 47.9(7) . .
W14 K9 W8 O23 98.7(3) . .
O70 K9 W8 O24 139.2(8) . .
O39 K9 W8 O24 -102.9(3) . .
O34 K9 W8 O24 -92.5(6) . .
O69 K9 W8 O24 75.7(4) . .
O29 K9 W8 O24 -5.5(3) . .
O26 K9 W8 O24 62.8(4) . .
O55 K9 W8 O24 -95.0(6) . .
O40 K9 W8 O24 -38.9(3) . .
K8 K9 W8 O24 -59.0(3) . .
P1 K9 W8 O24 82.9(3) . .
P2 K9 W8 O24 -159.8(7) . .
W14 K9 W8 O24 -108.9(3) . .
O70 K9 W8 O12 56.0(8) . .
O39 K9 W8 O12 173.9(3) . .
O34 K9 W8 O12 -175.8(6) . .
O69 K9 W8 O12 -7.6(4) . .
O29 K9 W8 O12 -88.8(4) . .
O26 K9 W8 O12 -20.5(4) . .
O55 K9 W8 O12 -178.3(5) . .
O40 K9 W8 O12 -122.2(4) . .
K8 K9 W8 O12 -142.3(3) . .
P1 K9 W8 O12 -0.4(3) . .
P2 K9 W8 O12 116.9(7) . .
W14 K9 W8 O12 167.8(3) . .
O70 K9 W8 O26 76.5(8) . .
O39 K9 W8 O26 -165.6(3) . .
O34 K9 W8 O26 -155.3(6) . .
O69 K9 W8 O26 12.9(3) . .
O29 K9 W8 O26 -68.2(3) . .
O55 K9 W8 O26 -157.8(6) . .
O40 K9 W8 O26 -101.7(3) . .
K8 K9 W8 O26 -121.8(3) . .
P1 K9 W8 O26 20.2(2) . .
P2 K9 W8 O26 137.5(7) . .
W14 K9 W8 O26 -171.7(3) . .
O70 K9 W8 K5 116.1(7) . 1_545
O39 K9 W8 K5 -126.0(2) . 1_545
O34 K9 W8 K5 -115.7(5) . 1_545
O69 K9 W8 K5 52.5(3) . 1_545
O29 K9 W8 K5 -28.6(2) . 1_545
O26 K9 W8 K5 39.6(3) . 1_545
O55 K9 W8 K5 -118.1(5) . 1_545
O40 K9 W8 K5 -62.1(2) . 1_545
K8 K9 W8 K5 -82.14(12) . 1_545
P1 K9 W8 K5 59.77(13) . 1_545
P2 K9 W8 K5 177.1(6) . 1_545
W14 K9 W8 K5 -132.09(12) . 1_545
W19B O29 W9 O13 -147.2(9) . .
K8 O29 W9 O13 -73.9(6) . .
K1 O29 W9 O13 81.9(5) 1_655 .
K9 O29 W9 O13 -176.4(5) . .
W19B O29 W9 O19 110.9(9) . .
K8 O29 W9 O19 -175.8(5) . .
K1 O29 W9 O19 -20.0(4) 1_655 .
K9 O29 W9 O19 81.7(5) . .
W19B O29 W9 O24 -47.3(9) . .
K8 O29 W9 O24 26.0(6) . .
K1 O29 W9 O24 -178.2(4) 1_655 .
K9 O29 W9 O24 -76.5(5) . .
W19B O29 W9 O7 43.8(19) . .
K8 O29 W9 O7 117.0(12) . .
K1 O29 W9 O7 -87.2(13) 1_655 .
K9 O29 W9 O7 14.6(16) . .
W19B O29 W9 O26 26.8(8) . .
K8 O29 W9 O26 100.1(5) . .
K1 O29 W9 O26 -104.1(4) 1_655 .
K9 O29 W9 O26 -2.4(4) . .
W19B O29 W9 K1 131.0(11) . 1_655
K8 O29 W9 K1 -155.8(8) . 1_655
K9 O29 W9 K1 101.8(6) . 1_655
W19B O29 W9 K5 -61.4(11) . 1_545
K8 O29 W9 K5 11.9(8) . 1_545
K1 O29 W9 K5 167.67(14) 1_655 1_545
K9 O29 W9 K5 -90.6(5) . 1_545
W19B O29 W9 K9 29.2(6) . .
K8 O29 W9 K9 102.4(7) . .
K1 O29 W9 K9 -101.8(6) 1_655 .
W4 O19 W9 O13 127.9(11) . .
K1 O19 W9 O13 -85.1(4) 1_655 .
W4 O19 W9 O29 -129.3(11) . .
K1 O19 W9 O29 17.7(4) 1_655 .
W4 O19 W9 O24 -18.7(18) . .
K1 O19 W9 O24 128.4(8) 1_655 .
W4 O19 W9 O7 35.1(10) . .
K1 O19 W9 O7 -177.8(3) 1_655 .
W4 O19 W9 O26 -46.2(10) . .
K1 O19 W9 O26 100.8(3) 1_655 .
W4 O19 W9 K1 -147.1(12) . 1_655
W4 O19 W9 K5 44.6(12) . 1_545
K1 O19 W9 K5 -168.34(10) 1_655 1_545
W4 O19 W9 K9 -91.2(10) . .
K1 O19 W9 K9 55.9(2) 1_655 .
W8 O24 W9 O13 169.0(6) . .
K5 O24 W9 O13 -64.4(4) 1_545 .
W8 O24 W9 O29 65.7(6) . .
K5 O24 W9 O29 -167.7(4) 1_545 .
W8 O24 W9 O19 -44.2(12) . .
K5 O24 W9 O19 82.4(9) 1_545 .
W8 O24 W9 O7 -97.5(5) . .
K5 O24 W9 O7 29.2(3) 1_545 .
W8 O24 W9 O26 -15.7(5) . .
K5 O24 W9 O26 110.9(3) 1_545 .
W8 O24 W9 K1 63.8(7) . 1_655
K5 O24 W9 K1 -169.57(13) 1_545 1_655
W8 O24 W9 K5 -126.6(7) . 1_545
W8 O24 W9 K9 28.3(5) . .
K5 O24 W9 K9 154.9(3) 1_545 .
W1 O7 W9 O13 -133.7(11) . .
K5 O7 W9 O13 68.8(4) 1_545 .
W1 O7 W9 O29 36(2) . .
K5 O7 W9 O29 -122.0(13) 1_545 .
W1 O7 W9 O19 -33.0(10) . .
K5 O7 W9 O19 169.4(4) 1_545 .
W1 O7 W9 O24 128.3(11) . .
K5 O7 W9 O24 -29.2(3) 1_545 .
W1 O7 W9 O26 52.6(10) . .
K5 O7 W9 O26 -104.9(3) 1_545 .
W1 O7 W9 K1 -35.3(12) . 1_655
K5 O7 W9 K1 167.13(11) 1_545 1_655
W1 O7 W9 K5 157.5(12) . 1_545
W1 O7 W9 K9 46.6(12) . .
K5 O7 W9 K9 -110.9(2) 1_545 .
P1 O26 W9 O13 -97(3) . .
W8 O26 W9 O13 46(3) . .
K9 O26 W9 O13 135(3) . .
P1 O26 W9 O29 130.2(6) . .
W8 O26 W9 O29 -87.6(4) . .
K9 O26 W9 O29 2.1(4) . .
P1 O26 W9 O19 37.4(6) . .
W8 O26 W9 O19 179.7(3) . .
K9 O26 W9 O19 -90.7(3) . .
P1 O26 W9 O24 -131.7(6) . .
W8 O26 W9 O24 10.6(3) . .
K9 O26 W9 O24 100.2(4) . .
P1 O26 W9 O7 -45.0(6) . .
W8 O26 W9 O7 97.3(3) . .
K9 O26 W9 O7 -173.0(3) . .
P1 O26 W9 K1 87.7(6) . 1_655
W8 O26 W9 K1 -130.06(18) . 1_655
K9 O26 W9 K1 -40.4(2) . 1_655
P1 O26 W9 K5 -89.2(6) . 1_545
W8 O26 W9 K5 53.1(2) . 1_545
K9 O26 W9 K5 142.7(2) . 1_545
P1 O26 W9 K9 128.1(7) . .
W8 O26 W9 K9 -89.7(3) . .
O70 K9 W9 O13 163.9(10) . .
O39 K9 W9 O13 -40.6(6) . .
O34 K9 W9 O13 -88.6(6) . .
O69 K9 W9 O13 112.8(6) . .
O29 K9 W9 O13 5.6(7) . .
O26 K9 W9 O13 -171.1(6) . .
O55 K9 W9 O13 32.4(6) . .
O40 K9 W9 O13 15.2(6) . .
K8 K9 W9 O13 -32.2(6) . .
P1 K9 W9 O13 171.0(5) . .
P2 K9 W9 O13 64.2(6) . .
W14 K9 W9 O13 -23.0(6) . .
O70 K9 W9 O29 158.3(10) . .
O39 K9 W9 O29 -46.2(5) . .
O34 K9 W9 O29 -94.2(5) . .
O69 K9 W9 O29 107.3(5) . .
O26 K9 W9 O29 -176.7(6) . .
O55 K9 W9 O29 26.8(5) . .
O40 K9 W9 O29 9.7(5) . .
K8 K9 W9 O29 -37.8(5) . .
P1 K9 W9 O29 165.4(5) . .
P2 K9 W9 O29 58.6(5) . .
W14 K9 W9 O29 -28.5(5) . .
O70 K9 W9 O19 60.5(9) . .
O39 K9 W9 O19 -144.0(4) . .
O34 K9 W9 O19 168.0(3) . .
O69 K9 W9 O19 9.5(3) . .
O29 K9 W9 O19 -97.8(6) . .
O26 K9 W9 O19 85.6(4) . .
O55 K9 W9 O19 -71.0(4) . .
O40 K9 W9 O19 -88.1(3) . .
K8 K9 W9 O19 -135.6(3) . .
P1 K9 W9 O19 67.6(3) . .
P2 K9 W9 O19 -39.2(3) . .
W14 K9 W9 O19 -126.3(3) . .
O70 K9 W9 O24 -97.3(9) . .
O39 K9 W9 O24 58.2(4) . .
O34 K9 W9 O24 10.2(3) . .
O69 K9 W9 O24 -148.4(3) . .
O29 K9 W9 O24 104.4(6) . .
O26 K9 W9 O24 -72.3(4) . .
O55 K9 W9 O24 131.2(4) . .
O40 K9 W9 O24 114.0(3) . .
K8 K9 W9 O24 66.6(3) . .
P1 K9 W9 O24 -90.2(3) . .
P2 K9 W9 O24 163.0(3) . .
W14 K9 W9 O24 75.8(3) . .
O70 K9 W9 O7 -16.6(9) . .
O39 K9 W9 O7 138.9(4) . .
O34 K9 W9 O7 90.9(4) . .
O69 K9 W9 O7 -67.7(4) . .
O29 K9 W9 O7 -174.9(6) . .
O26 K9 W9 O7 8.4(4) . .
O55 K9 W9 O7 -148.1(4) . .
O40 K9 W9 O7 -165.3(3) . .
K8 K9 W9 O7 147.3(3) . .
P1 K9 W9 O7 -9.5(3) . .
P2 K9 W9 O7 -116.3(3) . .
W14 K9 W9 O7 156.5(3) . .
O70 K9 W9 O26 -25.0(9) . .
O39 K9 W9 O26 130.4(4) . .
O34 K9 W9 O26 82.4(4) . .
O69 K9 W9 O26 -76.1(4) . .
O29 K9 W9 O26 176.7(6) . .
O55 K9 W9 O26 -156.6(4) . .
O40 K9 W9 O26 -173.7(4) . .
K8 K9 W9 O26 138.8(3) . .
P1 K9 W9 O26 -18.0(3) . .
P2 K9 W9 O26 -124.7(4) . .
W14 K9 W9 O26 148.1(3) . .
O70 K9 W9 K1 107.8(9) . 1_655
O39 K9 W9 K1 -96.8(3) . 1_655
O34 K9 W9 K1 -144.8(2) . 1_655
O69 K9 W9 K1 56.7(2) . 1_655
O29 K9 W9 K1 -50.5(5) . 1_655
O26 K9 W9 K1 132.8(3) . 1_655
O55 K9 W9 K1 -23.8(2) . 1_655
O40 K9 W9 K1 -40.88(19) . 1_655
K8 K9 W9 K1 -88.37(10) . 1_655
P1 K9 W9 K1 114.84(9) . 1_655
P2 K9 W9 K1 8.07(16) . 1_655
W14 K9 W9 K1 -79.08(15) . 1_655
O70 K9 W9 K5 -74.6(9) . 1_545
O39 K9 W9 K5 80.8(3) . 1_545
O34 K9 W9 K5 32.8(3) . 1_545
O69 K9 W9 K5 -125.7(2) . 1_545
O29 K9 W9 K5 127.0(5) . 1_545
O26 K9 W9 K5 -49.6(3) . 1_545
O55 K9 W9 K5 153.8(3) . 1_545
O40 K9 W9 K5 136.7(2) . 1_545
K8 K9 W9 K5 89.21(12) . 1_545
P1 K9 W9 K5 -67.58(11) . 1_545
P2 K9 W9 K5 -174.34(16) . 1_545
W14 K9 W9 K5 98.50(17) . 1_545
K2 O41 W10 O52 85.0(7) 1_655 .
K3 O41 W10 O52 -75.7(4) 1_655 .
K2 O41 W10 O35 -8.7(7) 1_655 .
K3 O41 W10 O35 -169.3(4) 1_655 .
K2 O41 W10 O62 174.7(7) 1_655 .
K3 O41 W10 O62 14.1(4) 1_655 .
K2 O41 W10 O47 -97.1(7) 1_655 .
K3 O41 W10 O47 102.3(4) 1_655 .
K2 O41 W10 O53 -94(4) 1_655 .
K3 O41 W10 O53 105(3) 1_655 .
K2 O41 W10 K3 160.6(10) 1_655 1_655
K2 O41 W10 K1 35.9(7) 1_655 1_655
K3 O41 W10 K1 -124.8(3) 1_655 1_655
W15 O52 W10 O41 133.3(12) . .
K1 O52 W10 O41 -78.9(4) 1_655 .
W15 O52 W10 O35 -127.0(12) . .
K1 O52 W10 O35 20.8(3) 1_655 .
W15 O52 W10 O62 34.8(12) . .
K1 O52 W10 O62 -177.4(3) 1_655 .
W15 O52 W10 O47 -41(2) . .
K1 O52 W10 O47 106.6(10) 1_655 .
W15 O52 W10 O53 -46.8(12) . .
K1 O52 W10 O53 101.1(3) 1_655 .
W15 O52 W10 K3 92.4(12) . 1_655
K1 O52 W10 K3 -119.8(2) 1_655 1_655
W15 O52 W10 K1 -147.8(14) . 1_655
W19 O35 W10 O41 -149.4(7) . .
K1 O35 W10 O41 79.1(4) 1_655 .
W19 O35 W10 O52 109.1(8) . .
K1 O35 W10 O52 -22.5(3) 1_655 .
W19 O35 W10 O62 19.8(17) . .
K1 O35 W10 O62 -111.8(10) 1_655 .
W19 O35 W10 O47 -49.6(7) . .
K1 O35 W10 O47 178.8(4) 1_655 .
W19 O35 W10 O53 24.5(7) . .
K1 O35 W10 O53 -107.1(3) 1_655 .
W19 O35 W10 K3 -160.7(4) . 1_655
K1 O35 W10 K3 67.7(5) 1_655 1_655
W19 O35 W10 K1 131.6(9) . 1_655
W18 O62 W10 O41 -128.3(8) . .
K3 O62 W10 O41 -11.2(4) 1_655 .
W18 O62 W10 O52 -27.4(8) . .
K3 O62 W10 O52 89.7(3) 1_655 .
W18 O62 W10 O35 62.6(15) . .
K3 O62 W10 O35 179.6(10) 1_655 .
W18 O62 W10 O47 132.0(8) . .
K3 O62 W10 O47 -110.9(3) 1_655 .
W18 O62 W10 O53 57.8(8) . .
K3 O62 W10 O53 174.9(3) 1_655 .
W18 O62 W10 K3 -117.1(9) . 1_655
W18 O62 W10 K1 -30.4(10) . 1_655
K3 O62 W10 K1 86.7(3) 1_655 1_655
W11 O47 W10 O41 175.1(5) . .
W11 O47 W10 O52 -10.4(14) . .
W11 O47 W10 O35 76.4(5) . .
W11 O47 W10 O62 -86.6(5) . .
W11 O47 W10 O53 -4.6(4) . .
W11 O47 W10 K3 -141.6(4) . 1_655
W11 O47 W10 K1 77.6(6) . 1_655
P2 O53 W10 O41 -146(3) . .
W11 O53 W10 O41 0(4) . .
P2 O53 W10 O52 34.4(6) . .
W11 O53 W10 O52 -179.0(3) . .
P2 O53 W10 O35 127.1(6) . .
W11 O53 W10 O35 -86.3(3) . .
P2 O53 W10 O62 -54.4(6) . .
W11 O53 W10 O62 92.2(3) . .
P2 O53 W10 O47 -143.5(7) . .
W11 O53 W10 O47 3.1(3) . .
P2 O53 W10 K3 -47.9(7) . 1_655
W11 O53 W10 K3 98.7(3) . 1_655
P2 O53 W10 K1 83.8(6) . 1_655
W11 O53 W10 K1 -129.64(19) . 1_655
Na3 O42 W11 O57 -143.0(3) 2_766 .
Na3 O42 W11 O48 -51.2(4) 2_766 .
Na3 O42 W11 O47 124.8(4) 2_766 .
Na3 O42 W11 O36 36.6(4) 2_766 .
Na3 O42 W11 O53 120(3) 2_766 .
W16 O57 W11 O42 128.4(9) . .
W16 O57 W11 O48 25.3(9) . .
W16 O57 W11 O47 -130.5(9) . .
W16 O57 W11 O36 -50.4(16) . .
W16 O57 W11 O53 -57.7(9) . .
W16 O57 W11 Na3 87.3(9) . 2_766
W12 O48 W11 O42 -124.5(11) . .
Na1 O48 W11 O42 78.0(4) 1_655 .
W12 O48 W11 O57 -25.0(11) . .
Na1 O48 W11 O57 177.5(4) 1_655 .
W12 O48 W11 O47 65.0(16) . .
Na1 O48 W11 O47 -92.5(9) 1_655 .
W12 O48 W11 O36 136.2(11) . .
Na1 O48 W11 O36 -21.3(4) 1_655 .
W12 O48 W11 O53 56.4(11) . .
Na1 O48 W11 O53 -101.1(4) 1_655 .
W12 O48 W11 Na3 -163.9(12) . 2_766
Na1 O48 W11 Na3 38.7(3) 1_655 2_766
W10 O47 W11 O42 -175.0(5) . .
W10 O47 W11 O57 85.4(5) . .
W10 O47 W11 O48 -4.4(13) . .
W10 O47 W11 O36 -75.5(5) . .
W10 O47 W11 O53 4.5(4) . .
W10 O47 W11 Na3 -125.8(4) . 2_766
W19 O36 W11 O42 150.3(7) . .
Na1 O36 W11 O42 -81.6(4) 1_655 .
W19 O36 W11 O57 -30.9(15) . .
Na1 O36 W11 O57 97.2(10) 1_655 .
W19 O36 W11 O48 -107.3(8) . .
Na1 O36 W11 O48 20.8(4) 1_655 .
W19 O36 W11 O47 49.8(7) . .
Na1 O36 W11 O47 177.9(4) 1_655 .
W19 O36 W11 O53 -23.6(7) . .
Na1 O36 W11 O53 104.5(3) 1_655 .
W19 O36 W11 Na3 -177.8(8) . 2_766
Na1 O36 W11 Na3 -49.7(2) 1_655 2_766
P2 O53 W11 O42 148(3) . .
W10 O53 W11 O42 1(3) . .
P2 O53 W11 O57 50.1(6) . .
W10 O53 W11 O57 -96.2(3) . .
P2 O53 W11 O48 -40.6(6) . .
W10 O53 W11 O48 173.2(4) . .
P2 O53 W11 O47 143.1(7) . .
W10 O53 W11 O47 -3.1(3) . .
P2 O53 W11 O36 -127.5(6) . .
W10 O53 W11 O36 86.3(3) . .
P2 O53 W11 Na3 -96.6(6) . 2_766
W10 O53 W11 Na3 117.1(2) . 2_766
K6 O43 W12 O37 -160.4(4) 1_655 .
K6 O43 W12 O48 -65.3(5) 1_655 .
K6 O43 W12 O49 105.6(4) 1_655 .
K6 O43 W12 O58 19.6(4) 1_655 .
K6 O43 W12 O54 85(3) 1_655 .
K6 O43 W12 Na1 -115.4(3) 1_655 1_655
K6 O43 W12 K4 65.3(3) 1_655 1_655
Pd1 O37 W12 O43 -139.9(8) . .
Na1 O37 W12 O43 80.2(4) 1_655 .
Pd1 O37 W12 O48 117.2(8) . .
Na1 O37 W12 O48 -22.7(4) 1_655 .
Pd1 O37 W12 O49 -39.9(8) . .
Na1 O37 W12 O49 -179.8(4) 1_655 .
Pd1 O37 W12 O58 40.1(18) . .
Na1 O37 W12 O58 -99.8(12) 1_655 .
Pd1 O37 W12 O54 33.1(8) . .
Na1 O37 W12 O54 -106.8(4) 1_655 .
Pd1 O37 W12 K6 -162.3(5) . 1_655
Na1 O37 W12 K6 57.8(5) 1_655 1_655
Pd1 O37 W12 Na1 139.9(10) . 1_655
Pd1 O37 W12 K4 -49.7(10) . 1_655
Na1 O37 W12 K4 170.37(16) 1_655 1_655
W11 O48 W12 O43 120.7(11) . .
Na1 O48 W12 O43 -80.8(4) 1_655 .
W11 O48 W12 O37 -137.7(11) . .
Na1 O48 W12 O37 20.8(4) 1_655 .
W11 O48 W12 O49 -36.0(18) . .
Na1 O48 W12 O49 122.5(9) 1_655 .
W11 O48 W12 O58 25.9(11) . .
Na1 O48 W12 O58 -175.6(4) 1_655 .
W11 O48 W12 O54 -55.6(11) . .
Na1 O48 W12 O54 102.9(3) 1_655 .
W11 O48 W12 K6 80.5(11) . 1_655
Na1 O48 W12 K6 -121.0(3) 1_655 1_655
W11 O48 W12 Na1 -158.5(13) . 1_655
W11 O48 W12 K4 30.0(13) . 1_655
Na1 O48 W12 K4 -171.46(15) 1_655 1_655
W13 O49 W12 O43 169.7(5) . .
K4 O49 W12 O43 -68.6(4) 1_655 .
W13 O49 W12 O37 68.4(5) . .
K4 O49 W12 O37 -169.9(4) 1_655 .
W13 O49 W12 O48 -33.4(13) . .
K4 O49 W12 O48 88.4(10) 1_655 .
W13 O49 W12 O58 -95.1(5) . .
K4 O49 W12 O58 26.6(3) 1_655 .
W13 O49 W12 O54 -13.1(4) . .
K4 O49 W12 O54 108.7(4) 1_655 .
W13 O49 W12 K6 -145.0(4) . 1_655
K4 O49 W12 K6 -23.3(3) 1_655 1_655
W13 O49 W12 Na1 68.2(6) . 1_655
K4 O49 W12 Na1 -170.08(18) 1_655 1_655
W13 O49 W12 K4 -121.7(6) . 1_655
W16 O58 W12 O43 -137.2(10) . .
K4 O58 W12 O43 74.3(4) 1_655 .
K6 O58 W12 O43 -16.9(4) 1_655 .
W16 O58 W12 O37 42.8(19) . .
K4 O58 W12 O37 -105.8(12) 1_655 .
K6 O58 W12 O37 163.0(11) 1_655 .
W16 O58 W12 O48 -35.6(10) . .
K4 O58 W12 O48 175.8(4) 1_655 .
K6 O58 W12 O48 84.6(3) 1_655 .
W16 O58 W12 O49 123.8(10) . .
K4 O58 W12 O49 -24.7(3) 1_655 .
K6 O58 W12 O49 -116.0(3) 1_655 .
W16 O58 W12 O54 49.8(10) . .
K4 O58 W12 O54 -98.8(3) 1_655 .
K6 O58 W12 O54 170.0(3) 1_655 .
W16 O58 W12 K6 -120.2(11) . 1_655
K4 O58 W12 K6 91.2(3) 1_655 1_655
W16 O58 W12 Na1 -40.5(11) . 1_655
K4 O58 W12 Na1 170.96(16) 1_655 1_655
K6 O58 W12 Na1 79.7(3) 1_655 1_655
W16 O58 W12 K4 148.6(11) . 1_655
K6 O58 W12 K4 -91.2(3) 1_655 1_655
P2 O54 W12 O43 -115(3) . .
W13 O54 W12 O43 30(3) . .
P2 O54 W12 O37 129.8(7) . .
W13 O54 W12 O37 -85.4(3) . .
P2 O54 W12 O48 36.4(6) . .
W13 O54 W12 O48 -178.7(4) . .
P2 O54 W12 O49 -135.6(7) . .
W13 O54 W12 O49 9.2(3) . .
P2 O54 W12 O58 -48.2(6) . .
W13 O54 W12 O58 96.7(3) . .
P2 O54 W12 K6 -36.9(7) . 1_655
W13 O54 W12 K6 108.0(2) . 1_655
P2 O54 W12 Na1 86.1(6) . 1_655
W13 O54 W12 Na1 -129.0(2) . 1_655
P2 O54 W12 K4 -94.9(6) . 1_655
W13 O54 W12 K4 49.9(2) . 1_655
Pd1 O38 W13 O44 137.5(9) . .
Pd1 O38 W13 O50 -119.4(9) . .
Pd1 O38 W13 O49 37.9(9) . .
Pd1 O38 W13 O59 -41.4(19) . .
Pd1 O38 W13 O54 -35.6(9) . .
Pd1 O38 W13 K4 49.8(11) . 1_655
W14 O50 W13 O44 -140.0(14) . .
W14 O50 W13 O38 118.1(15) . .
W14 O50 W13 O49 13(2) . .
W14 O50 W13 O59 -44.7(14) . .
W14 O50 W13 O54 36.4(14) . .
W14 O50 W13 K4 -52.5(16) . 1_655
W12 O49 W13 O44 -169.3(6) . .
K4 O49 W13 O44 67.3(4) 1_655 .
W12 O49 W13 O38 -68.0(6) . .
K4 O49 W13 O38 168.7(4) 1_655 .
W12 O49 W13 O50 37.6(13) . .
K4 O49 W13 O50 -85.7(10) 1_655 .
W12 O49 W13 O59 94.9(5) . .
K4 O49 W13 O59 -28.5(3) 1_655 .
W12 O49 W13 O54 13.2(5) . .
K4 O49 W13 O54 -110.2(3) 1_655 .
W12 O49 W13 K4 123.3(6) . 1_655
W17 O59 W13 O44 125.9(9) . .
K4 O59 W13 O44 -70.1(4) 1_655 .
W17 O59 W13 O38 -55.2(18) . .
K4 O59 W13 O38 108.8(13) 1_655 .
W17 O59 W13 O50 24.5(9) . .
K4 O59 W13 O50 -171.5(4) 1_655 .
W17 O59 W13 O49 -135.8(9) . .
K4 O59 W13 O49 28.2(3) 1_655 .
W17 O59 W13 O54 -61.1(9) . .
K4 O59 W13 O54 102.9(3) 1_655 .
W17 O59 W13 K4 -164.0(11) . 1_655
P2 O54 W13 O44 116(3) . .
W12 O54 W13 O44 -28(3) . .
P2 O54 W13 O38 -129.9(7) . .
W12 O54 W13 O38 85.7(4) . .
P2 O54 W13 O50 -35.3(6) . .
W12 O54 W13 O50 -179.7(3) . .
P2 O54 W13 O49 135.2(7) . .
W12 O54 W13 O49 -9.2(3) . .
P2 O54 W13 O59 48.3(6) . .
W12 O54 W13 O59 -96.0(3) . .
P2 O54 W13 K4 93.0(6) . 1_655
W12 O54 W13 K4 -51.4(2) . 1_655
K3 O45 W14 O39 -91.8(10) . .
K8 O45 W14 O39 125.9(4) 2_767 .
K3 O45 W14 O50 6.0(11) . .
K8 O45 W14 O50 -136.3(4) 2_767 .
K3 O45 W14 O51 170.0(9) . .
K8 O45 W14 O51 27.7(4) 2_767 .
K3 O45 W14 O60 87.8(10) . .
K8 O45 W14 O60 -54.5(4) 2_767 .
K3 O45 W14 O55 123.1(17) . .
K8 O45 W14 O55 -19(2) 2_767 .
K3 O45 W14 K8 142.3(12) . 2_767
K3 O45 W14 K9 -79.9(11) . .
K8 O45 W14 K9 137.8(3) 2_767 .
K3 O45 W14 K2 -70.7(9) . .
K8 O45 W14 K2 147.0(4) 2_767 .
W19B O39 W14 O45 -151.6(7) . .
K9 O39 W14 O45 166.9(4) . .
K2 O39 W14 O45 33.2(5) . .
K8 O39 W14 O45 -82.2(6) . .
W19B O39 W14 O50 105.3(7) . .
K9 O39 W14 O50 63.8(5) . .
K2 O39 W14 O50 -69.9(5) . .
K8 O39 W14 O50 174.7(6) . .
W19B O39 W14 O51 -49.6(7) . .
K9 O39 W14 O51 -91.1(5) . .
K2 O39 W14 O51 135.2(4) . .
K8 O39 W14 O51 19.8(6) . .
W19B O39 W14 O60 30.2(18) . .
K9 O39 W14 O60 -11.4(16) . .
K2 O39 W14 O60 -145.0(12) . .
K8 O39 W14 O60 99.5(14) . .
W19B O39 W14 O55 22.7(7) . .
K9 O39 W14 O55 -18.8(4) . .
K2 O39 W14 O55 -152.5(4) . .
K8 O39 W14 O55 92.1(6) . .
W19B O39 W14 K8 -107.4(7) . 2_767
K9 O39 W14 K8 -148.9(3) . 2_767
K2 O39 W14 K8 77.4(5) . 2_767
K8 O39 W14 K8 -38.0(7) . 2_767
W19B O39 W14 K9 41.5(5) . .
K2 O39 W14 K9 -133.7(7) . .
K8 O39 W14 K9 110.9(8) . .
W19B O39 W14 K2 175.2(10) . .
K9 O39 W14 K2 133.7(7) . .
K8 O39 W14 K2 -115.4(8) . .
W13 O50 W14 O45 134.9(15) . .
W13 O50 W14 O39 -121.0(15) . .
W13 O50 W14 O51 -9(2) . .
W13 O50 W14 O60 44.5(14) . .
W13 O50 W14 O55 -36.2(14) . .
W13 O50 W14 K8 94.8(14) . 2_767
W13 O50 W14 K9 -87.5(14) . .
W13 O50 W14 K2 -156.9(15) . .
W15 O51 W14 O45 172.7(5) . .
K8 O51 W14 O45 -22.4(4) 2_767 .
W15 O51 W14 O39 68.5(5) . .
K8 O51 W14 O39 -126.5(3) 2_767 .
W15 O51 W14 O50 -43.7(10) . .
K8 O51 W14 O50 121.3(7) 2_767 .
W15 O51 W14 O60 -96.7(5) . .
K8 O51 W14 O60 68.3(3) 2_767 .
W15 O51 W14 O55 -15.0(4) . .
K8 O51 W14 O55 150.0(3) 2_767 .
W15 O51 W14 K8 -165.0(5) . 2_767
W15 O51 W14 K9 31.3(4) . .
K8 O51 W14 K9 -163.66(14) 2_767 .
W15 O51 W14 K2 99.1(4) . .
K8 O51 W14 K2 -95.9(2) 2_767 .
W17 O60 W14 O45 -126.0(9) . .
W17 O60 W14 O39 52.3(18) . .
W17 O60 W14 O50 -24.6(8) . .
W17 O60 W14 O51 133.8(9) . .
W17 O60 W14 O55 59.8(8) . .
W17 O60 W14 K8 -164.9(9) . 2_767
W17 O60 W14 K9 43.6(9) . .
W17 O60 W14 K2 -76.8(10) . .
P2 O55 W14 O45 -84(2) . .
W15 O55 W14 O45 59(2) . .
K9 O55 W14 O45 160(2) . .
P2 O55 W14 O39 130.1(6) . .
W15 O55 W14 O39 -87.0(3) . .
K9 O55 W14 O39 14.5(3) . .
P2 O55 W14 O50 34.6(6) . .
W15 O55 W14 O50 177.5(3) . .
K9 O55 W14 O50 -81.0(3) . .
P2 O55 W14 O51 -132.6(7) . .
W15 O55 W14 O51 10.3(3) . .
K9 O55 W14 O51 111.7(3) . .
P2 O55 W14 O60 -47.9(6) . .
W15 O55 W14 O60 94.9(3) . .
K9 O55 W14 O60 -163.6(3) . .
P2 O55 W14 K8 -100.5(6) . 2_767
W15 O55 W14 K8 42.4(3) . 2_767
K9 O55 W14 K8 143.83(15) . 2_767
P2 O55 W14 K9 115.6(7) . .
W15 O55 W14 K9 -101.5(3) . .
P2 O55 W14 K2 111.0(5) . .
W15 O55 W14 K2 -106.1(2) . .
K9 O55 W14 K2 -4.6(3) . .
O70 K9 W14 O45 111.2(9) . .
O39 K9 W14 O45 -19.5(7) . .
O34 K9 W14 O45 -10.7(5) . .
O69 K9 W14 O45 171.2(5) . .
O29 K9 W14 O45 -74.4(5) . .
O26 K9 W14 O45 -17.2(7) . .
O55 K9 W14 O45 -175.0(5) . .
O40 K9 W14 O45 -106.2(5) . .
K8 K9 W14 O45 -54.1(5) . .
P1 K9 W14 O45 50.7(8) . .
P2 K9 W14 O45 164.9(4) . .
O70 K9 W14 O39 130.6(9) . .
O34 K9 W14 O39 8.8(5) . .
O69 K9 W14 O39 -169.3(6) . .
O29 K9 W14 O39 -54.9(5) . .
O26 K9 W14 O39 2.3(6) . .
O55 K9 W14 O39 -155.5(5) . .
O40 K9 W14 O39 -86.8(5) . .
K8 K9 W14 O39 -34.7(5) . .
P1 K9 W14 O39 70.2(7) . .
P2 K9 W14 O39 -175.7(5) . .
O70 K9 W14 O50 16.4(8) . .
O39 K9 W14 O50 -114.2(5) . .
O34 K9 W14 O50 -105.4(3) . .
O69 K9 W14 O50 76.5(4) . .
O29 K9 W14 O50 -169.1(4) . .
O26 K9 W14 O50 -111.9(6) . .
O55 K9 W14 O50 90.2(4) . .
O40 K9 W14 O50 159.0(3) . .
K8 K9 W14 O50 -148.9(3) . .
P1 K9 W14 O50 -44.1(6) . .
P2 K9 W14 O50 70.1(3) . .
O70 K9 W14 O51 -136.9(8) . .
O39 K9 W14 O51 92.4(5) . .
O34 K9 W14 O51 101.3(3) . .
O69 K9 W14 O51 -76.8(4) . .
O29 K9 W14 O51 37.6(3) . .
O26 K9 W14 O51 94.7(6) . .
O55 K9 W14 O51 -63.1(3) . .
O40 K9 W14 O51 5.7(3) . .
K8 K9 W14 O51 57.8(2) . .
P1 K9 W14 O51 162.6(6) . .
P2 K9 W14 O51 -83.2(2) . .
O70 K9 W14 O60 -53.1(8) . .
O39 K9 W14 O60 176.3(5) . .
O34 K9 W14 O60 -174.9(3) . .
O69 K9 W14 O60 7.0(4) . .
O29 K9 W14 O60 121.4(3) . .
O26 K9 W14 O60 178.6(5) . .
O55 K9 W14 O60 20.8(4) . .
O40 K9 W14 O60 89.6(3) . .
K8 K9 W14 O60 141.6(3) . .
P1 K9 W14 O60 -113.5(6) . .
P2 K9 W14 O60 0.7(3) . .
O70 K9 W14 O55 -73.8(8) . .
O39 K9 W14 O55 155.5(5) . .
O34 K9 W14 O55 164.3(3) . .
O69 K9 W14 O55 -13.8(3) . .
O29 K9 W14 O55 100.6(3) . .
O26 K9 W14 O55 157.8(6) . .
O40 K9 W14 O55 68.8(3) . .
K8 K9 W14 O55 120.9(3) . .
P1 K9 W14 O55 -134.3(7) . .
P2 K9 W14 O55 -20.1(2) . .
O70 K9 W14 K8 -167.3(7) . 2_767
O39 K9 W14 K8 62.0(5) . 2_767
O34 K9 W14 K8 70.8(3) . 2_767
O69 K9 W14 K8 -107.3(3) . 2_767
O29 K9 W14 K8 7.1(3) . 2_767
O26 K9 W14 K8 64.3(6) . 2_767
O55 K9 W14 K8 -93.5(3) . 2_767
O40 K9 W14 K8 -24.7(3) . 2_767
K8 K9 W14 K8 27.4(2) . 2_767
P1 K9 W14 K8 132.2(6) . 2_767
P2 K9 W14 K8 -113.62(16) . 2_767
O70 K9 W14 K2 101.8(7) . .
O39 K9 W14 K2 -28.8(5) . .
O34 K9 W14 K2 -20.0(2) . .
O69 K9 W14 K2 161.9(3) . .
O29 K9 W14 K2 -83.7(2) . .
O26 K9 W14 K2 -26.5(5) . .
O55 K9 W14 K2 175.7(3) . .
O40 K9 W14 K2 -115.6(2) . .
K8 K9 W14 K2 -63.48(9) . .
P1 K9 W14 K2 41.4(6) . .
P2 K9 W14 K2 155.54(10) . .
O4W K2 W14 O45 137.2(9) . .
O39 K2 W14 O45 -145.5(6) . .
O3W K2 W14 O45 -90.0(4) . .
O41 K2 W14 O45 50.0(4) 1_455 .
O5W K2 W14 O45 112.6(4) . .
O34 K2 W14 O45 -155.6(4) . .
O46 K2 W14 O45 -14.7(4) 2_767 .
Na2 K2 W14 O45 -10.5(4) . .
K8 K2 W14 O45 -113.3(3) . .
W19B K2 W14 O45 -147.8(3) . .
K9 K2 W14 O45 -173.5(3) . .
O4W K2 W14 O39 -77.3(10) . .
O3W K2 W14 O39 55.5(5) . .
O41 K2 W14 O39 -164.4(5) 1_455 .
O5W K2 W14 O39 -101.9(5) . .
O34 K2 W14 O39 -10.1(5) . .
O46 K2 W14 O39 130.8(5) 2_767 .
Na2 K2 W14 O39 135.1(5) . .
K8 K2 W14 O39 32.2(5) . .
W19B K2 W14 O39 -2.3(5) . .
K9 K2 W14 O39 -27.9(5) . .
O4W K2 W14 O50 31.7(9) . .
O39 K2 W14 O50 109.0(5) . .
O3W K2 W14 O50 164.5(4) . .
O41 K2 W14 O50 -55.5(3) 1_455 .
O5W K2 W14 O50 7.1(4) . .
O34 K2 W14 O50 98.9(3) . .
O46 K2 W14 O50 -120.2(3) 2_767 .
Na2 K2 W14 O50 -115.9(4) . .
K8 K2 W14 O50 141.2(3) . .
W19B K2 W14 O50 106.7(3) . .
K9 K2 W14 O50 81.1(3) . .
O4W K2 W14 O51 -132.1(9) . .
O39 K2 W14 O51 -54.8(6) . .
O3W K2 W14 O51 0.7(4) . .
O41 K2 W14 O51 140.7(3) 1_455 .
O5W K2 W14 O51 -156.7(4) . .
O34 K2 W14 O51 -64.9(3) . .
O46 K2 W14 O51 76.0(3) 2_767 .
Na2 K2 W14 O51 80.2(4) . .
K8 K2 W14 O51 -22.6(3) . .
W19B K2 W14 O51 -57.1(3) . .
K9 K2 W14 O51 -82.8(3) . .
O4W K2 W14 O60 83.9(10) . .
O39 K2 W14 O60 161.2(7) . .
O3W K2 W14 O60 -143.3(5) . .
O41 K2 W14 O60 -3.2(5) 1_455 .
O5W K2 W14 O60 59.3(6) . .
O34 K2 W14 O60 151.2(5) . .
O46 K2 W14 O60 -68.0(5) 2_767 .
Na2 K2 W14 O60 -63.7(6) . .
K8 K2 W14 O60 -166.5(5) . .
W19B K2 W14 O60 159.0(5) . .
K9 K2 W14 O60 133.3(5) . .
O4W K2 W14 O55 -45.6(9) . .
O39 K2 W14 O55 31.8(5) . .
O3W K2 W14 O55 87.2(3) . .
O41 K2 W14 O55 -132.7(3) 1_455 .
O5W K2 W14 O55 -70.1(3) . .
O34 K2 W14 O55 21.7(3) . .
O46 K2 W14 O55 162.6(3) 2_767 .
Na2 K2 W14 O55 166.8(3) . .
K8 K2 W14 O55 64.0(2) . .
W19B K2 W14 O55 29.5(2) . .
K9 K2 W14 O55 3.8(2) . .
O4W K2 W14 K8 161.4(8) . 2_767
O39 K2 W14 K8 -121.3(5) . 2_767
O3W K2 W14 K8 -65.8(3) . 2_767
O41 K2 W14 K8 74.3(2) 1_455 2_767
O5W K2 W14 K8 136.8(3) . 2_767
O34 K2 W14 K8 -131.35(19) . 2_767
O46 K2 W14 K8 9.55(18) 2_767 2_767
Na2 K2 W14 K8 13.8(3) . 2_767
K8 K2 W14 K8 -89.03(9) . 2_767
W19B K2 W14 K8 -123.54(12) . 2_767
K9 K2 W14 K8 -149.20(9) . 2_767
O4W K2 W14 K9 -49.4(8) . .
O39 K2 W14 K9 27.9(5) . .
O3W K2 W14 K9 83.4(3) . .
O41 K2 W14 K9 -136.5(2) 1_455 .
O5W K2 W14 K9 -74.0(3) . .
O34 K2 W14 K9 17.86(19) . .
O46 K2 W14 K9 158.75(19) 2_767 .
Na2 K2 W14 K9 163.0(3) . .
K8 K2 W14 K9 60.17(10) . .
W19B K2 W14 K9 25.66(12) . .
K3 O46 W15 O40 4.6(5) 2_767 .
Na2 O46 W15 O40 149.4(5) 2_767 .
K2 O46 W15 O40 -118.5(5) 2_767 .
K3 O46 W15 O51 104.4(4) 2_767 .
Na2 O46 W15 O51 -110.8(5) 2_767 .
K2 O46 W15 O51 -18.6(5) 2_767 .
K3 O46 W15 O52 -89.6(4) 2_767 .
Na2 O46 W15 O52 55.2(5) 2_767 .
K2 O46 W15 O52 147.4(4) 2_767 .
K3 O46 W15 O61 -170.4(4) 2_767 .
Na2 O46 W15 O61 -25.5(5) 2_767 .
K2 O46 W15 O61 66.6(5) 2_767 .
K3 O46 W15 O55 161.3(19) 2_767 .
Na2 O46 W15 O55 -54(2) 2_767 .
K2 O46 W15 O55 38(2) 2_767 .
Na2 O46 W15 K3 144.9(7) 2_767 2_767
K2 O46 W15 K3 -123.0(7) 2_767 2_767
K3 O46 W15 K1 -37.9(4) 2_767 1_655
Na2 O46 W15 K1 107.0(4) 2_767 1_655
K2 O46 W15 K1 -160.9(4) 2_767 1_655
K3 O46 W15 K9 7.2(8) 2_767 .
Na2 O46 W15 K9 152.1(4) 2_767 .
K2 O46 W15 K9 -115.8(5) 2_767 .
K3 O46 W15 K8 34.0(4) 2_767 .
Na2 O46 W15 K8 178.9(4) 2_767 .
K2 O46 W15 K8 -89.0(4) 2_767 .
W19B O40 W15 O46 152.3(7) . .
K8 O40 W15 O46 81.1(6) . .
K1 O40 W15 O46 -84.7(5) 1_655 .
K9 O40 W15 O46 177.7(4) . .
K3 O40 W15 O46 -3.5(4) 2_767 .
W19B O40 W15 O51 49.8(8) . .
K8 O40 W15 O51 -21.4(6) . .
K1 O40 W15 O51 172.8(4) 1_655 .
K9 O40 W15 O51 75.2(4) . .
K3 O40 W15 O51 -105.9(3) 2_767 .
W19B O40 W15 O52 -105.9(7) . .
K8 O40 W15 O52 -177.1(6) . .
K1 O40 W15 O52 17.1(4) 1_655 .
K9 O40 W15 O52 -80.5(4) . .
K3 O40 W15 O52 98.4(3) 2_767 .
W19B O40 W15 O61 -46.1(18) . .
K8 O40 W15 O61 -117.3(12) . .
K1 O40 W15 O61 76.9(14) 1_655 .
K9 O40 W15 O61 -20.7(16) . .
K3 O40 W15 O61 158.2(12) 2_767 .
W19B O40 W15 O55 -24.0(7) . .
K8 O40 W15 O55 -95.3(6) . .
K1 O40 W15 O55 98.9(4) 1_655 .
K9 O40 W15 O55 1.3(4) . .
K3 O40 W15 O55 -179.8(3) 2_767 .
W19B O40 W15 K3 155.8(9) . 2_767
K8 O40 W15 K3 84.5(5) . 2_767
K1 O40 W15 K3 -81.3(4) 1_655 2_767
K9 O40 W15 K3 -178.9(5) . 2_767
W19B O40 W15 K1 -123.0(9) . 1_655
K8 O40 W15 K1 165.8(8) . 1_655
K9 O40 W15 K1 -97.6(5) . 1_655
K3 O40 W15 K1 81.3(4) 2_767 1_655
W19B O40 W15 K9 -25.3(5) . .
K8 O40 W15 K9 -96.6(7) . .
K1 O40 W15 K9 97.6(5) 1_655 .
K3 O40 W15 K9 178.9(5) 2_767 .
W19B O40 W15 K8 71.2(8) . .
K1 O40 W15 K8 -165.8(8) 1_655 .
K9 O40 W15 K8 96.6(7) . .
K3 O40 W15 K8 -84.5(5) 2_767 .
W14 O51 W15 O46 -172.8(5) . .
K8 O51 W15 O46 35.7(7) 2_767 .
W14 O51 W15 O40 -68.9(5) . .
K8 O51 W15 O40 139.7(7) 2_767 .
W14 O51 W15 O52 40.2(11) . .
K8 O51 W15 O52 -111.2(9) 2_767 .
W14 O51 W15 O61 95.0(5) . .
K8 O51 W15 O61 -56.5(6) 2_767 .
W14 O51 W15 O55 15.2(4) . .
K8 O51 W15 O55 -136.2(7) 2_767 .
W14 O51 W15 K3 -130.5(4) . 2_767
K8 O51 W15 K3 78.1(6) 2_767 2_767
W14 O51 W15 K1 -61.4(6) . 1_655
K8 O51 W15 K1 147.1(4) 2_767 1_655
W14 O51 W15 K9 -28.7(4) . .
K8 O51 W15 K9 179.9(6) 2_767 .
W14 O51 W15 K8 -79.9(4) . .
K8 O51 W15 K8 128.6(6) 2_767 .
W10 O52 W15 O46 -123.6(12) . .
K1 O52 W15 O46 88.2(4) 1_655 .
W10 O52 W15 O40 133.6(12) . .
K1 O52 W15 O40 -14.7(4) 1_655 .
W10 O52 W15 O51 23.3(18) . .
K1 O52 W15 O51 -125.0(7) 1_655 .
W10 O52 W15 O61 -32.3(12) . .
K1 O52 W15 O61 179.4(3) 1_655 .
W10 O52 W15 O55 47.6(12) . .
K1 O52 W15 O55 -100.7(3) 1_655 .
W10 O52 W15 K3 -165.7(12) . 2_767
K1 O52 W15 K3 46.1(2) 1_655 2_767
W10 O52 W15 K1 148.2(14) . 1_655
W10 O52 W15 K9 92.3(12) . .
K1 O52 W15 K9 -55.9(2) 1_655 .
W10 O52 W15 K8 131.9(11) . .
K1 O52 W15 K8 -16.4(3) 1_655 .
W18 O61 W15 O46 126.3(10) . .
W18 O61 W15 O40 -35.7(19) . .
W18 O61 W15 O51 -133.4(10) . .
W18 O61 W15 O52 25.5(9) . .
W18 O61 W15 O55 -58.1(9) . .
W18 O61 W15 K3 117.5(9) . 2_767
W18 O61 W15 K1 26.1(11) . 1_655
W18 O61 W15 K9 -52.0(10) . .
W18 O61 W15 K8 -122.6(8) . .
P2 O55 W15 O46 73(2) . .
W14 O55 W15 O46 -69(2) . .
K9 O55 W15 O46 -158(2) . .
P2 O55 W15 O40 -129.8(7) . .
W14 O55 W15 O40 88.3(4) . .
K9 O55 W15 O40 -1.2(4) . .
P2 O55 W15 O51 131.7(7) . .
W14 O55 W15 O51 -10.2(3) . .
K9 O55 W15 O51 -99.8(3) . .
P2 O55 W15 O52 -37.6(6) . .
W14 O55 W15 O52 -179.5(3) . .
K9 O55 W15 O52 91.0(3) . .
P2 O55 W15 O61 44.1(6) . .
W14 O55 W15 O61 -97.8(3) . .
K9 O55 W15 O61 172.6(3) . .
P2 O55 W15 K3 -130.1(5) . 2_767
W14 O55 W15 K3 88.0(4) . 2_767
K9 O55 W15 K3 -1.5(5) . 2_767
P2 O55 W15 K1 -87.9(6) . 1_655
W14 O55 W15 K1 130.15(19) . 1_655
K9 O55 W15 K1 40.6(2) . 1_655
P2 O55 W15 K9 -128.5(7) . .
W14 O55 W15 K9 89.5(3) . .
P2 O55 W15 K8 -159.3(6) . .
W14 O55 W15 K8 58.80(19) . .
K9 O55 W15 K8 -30.7(2) . .
O70 K9 W15 O46 -165.2(10) . .
O39 K9 W15 O46 91.5(6) . .
O34 K9 W15 O46 42.6(6) . .
O69 K9 W15 O46 -111.0(6) . .
O29 K9 W15 O46 -14.0(6) . .
O26 K9 W15 O46 -29.6(6) . .
O55 K9 W15 O46 174.2(6) . .
O40 K9 W15 O46 -3.9(7) . .
K8 K9 W15 O46 34.5(5) . .
P1 K9 W15 O46 -61.7(6) . .
P2 K9 W15 O46 -168.1(5) . .
W14 K9 W15 O46 117.7(5) . .
O70 K9 W15 O40 -161.3(9) . .
O39 K9 W15 O40 95.4(5) . .
O34 K9 W15 O40 46.5(5) . .
O69 K9 W15 O40 -107.1(5) . .
O29 K9 W15 O40 -10.1(5) . .
O26 K9 W15 O40 -25.7(5) . .
O55 K9 W15 O40 178.1(5) . .
K8 K9 W15 O40 38.4(5) . .
P1 K9 W15 O40 -57.8(5) . .
P2 K9 W15 O40 -164.2(5) . .
W14 K9 W15 O40 121.6(5) . .
O70 K9 W15 O51 92.9(8) . .
O39 K9 W15 O51 -10.4(3) . .
O34 K9 W15 O51 -59.4(3) . .
O69 K9 W15 O51 147.0(3) . .
O29 K9 W15 O51 -115.9(3) . .
O26 K9 W15 O51 -131.6(4) . .
O55 K9 W15 O51 72.3(4) . .
O40 K9 W15 O51 -105.9(5) . .
K8 K9 W15 O51 -67.5(2) . .
P1 K9 W15 O51 -163.7(3) . .
P2 K9 W15 O51 90.0(2) . .
W14 K9 W15 O51 15.7(2) . .
O70 K9 W15 O52 -63.1(8) . .
O39 K9 W15 O52 -166.4(3) . .
O34 K9 W15 O52 144.7(3) . .
O69 K9 W15 O52 -8.9(3) . .
O29 K9 W15 O52 88.1(3) . .
O26 K9 W15 O52 72.5(4) . .
O55 K9 W15 O52 -83.7(4) . .
O40 K9 W15 O52 98.2(5) . .
K8 K9 W15 O52 136.5(2) . .
P1 K9 W15 O52 40.3(3) . .
P2 K9 W15 O52 -66.0(2) . .
W14 K9 W15 O52 -140.3(2) . .
O70 K9 W15 O61 12.0(9) . .
O39 K9 W15 O61 -91.3(4) . .
O34 K9 W15 O61 -140.2(4) . .
O69 K9 W15 O61 66.1(3) . .
O29 K9 W15 O61 163.2(3) . .
O26 K9 W15 O61 147.5(4) . .
O55 K9 W15 O61 -8.6(4) . .
O40 K9 W15 O61 173.3(5) . .
K8 K9 W15 O61 -148.4(3) . .
P1 K9 W15 O61 115.4(3) . .
P2 K9 W15 O61 9.1(3) . .
W14 K9 W15 O61 -65.2(3) . .
O70 K9 W15 O55 20.6(8) . .
O39 K9 W15 O55 -82.7(4) . .
O34 K9 W15 O55 -131.6(4) . .
O69 K9 W15 O55 74.7(3) . .
O29 K9 W15 O55 171.8(3) . .
O26 K9 W15 O55 156.1(4) . .
O40 K9 W15 O55 -178.1(5) . .
K8 K9 W15 O55 -139.8(3) . .
P1 K9 W15 O55 124.0(3) . .
P2 K9 W15 O55 17.7(3) . .
W14 K9 W15 O55 -56.6(3) . .
O70 K9 W15 K3 -160.3(8) . 2_767
O39 K9 W15 K3 96.4(2) . 2_767
O34 K9 W15 K3 47.5(3) . 2_767
O69 K9 W15 K3 -106.1(2) . 2_767
O29 K9 W15 K3 -9.1(2) . 2_767
O26 K9 W15 K3 -24.7(3) . 2_767
O55 K9 W15 K3 179.1(3) . 2_767
O40 K9 W15 K3 1.0(5) . 2_767
K8 K9 W15 K3 39.36(10) . 2_767
P1 K9 W15 K3 -56.8(2) . 2_767
P2 K9 W15 K3 -163.15(8) . 2_767
W14 K9 W15 K3 122.56(6) . 2_767
O70 K9 W15 K1 -111.1(8) . 1_655
O39 K9 W15 K1 145.6(2) . 1_655
O34 K9 W15 K1 96.6(3) . 1_655
O69 K9 W15 K1 -57.0(2) . 1_655
O29 K9 W15 K1 40.0(2) . 1_655
O26 K9 W15 K1 24.4(3) . 1_655
O55 K9 W15 K1 -131.7(3) . 1_655
O40 K9 W15 K1 50.1(5) . 1_655
K8 K9 W15 K1 88.49(10) . 1_655
P1 K9 W15 K1 -7.71(16) . 1_655
P2 K9 W15 K1 -114.03(9) . 1_655
W14 K9 W15 K1 171.68(8) . 1_655
O70 K9 W15 K8 160.4(8) . .
O39 K9 W15 K8 57.1(2) . .
O34 K9 W15 K8 8.1(2) . .
O69 K9 W15 K8 -145.5(2) . .
O29 K9 W15 K8 -48.4(2) . .
O26 K9 W15 K8 -64.1(3) . .
O55 K9 W15 K8 139.8(3) . .
O40 K9 W15 K8 -38.4(5) . .
P1 K9 W15 K8 -96.2(2) . .
P2 K9 W15 K8 157.48(11) . .
W14 K9 W15 K8 83.20(8) . .
O45 K8 W15 O46 23.6(4) 2_767 .
O40 K8 W15 O46 -103.8(7) . .
O29 K8 W15 O46 -108.8(4) . .
O34 K8 W15 O46 -167.9(4) . .
O3W K8 W15 O46 111.9(5) . .
O39 K8 W15 O46 147.1(4) . .
O51 K8 W15 O46 73.9(3) 2_767 .
K9 K8 W15 O46 -160.4(3) . .
W14 K8 W15 O46 43.7(3) 2_767 .
K2 K8 W15 O46 139.9(3) . .
K3 K8 W15 O46 -24.8(3) 2_767 .
O45 K8 W15 O40 127.4(6) 2_767 .
O29 K8 W15 O40 -5.0(6) . .
O34 K8 W15 O40 -64.2(6) . .
O3W K8 W15 O40 -144.3(7) . .
O39 K8 W15 O40 -109.2(7) . .
O51 K8 W15 O40 177.7(6) 2_767 .
K9 K8 W15 O40 -56.6(6) . .
W14 K8 W15 O40 147.5(6) 2_767 .
K2 K8 W15 O40 -116.3(6) . .
K3 K8 W15 O40 79.0(6) 2_767 .
O45 K8 W15 O51 -75.3(3) 2_767 .
O40 K8 W15 O51 157.3(6) . .
O29 K8 W15 O51 152.3(3) . .
O34 K8 W15 O51 93.1(3) . .
O3W K8 W15 O51 13.0(5) . .
O39 K8 W15 O51 48.1(3) . .
O51 K8 W15 O51 -25.0(4) 2_767 .
K9 K8 W15 O51 100.7(3) . .
W14 K8 W15 O51 -55.2(2) 2_767 .
K2 K8 W15 O51 41.0(3) . .
K3 K8 W15 O51 -123.7(3) 2_767 .
O45 K8 W15 O52 130.8(3) 2_767 .
O40 K8 W15 O52 3.4(7) . .
O29 K8 W15 O52 -1.6(3) . .
O34 K8 W15 O52 -60.8(3) . .
O3W K8 W15 O52 -140.9(5) . .
O39 K8 W15 O52 -105.8(4) . .
O51 K8 W15 O52 -178.9(3) 2_767 .
K9 K8 W15 O52 -53.2(3) . .
W14 K8 W15 O52 150.9(3) 2_767 .
K2 K8 W15 O52 -112.9(3) . .
K3 K8 W15 O52 82.4(3) 2_767 .
O45 K8 W15 O61 -86.8(6) 2_767 .
O40 K8 W15 O61 145.8(8) . .
O29 K8 W15 O61 140.8(5) . .
O34 K8 W15 O61 81.6(6) . .
O3W K8 W15 O61 1.5(7) . .
O39 K8 W15 O61 36.6(6) . .
O51 K8 W15 O61 -36.5(6) 2_767 .
K9 K8 W15 O61 89.2(5) . .
W14 K8 W15 O61 -66.7(5) 2_767 .
K2 K8 W15 O61 29.5(5) . .
K3 K8 W15 O61 -135.2(5) 2_767 .
O45 K8 W15 O55 -149.0(3) 2_767 .
O40 K8 W15 O55 83.6(6) . .
O29 K8 W15 O55 78.5(3) . .
O34 K8 W15 O55 19.4(3) . .
O3W K8 W15 O55 -60.7(4) . .
O39 K8 W15 O55 -25.6(3) . .
O51 K8 W15 O55 -98.8(2) 2_767 .
K9 K8 W15 O55 26.9(2) . .
W14 K8 W15 O55 -128.9(2) 2_767 .
K2 K8 W15 O55 -32.7(2) . .
K3 K8 W15 O55 162.6(2) 2_767 .
O45 K8 W15 K3 48.4(2) 2_767 2_767
O40 K8 W15 K3 -79.0(6) . 2_767
O29 K8 W15 K3 -84.0(2) . 2_767
O34 K8 W15 K3 -143.2(2) . 2_767
O3W K8 W15 K3 136.7(4) . 2_767
O39 K8 W15 K3 171.8(3) . 2_767
O51 K8 W15 K3 98.65(16) 2_767 2_767
K9 K8 W15 K3 -135.65(11) . 2_767
W14 K8 W15 K3 68.49(7) 2_767 2_767
K2 K8 W15 K3 164.70(12) . 2_767
O45 K8 W15 K1 117.4(2) 2_767 1_655
O40 K8 W15 K1 -10.0(6) . 1_655
O29 K8 W15 K1 -15.07(19) . 1_655
O34 K8 W15 K1 -74.2(2) . 1_655
O3W K8 W15 K1 -154.4(4) . 1_655
O39 K8 W15 K1 -119.2(2) . 1_655
O51 K8 W15 K1 167.61(16) 2_767 1_655
K9 K8 W15 K1 -66.69(9) . 1_655
W14 K8 W15 K1 137.45(7) 2_767 1_655
K2 K8 W15 K1 -126.34(10) . 1_655
K3 K8 W15 K1 68.96(8) 2_767 1_655
O45 K8 W15 K9 -176.0(3) 2_767 .
O40 K8 W15 K9 56.6(6) . .
O29 K8 W15 K9 51.6(2) . .
O34 K8 W15 K9 -7.5(2) . .
O3W K8 W15 K9 -87.7(4) . .
O39 K8 W15 K9 -52.5(2) . .
O51 K8 W15 K9 -125.70(18) 2_767 .
W14 K8 W15 K9 -155.86(11) 2_767 .
K2 K8 W15 K9 -59.65(11) . .
K3 K8 W15 K9 135.65(11) 2_767 .
K5 O66 W16 O63 97.0(5) 1_655 .
K6 O66 W16 O63 -112.3(4) 1_655 .
K5 O66 W16 O58 -166.7(4) 1_655 .
K6 O66 W16 O58 -16.0(4) 1_655 .
K5 O66 W16 O65 5.8(5) 1_655 .
K6 O66 W16 O65 156.5(3) 1_655 .
K5 O66 W16 O57 -80.0(5) 1_655 .
K6 O66 W16 O57 70.7(4) 1_655 .
K5 O66 W16 O56 41(3) 1_655 .
K6 O66 W16 O56 -168(2) 1_655 .
K5 O66 W16 K4 145.2(4) 1_655 1_655
K6 O66 W16 K4 -64.1(2) 1_655 1_655
K5 O66 W16 K6 -150.7(6) 1_655 1_655
K6 O66 W16 K5 150.7(6) 1_655 1_655
W17 O63 W16 O66 -174.2(5) . .
K4 O63 W16 O66 76.8(4) 1_655 .
W17 O63 W16 O58 82.3(5) . .
K4 O63 W16 O58 -26.7(4) 1_655 .
W17 O63 W16 O65 -74.5(5) . .
K4 O63 W16 O65 176.4(4) 1_655 .
W17 O63 W16 O57 -1.9(13) . .
K4 O63 W16 O57 -110.9(9) 1_655 .
W17 O63 W16 O56 -1.6(5) . .
K4 O63 W16 O56 -110.7(3) 1_655 .
W17 O63 W16 K4 109.1(6) . 1_655
W17 O63 W16 K6 130.1(4) . 1_655
K4 O63 W16 K6 21.0(4) 1_655 1_655
W17 O63 W16 K5 -132.1(4) . 1_655
K4 O63 W16 K5 118.8(2) 1_655 1_655
W12 O58 W16 O66 135.4(10) . .
K4 O58 W16 O66 -75.9(4) 1_655 .
K6 O58 W16 O66 16.8(4) 1_655 .
W12 O58 W16 O63 -122.1(10) . .
K4 O58 W16 O63 26.6(4) 1_655 .
K6 O58 W16 O63 119.4(3) 1_655 .
W12 O58 W16 O65 -25.6(16) . .
K4 O58 W16 O65 123.1(8) 1_655 .
K6 O58 W16 O65 -144.1(8) 1_655 .
W12 O58 W16 O57 35.8(10) . .
K4 O58 W16 O57 -175.5(3) 1_655 .
K6 O58 W16 O57 -82.7(3) 1_655 .
W12 O58 W16 O56 -48.7(10) . .
K4 O58 W16 O56 100.0(3) 1_655 .
K6 O58 W16 O56 -167.2(3) 1_655 .
W12 O58 W16 K4 -148.7(11) . 1_655
K6 O58 W16 K4 92.8(3) 1_655 1_655
W12 O58 W16 K6 118.5(11) . 1_655
K4 O58 W16 K6 -92.8(3) 1_655 1_655
W12 O58 W16 K5 121.2(8) . 1_655
K4 O58 W16 K5 -90.1(4) 1_655 1_655
K6 O58 W16 K5 2.6(5) 1_655 1_655
W18 O65 W16 O66 170.2(5) . .
K5 O65 W16 O66 -4.4(4) 1_655 .
W18 O65 W16 O63 68.7(5) . .
K5 O65 W16 O63 -106.0(3) 1_655 .
W18 O65 W16 O58 -28.6(12) . .
K5 O65 W16 O58 156.7(8) 1_655 .
W18 O65 W16 O57 -90.1(5) . .
K5 O65 W16 O57 95.2(3) 1_655 .
W18 O65 W16 O56 -4.5(4) . .
K5 O65 W16 O56 -179.2(3) 1_655 .
W18 O65 W16 K4 72.9(6) . 1_655
K5 O65 W16 K4 -101.8(3) 1_655 1_655
W18 O65 W16 K6 -154.1(2) . 1_655
K5 O65 W16 K6 31.2(5) 1_655 1_655
W18 O65 W16 K5 174.7(6) . 1_655
W11 O57 W16 O66 -129.2(9) . .
W11 O57 W16 O63 58.5(15) . .
W11 O57 W16 O58 -27.4(9) . .
W11 O57 W16 O65 132.1(9) . .
W11 O57 W16 O56 58.3(9) . .
W11 O57 W16 K4 -32.3(11) . 1_655
W11 O57 W16 K6 -78.3(9) . 1_655
W11 O57 W16 K5 -169.5(9) . 1_655
P2 O56 W16 O66 -167(2) . .
W17 O56 W16 O66 59(2) . .
W18 O56 W16 O66 -34(3) . .
P2 O56 W16 O63 135.8(6) . .
W17 O56 W16 O63 1.2(3) . .
W18 O56 W16 O63 -91.1(4) . .
P2 O56 W16 O58 40.7(6) . .
W17 O56 W16 O58 -93.9(3) . .
W18 O56 W16 O58 173.8(3) . .
P2 O56 W16 O65 -130.0(6) . .
W17 O56 W16 O65 95.4(3) . .
W18 O56 W16 O65 3.2(3) . .
P2 O56 W16 O57 -44.3(6) . .
W17 O56 W16 O57 -178.9(3) . .
W18 O56 W16 O57 88.8(3) . .
P2 O56 W16 K4 89.9(5) . 1_655
W17 O56 W16 K4 -44.6(2) . 1_655
W18 O56 W16 K4 -136.9(2) . 1_655
P2 O56 W16 K6 26.9(7) . 1_655
W17 O56 W16 K6 -107.7(2) . 1_655
W18 O56 W16 K6 160.07(11) . 1_655
P2 O56 W16 K5 -130.9(4) . 1_655
W17 O56 W16 K5 94.5(3) . 1_655
W18 O56 W16 K5 2.2(4) . 1_655
W14 O60 W17 O67 128.1(8) . .
W14 O60 W17 O59 23.4(8) . .
W14 O60 W17 O64 -132.0(8) . .
W14 O60 W17 O63 -62.9(14) . .
W14 O60 W17 O56 -60.2(8) . .
W14 O60 W17 K4 30.8(10) . 1_655
W13 O59 W17 O67 -127.7(9) . .
K4 O59 W17 O67 68.7(5) 1_655 .
W13 O59 W17 O60 -23.6(9) . .
K4 O59 W17 O60 172.8(4) 1_655 .
W13 O59 W17 O64 74.6(14) . .
K4 O59 W17 O64 -89.1(9) 1_655 .
W13 O59 W17 O63 133.9(9) . .
K4 O59 W17 O63 -29.8(4) 1_655 .
W13 O59 W17 O56 62.0(9) . .
K4 O59 W17 O56 -101.7(3) 1_655 .
W13 O59 W17 K4 163.7(11) . 1_655
W18 O64 W17 O67 -177.5(6) . .
W18 O64 W17 O60 78.8(6) . .
W18 O64 W17 O59 -19.3(13) . .
W18 O64 W17 O63 -79.9(6) . .
W18 O64 W17 O56 -6.1(5) . .
W18 O64 W17 K4 -85.8(6) . 1_655
W16 O63 W17 O67 173.7(6) . .
K4 O63 W17 O67 -76.0(4) 1_655 .
W16 O63 W17 O60 4.6(13) . .
K4 O63 W17 O60 114.8(9) 1_655 .
W16 O63 W17 O59 -82.7(6) . .
K4 O63 W17 O59 27.6(3) 1_655 .
W16 O63 W17 O64 75.8(5) . .
K4 O63 W17 O64 -174.0(4) 1_655 .
W16 O63 W17 O56 1.7(5) . .
K4 O63 W17 O56 111.9(3) 1_655 .
W16 O63 W17 K4 -110.3(6) . 1_655
P2 O56 W17 O67 -176.2(16) . .
W18 O56 W17 O67 49.2(18) . .
W16 O56 W17 O67 -41.6(18) . .
P2 O56 W17 O60 45.4(5) . .
W18 O56 W17 O60 -89.2(3) . .
W16 O56 W17 O60 -180.0(3) . .
P2 O56 W17 O59 -46.8(6) . .
W18 O56 W17 O59 178.6(4) . .
W16 O56 W17 O59 87.8(4) . .
P2 O56 W17 O64 138.8(6) . .
W18 O56 W17 O64 4.2(3) . .
W16 O56 W17 O64 -86.6(4) . .
P2 O56 W17 O63 -135.7(6) . .
W18 O56 W17 O63 89.7(3) . .
W16 O56 W17 O63 -1.1(3) . .
P2 O56 W17 K4 -90.8(5) . 1_655
W18 O56 W17 K4 134.7(2) . 1_655
W16 O56 W17 K4 43.8(2) . 1_655
K3 O68 W18 O61 74.9(4) 1_655 .
K3 O68 W18 O64 169.3(3) 1_655 .
K3 O68 W18 O62 -15.6(4) 1_655 .
K3 O68 W18 O65 -103.8(3) 1_655 .
K3 O68 W18 O56 -148(2) 1_655 .
W15 O61 W18 O68 -126.9(10) . .
W15 O61 W18 O64 132.1(10) . .
W15 O61 W18 O62 -26.3(10) . .
W15 O61 W18 O65 49.8(15) . .
W15 O61 W18 O56 59.8(9) . .
W15 O61 W18 K3 -76.9(9) . 1_655
W17 O64 W18 O68 179.1(6) . .
W17 O64 W18 O61 -75.7(6) . .
W17 O64 W18 O62 12.2(14) . .
W17 O64 W18 O65 80.0(6) . .
W17 O64 W18 O56 6.1(5) . .
W17 O64 W18 K3 -163.13(17) . 1_655
W10 O62 W18 O68 130.7(8) . .
K3 O62 W18 O68 16.1(4) 1_655 .
W10 O62 W18 O61 26.2(8) . .
K3 O62 W18 O61 -88.4(3) 1_655 .
W10 O62 W18 O64 -62.5(14) . .
K3 O62 W18 O64 -177.1(9) 1_655 .
W10 O62 W18 O65 -130.0(8) . .
K3 O62 W18 O65 115.4(3) 1_655 .
W10 O62 W18 O56 -56.6(8) . .
K3 O62 W18 O56 -171.2(3) 1_655 .
W10 O62 W18 K3 114.6(9) . 1_655
W16 O65 W18 O68 -168.3(5) . .
K5 O65 W18 O68 2.2(8) 1_655 .
W16 O65 W18 O61 14.9(12) . .
K5 O65 W18 O61 -174.6(6) 1_655 .
W16 O65 W18 O64 -68.7(5) . .
K5 O65 W18 O64 101.8(7) 1_655 .
W16 O65 W18 O62 91.3(5) . .
K5 O65 W18 O62 -98.2(7) 1_655 .
W16 O65 W18 O56 4.6(4) . .
K5 O65 W18 O56 175.1(7) 1_655 .
W16 O65 W18 K3 138.2(4) . 1_655
K5 O65 W18 K3 -51.4(7) 1_655 1_655
P2 O56 W18 O68 176(2) . .
W17 O56 W18 O68 -49(2) . .
W16 O56 W18 O68 43(2) . .
P2 O56 W18 O61 -45.2(5) . .
W17 O56 W18 O61 89.7(3) . .
W16 O56 W18 O61 -178.8(3) . .
P2 O56 W18 O64 -139.2(6) . .
W17 O56 W18 O64 -4.3(3) . .
W16 O56 W18 O64 87.2(4) . .
P2 O56 W18 O62 43.1(5) . .
W17 O56 W18 O62 178.0(3) . .
W16 O56 W18 O62 -90.5(3) . .
P2 O56 W18 O65 130.5(6) . .
W17 O56 W18 O65 -94.6(3) . .
W16 O56 W18 O65 -3.1(3) . .
P2 O56 W18 K3 33.4(7) . 1_655
W17 O56 W18 K3 168.29(8) . 1_655
W16 O56 W18 K3 -100.2(3) . 1_655
K9 O69 W19 O36 -135.6(11) . .
K9 O69 W19 O31 134.3(11) . .
K9 O69 W19 O30 43.6(12) . .
K9 O69 W19 O35 -44.8(12) . .
K9 O69 W19 O1W -19(14) . .
K9 O69 W19 Na1 178.4(12) . 1_655
K9 O69 W19 K1 -0.7(11) . 1_655
W11 O36 W19 O69 68.4(8) . .
Na1 O36 W19 O69 -62.1(4) 1_655 .
W11 O36 W19 O31 168.8(7) . .
Na1 O36 W19 O31 38.4(3) 1_655 .
W11 O36 W19 O30 -109.3(11) . .
Na1 O36 W19 O30 120.2(10) 1_655 .
W11 O36 W19 O35 -30.2(7) . .
Na1 O36 W19 O35 -160.6(3) 1_655 .
W11 O36 W19 O1W -110.1(7) . .
Na1 O36 W19 O1W 119.4(3) 1_655 .
W11 O36 W19 Na1 130.5(8) . 1_655
W11 O36 W19 K1 -12.2(9) . 1_655
Na1 O36 W19 K1 -142.7(2) 1_655 1_655
W5 O31 W19 O69 -68.9(8) . .
Na1 O31 W19 O69 61.3(4) 1_655 .
W5 O31 W19 O36 -169.8(7) . .
Na1 O31 W19 O36 -39.5(3) 1_655 .
W5 O31 W19 O30 30.1(7) . .
Na1 O31 W19 O30 160.4(3) 1_655 .
W5 O31 W19 O35 108.2(11) . .
Na1 O31 W19 O35 -121.5(9) 1_655 .
W5 O31 W19 O1W 110.3(7) . .
Na1 O31 W19 O1W -119.4(3) 1_655 .
W5 O31 W19 Na1 -130.3(9) . 1_655
W5 O31 W19 K1 11.3(10) . 1_655
Na1 O31 W19 K1 141.5(2) 1_655 1_655
W4 O30 W19 O69 71.9(9) . .
K1 O30 W19 O69 -62.3(4) 1_655 .
W4 O30 W19 O36 -110.4(11) . .
K1 O30 W19 O36 115.4(10) 1_655 .
W4 O30 W19 O31 -28.7(8) . .
K1 O30 W19 O31 -162.9(3) 1_655 .
W4 O30 W19 O35 170.1(8) . .
K1 O30 W19 O35 35.9(3) 1_655 .
W4 O30 W19 O1W -109.6(8) . .
K1 O30 W19 O1W 116.2(3) 1_655 .
W4 O30 W19 Na1 -7.1(11) . 1_655
K1 O30 W19 Na1 -141.3(2) 1_655 1_655
W4 O30 W19 K1 134.2(9) . 1_655
W10 O35 W19 O69 -70.7(8) . .
K1 O35 W19 O69 62.6(4) 1_655 .
W10 O35 W19 O36 30.3(8) . .
K1 O35 W19 O36 163.6(3) 1_655 .
W10 O35 W19 O31 112.1(10) . .
K1 O35 W19 O31 -114.6(10) 1_655 .
W10 O35 W19 O30 -169.5(8) . .
K1 O35 W19 O30 -36.1(3) 1_655 .
W10 O35 W19 O1W 110.0(8) . .
K1 O35 W19 O1W -116.7(3) 1_655 .
W10 O35 W19 Na1 7.6(10) . 1_655
K1 O35 W19 Na1 140.9(2) 1_655 1_655
W10 O35 W19 K1 -133.3(9) . 1_655
W9 O29 W19B O40 -169.3(8) . .
K8 O29 W19B O40 80.5(3) . .
K1 O29 W19B O40 -34.9(4) 1_655 .
K9 O29 W19B O40 -111.8(5) . .
W9 O29 W19B O34 29.7(9) . .
K8 O29 W19B O34 -80.5(3) . .
K1 O29 W19B O34 164.2(3) 1_655 .
K9 O29 W19B O34 87.2(4) . .
W9 O29 W19B O39 107.0(16) . .
K8 O29 W19B O39 -3.2(15) . .
K1 O29 W19B O39 -118.6(16) 1_655 .
K9 O29 W19B O39 164.5(18) . .
W9 O29 W19B K1 -134.4(10) . 1_655
K8 O29 W19B K1 115.4(3) . 1_655
K9 O29 W19B K1 -77.0(4) . 1_655
W9 O29 W19B K2 52.7(10) . .
K8 O29 W19B K2 -57.5(4) . .
K1 O29 W19B K2 -172.9(3) 1_655 .
K9 O29 W19B K2 110.2(5) . .
W15 O40 W19B O29 163.3(7) . .
K8 O40 W19B O29 -83.9(3) . .
K1 O40 W19B O29 34.0(4) 1_655 .
K9 O40 W19B O29 109.2(5) . .
K3 O40 W19B O29 -48.0(6) 2_767 .
W15 O40 W19B O34 -113.9(13) . .
K8 O40 W19B O34 -1.1(13) . .
K1 O40 W19B O34 116.7(13) 1_655 .
K9 O40 W19B O34 -168.1(16) . .
K3 O40 W19B O34 34.8(16) 2_767 .
W15 O40 W19B O39 -32.3(8) . .
K8 O40 W19B O39 80.5(3) . .
K1 O40 W19B O39 -161.7(3) 1_655 .
K9 O40 W19B O39 -86.5(4) . .
K3 O40 W19B O39 116.4(5) 2_767 .
W15 O40 W19B K1 129.4(8) . 1_655
K8 O40 W19B K1 -117.8(3) . 1_655
K9 O40 W19B K1 75.2(4) . 1_655
K3 O40 W19B K1 -81.9(5) 2_767 1_655
W15 O40 W19B K2 -54.6(9) . .
K8 O40 W19B K2 58.2(3) . .
K1 O40 W19B K2 176.0(2) 1_655 .
K9 O40 W19B K2 -108.8(5) . .
K3 O40 W19B K2 94.1(5) 2_767 .
W8 O34 W19B O29 -31.0(8) . .
K9 O34 W19B O29 -108.3(4) . .
K8 O34 W19B O29 83.9(3) . .
K2 O34 W19B O29 156.4(4) . .
W8 O34 W19B O40 -113.8(13) . .
K9 O34 W19B O40 168.9(15) . .
K8 O34 W19B O40 1.1(13) . .
K2 O34 W19B O40 73.6(14) . .
W8 O34 W19B O39 164.4(7) . .
K9 O34 W19B O39 87.0(4) . .
K8 O34 W19B O39 -80.7(3) . .
K2 O34 W19B O39 -8.3(4) . .
W8 O34 W19B K1 -13.9(10) . 1_655
K9 O34 W19B K1 -91.2(5) . 1_655
K8 O34 W19B K1 101.0(4) . 1_655
K2 O34 W19B K1 173.5(3) . 1_655
W8 O34 W19B K2 172.6(9) . .
K9 O34 W19B K2 95.3(3) . .
K8 O34 W19B K2 -72.5(3) . .
W14 O39 W19B O29 116.3(16) . .
K9 O39 W19B O29 -165.2(17) . .
K2 O39 W19B O29 -68.1(17) . .
K8 O39 W19B O29 3.2(15) . .
W14 O39 W19B O40 32.6(8) . .
K9 O39 W19B O40 111.1(4) . .
K2 O39 W19B O40 -151.8(4) . .
K8 O39 W19B O40 -80.4(3) . .
W14 O39 W19B O34 -166.4(7) . .
K9 O39 W19B O34 -87.9(4) . .
K2 O39 W19B O34 9.2(4) . .
K8 O39 W19B O34 80.6(3) . .
W14 O39 W19B K1 11.8(10) . 1_655
K9 O39 W19B K1 90.3(5) . 1_655
K2 O39 W19B K1 -172.6(3) . 1_655
K8 O39 W19B K1 -101.3(4) . 1_655
W14 O39 W19B K2 -175.6(9) . .
K9 O39 W19B K2 -97.1(4) . .
K8 O39 W19B K2 71.4(3) . .
O4W K2 W19B O29 -36.3(6) . .
O39 K2 W19B O29 160.5(6) . .
O3W K2 W19B O29 38.9(5) . .
O41 K2 W19B O29 -169.4(5) 1_455 .
O5W K2 W19B O29 -117.6(5) . .
O34 K2 W19B O29 -32.1(5) . .
O46 K2 W19B O29 107.7(5) 2_767 .
Na2 K2 W19B O29 51.5(6) . .
K8 K2 W19B O29 62.7(4) . .
W14 K2 W19B O29 162.2(5) . .
K9 K2 W19B O29 -116.8(6) . .
O4W K2 W19B O40 -161.6(5) . .
O39 K2 W19B O40 35.2(5) . .
O3W K2 W19B O40 -86.5(4) . .
O41 K2 W19B O40 65.2(5) 1_455 .
O5W K2 W19B O40 117.1(4) . .
O34 K2 W19B O40 -157.4(6) . .
O46 K2 W19B O40 -17.6(5) 2_767 .
Na2 K2 W19B O40 -73.8(5) . .
K8 K2 W19B O40 -62.7(4) . .
W14 K2 W19B O40 36.9(4) . .
K9 K2 W19B O40 117.8(5) . .
O4W K2 W19B O34 -4.2(5) . .
O39 K2 W19B O34 -167.4(6) . .
O3W K2 W19B O34 70.9(4) . .
O41 K2 W19B O34 -137.4(5) 1_455 .
O5W K2 W19B O34 -85.5(4) . .
O46 K2 W19B O34 139.8(4) 2_767 .
Na2 K2 W19B O34 83.6(5) . .
K8 K2 W19B O34 94.7(4) . .
W14 K2 W19B O34 -165.7(4) . .
K9 K2 W19B O34 -84.8(4) . .
O4W K2 W19B O39 163.2(5) . .
O3W K2 W19B O39 -121.6(5) . .
O41 K2 W19B O39 30.0(5) 1_455 .
O5W K2 W19B O39 81.9(5) . .
O34 K2 W19B O39 167.4(5) . .
O46 K2 W19B O39 -52.8(4) 2_767 .
Na2 K2 W19B O39 -109.0(5) . .
K8 K2 W19B O39 -97.8(4) . .
W14 K2 W19B O39 1.7(4) . .
K9 K2 W19B O39 82.7(5) . .
O4W K2 W19B K1 -127(2) . 1_655
O39 K2 W19B K1 70(2) . 1_655
O3W K2 W19B K1 -52(2) . 1_655
O41 K2 W19B K1 100(2) 1_455 1_655
O5W K2 W19B K1 152(2) . 1_655
O34 K2 W19B K1 -123(2) . 1_655
O46 K2 W19B K1 17(2) 2_767 1_655
Na2 K2 W19B K1 -39(2) . 1_655
K8 K2 W19B K1 -27.9(19) . 1_655
W14 K2 W19B K1 72(2) . 1_655
K9 K2 W19B K1 153(2) . 1_655
